data_4135327
loop_
_publ_author_name
'Kim, Jinwoo'
'Kim, Dongwook'
'Chang, Sukbok'

_publ_section_title
;
 Merging Two Functions in a Single Rh Catalyst System: Bimodular Conjugate
 for Light-Induced Oxidative Coupling
;
_journal_name_full 'Journal of the American Chemical Society'
_journal_paper_doi 10.1021/jacs.0c09982
_journal_year 2020
_chemical_formula_sum 'C74 H70 Cl6 N2 O8 Rh2'
_chemical_formula_weight 1533.84
_space_group_crystal_system monoclinic
_space_group_IT_number 14
_space_group_name_Hall '-P 2ybc'
_space_group_name_H-M_alt 'P 1 21/c 1'
_atom_sites_solution_hydrogens geom
_audit_creation_method SHELXL-2018/3
_cell_angle_alpha 90
_cell_angle_beta 92.27(3)
_cell_angle_gamma 90
_cell_formula_units_Z 16
_cell_length_a 36.987(7)
_cell_length_b 35.020(7)
_cell_length_c 22.654(5)
_cell_measurement_reflns_used 363556
_cell_measurement_temperature 100(2)
_cell_measurement_theta_max 33.749
_cell_measurement_theta_min 0.458
_cell_volume 29320(10)
_computing_cell_refinement HKL3000sm
_computing_data_collection 'PAL BL2D-SMDC Program'
_computing_data_reduction HKL3000sm
_computing_structure_refinement SHELXL
_computing_structure_solution SHELXS
_diffrn_ambient_temperature 100(2)
_diffrn_measured_fraction_theta_full 0.990
_diffrn_measured_fraction_theta_max 0.990
_diffrn_measurement_device_type 'Rayonix MX225HS CCD area detector'
_diffrn_measurement_method 'omega scan'
_diffrn_radiation_type synchrotron
_diffrn_radiation_wavelength 0.800
_diffrn_reflns_av_R_equivalents 0.0689
_diffrn_reflns_av_unetI/netI 0.0582
_diffrn_reflns_Laue_measured_fraction_full 0.990
_diffrn_reflns_Laue_measured_fraction_max 0.990
_diffrn_reflns_limit_h_max 44
_diffrn_reflns_limit_h_min -44
_diffrn_reflns_limit_k_max 42
_diffrn_reflns_limit_k_min -42
_diffrn_reflns_limit_l_max 27
_diffrn_reflns_limit_l_min -27
_diffrn_reflns_number 203718
_diffrn_reflns_point_group_measured_fraction_full 0.990
_diffrn_reflns_point_group_measured_fraction_max 0.990
_diffrn_reflns_theta_full 28.685
_diffrn_reflns_theta_max 29.000
_diffrn_reflns_theta_min 1.309
_diffrn_source 'PLSII 2D bending magnet'
_exptl_absorpt_coefficient_mu 0.983
_exptl_absorpt_correction_T_max 1.000
_exptl_absorpt_correction_T_min 0.816
_exptl_absorpt_correction_type empirical
_exptl_absorpt_process_details 'HKL3000sm Scalepack'
_exptl_crystal_colour orange
_exptl_crystal_density_diffrn 1.390
_exptl_crystal_description plate
_exptl_crystal_F_000 12544
_exptl_crystal_size_max 0.105
_exptl_crystal_size_mid 0.035
_exptl_crystal_size_min 0.015
_refine_diff_density_max 1.807
_refine_diff_density_min -0.642
_refine_diff_density_rms 0.111
_refine_ls_extinction_method none
_refine_ls_goodness_of_fit_ref 1.016
_refine_ls_hydrogen_treatment constr
_refine_ls_matrix_type full
_refine_ls_number_parameters 3407
_refine_ls_number_reflns 54154
_refine_ls_number_restraints 384
_refine_ls_restrained_S_all 1.024
_refine_ls_R_factor_all 0.1443
_refine_ls_R_factor_gt 0.0957
_refine_ls_shift/su_max 0.007
_refine_ls_shift/su_mean 0.000
_refine_ls_structure_factor_coef Fsqd
_refine_ls_weighting_details 'w=1/[\s^2^(Fo^2^)+(0.1924P)^2^] where P=(Fo^2^+2Fc^2^)/3'
_refine_ls_weighting_scheme calc
_refine_ls_wR_factor_gt 0.2769
_refine_ls_wR_factor_ref 0.3119
_reflns_Friedel_coverage 0.000
_reflns_number_gt 27272
_reflns_number_total 54154
_reflns_threshold_expression 'I > 2\s(I)'
_cod_data_source_file ja0c09982_si_003.cif
_cod_data_source_block PO19013_014_sq
_cod_original_sg_symbol_H-M 'P 21/c'
_cod_database_code 4135327
_shelx_shelxl_version_number 2018/3
_shelx_space_group_comment
;
The symmetry employed for this shelxl refinement is uniquely defined
by the following loop, which should always be used as a source of
symmetry information in preference to the above space-group names.
They are only intended as comments.
;
_shelx_estimated_absorpt_t_min 0.904
_shelx_estimated_absorpt_t_max 0.985

loop_
_space_group_symop_operation_xyz
'x, y, z'
'-x, y+1/2, -z+1/2'
'-x, -y, -z'
'x, -y-1/2, z-1/2'

loop_
_atom_site_label
_atom_site_type_symbol
_atom_site_fract_x
_atom_site_fract_y
_atom_site_fract_z
_atom_site_U_iso_or_equiv
_atom_site_adp_type
_atom_site_occupancy
_atom_site_site_symmetry_order
_atom_site_calc_flag
_atom_site_refinement_flags_posn
_atom_site_refinement_flags_adp
_atom_site_refinement_flags_occupancy
_atom_site_disorder_assembly
_atom_site_disorder_group
Rh1A Rh 1.05028(2) 0.35105(2) 0.37748(4) 0.0979(2) Uani 1 1 d . . . . .
Rh2A Rh 1.07449(2) 0.41894(2) 0.26475(3) 0.0968(2) Uani 1 1 d . . . . .
Cl3A Cl 1.01925(6) 0.39231(6) 0.30340(11) 0.1007(6) Uani 1 1 d . . . . .
Cl4A Cl 1.10488(6) 0.38201(6) 0.34297(11) 0.1057(6) Uani 1 1 d . . . . .
Cl5A Cl 1.05636(7) 0.30300(6) 0.30429(12) 0.1103(7) Uani 1 1 d . . . . .
Cl6A Cl 1.07142(6) 0.47078(6) 0.33195(11) 0.1034(6) Uani 1 1 d . . . . .
C7A C 1.0094(2) 0.3335(2) 0.4339(4) 0.097(2) Uani 1 1 d . . . . .
C8A C 1.0193(2) 0.3721(2) 0.4478(4) 0.099(2) Uani 1 1 d . . . . .
C9A C 1.0560(2) 0.3732(2) 0.4654(4) 0.101(2) Uani 1 1 d . . . . .
C10A C 1.0705(2) 0.3351(3) 0.4643(4) 0.097(2) Uani 1 1 d . . . . .
C11A C 1.0408(2) 0.3103(2) 0.4468(4) 0.093(2) Uani 1 1 d . . . . .
C12A C 0.9941(2) 0.4068(2) 0.4445(4) 0.103(3) Uani 1 1 d . . . . .
H12A H 0.988006 0.414453 0.484565 0.154 Uiso 1 1 calc R U . . .
H12B H 0.971849 0.400147 0.421825 0.154 Uiso 1 1 calc R U . . .
H12C H 1.006167 0.428005 0.425127 0.154 Uiso 1 1 calc R U . . .
C13A C 1.0762(3) 0.4090(2) 0.4838(5) 0.113(3) Uani 1 1 d . . . . .
H13A H 1.101495 0.402617 0.494128 0.169 Uiso 1 1 calc R U . . .
H13B H 1.075385 0.427336 0.451020 0.169 Uiso 1 1 calc R U . . .
H13C H 1.064996 0.420367 0.518077 0.169 Uiso 1 1 calc R U . . .
C14A C 1.1075(2) 0.3227(3) 0.4809(5) 0.109(3) Uani 1 1 d . . . . .
H14A H 1.110123 0.320494 0.523976 0.164 Uiso 1 1 calc R U . . .
H14B H 1.124819 0.341526 0.466973 0.164 Uiso 1 1 calc R U . . .
H14C H 1.112174 0.297873 0.462820 0.164 Uiso 1 1 calc R U . . .
C15A C 1.0435(3) 0.2683(2) 0.4404(5) 0.111(3) Uani 1 1 d . . . . .
H15A H 1.034461 0.255915 0.475744 0.166 Uiso 1 1 calc R U . . .
H15B H 1.068784 0.261116 0.435650 0.166 Uiso 1 1 calc R U . . .
H15C H 1.028899 0.260051 0.405620 0.166 Uiso 1 1 calc R U . . .
C16A C 0.9736(2) 0.3190(2) 0.4169(4) 0.096(2) Uani 1 1 d . . . . .
C17A C 0.9528(2) 0.3327(2) 0.3684(5) 0.109(3) Uani 1 1 d . . . . .
H17A H 0.962173 0.352927 0.345459 0.131 Uiso 1 1 calc R U . . .
C18A C 0.9199(2) 0.3181(2) 0.3531(4) 0.100(2) Uani 1 1 d . . . . .
H18A H 0.906308 0.327930 0.319978 0.119 Uiso 1 1 calc R U . . .
C19A C 0.9061(2) 0.2885(2) 0.3864(4) 0.096(2) Uani 1 1 d . . . . .
C20A C 0.9252(2) 0.2746(2) 0.4368(4) 0.097(2) Uani 1 1 d . . . . .
H20A H 0.915128 0.255481 0.460982 0.116 Uiso 1 1 calc R U . . .
C21A C 0.9588(3) 0.2894(3) 0.4500(4) 0.101(2) Uani 1 1 d . . . . .
H21A H 0.972573 0.279226 0.482621 0.122 Uiso 1 1 calc R U . . .
N22A N 0.87127(19) 0.27163(19) 0.3705(3) 0.0983(19) Uani 1 1 d . . . . .
C23A C 0.8407(2) 0.2835(3) 0.3965(5) 0.104(3) Uani 1 1 d . . . . .
C24A C 0.8414(3) 0.3137(2) 0.4372(4) 0.102(2) Uani 1 1 d . . . . .
H24A H 0.863705 0.325088 0.449744 0.122 Uiso 1 1 calc R U . . .
C25A C 0.8103(3) 0.3260(3) 0.4582(5) 0.118(3) Uani 1 1 d . . . . .
H25A H 0.811271 0.347162 0.484506 0.141 Uiso 1 1 calc R U . . .
C26A C 0.7768(3) 0.3103(4) 0.4443(5) 0.131(4) Uani 1 1 d . . . . .
H26A H 0.755551 0.319852 0.461194 0.157 Uiso 1 1 calc R U . . .
C27A C 0.7755(3) 0.2814(4) 0.4063(5) 0.133(4) Uani 1 1 d . . . . .
H27A H 0.752734 0.270057 0.396263 0.160 Uiso 1 1 calc R U . . .
C28A C 0.8068(3) 0.2670(3) 0.3805(5) 0.117(3) Uani 1 1 d . . . . .
C29A C 0.8061(3) 0.2363(3) 0.3391(5) 0.119(3) Uani 1 1 d . . . . .
C30A C 0.8379(3) 0.2256(3) 0.3116(4) 0.105(3) Uani 1 1 d . . . . .
C31A C 0.8386(3) 0.1960(2) 0.2674(4) 0.104(3) Uani 1 1 d . . . . .
H31A H 0.816998 0.182524 0.257068 0.125 Uiso 1 1 calc R U . . .
C32A C 0.8682(3) 0.1873(3) 0.2414(5) 0.111(3) Uani 1 1 d . . . . .
H32A H 0.867895 0.167680 0.212483 0.133 Uiso 1 1 calc R U . . .
C33A C 0.9010(2) 0.2070(2) 0.2558(4) 0.104(3) Uani 1 1 d . . . . .
H33A H 0.922297 0.200959 0.235647 0.125 Uiso 1 1 calc R U . . .
C34A C 0.9021(2) 0.2347(3) 0.2988(4) 0.104(3) Uani 1 1 d . . . . .
H34A H 0.924208 0.247339 0.308609 0.125 Uiso 1 1 calc R U . . .
C35A C 0.8706(2) 0.2445(3) 0.3287(5) 0.106(3) Uani 1 1 d . . . . .
C36A C 0.7707(3) 0.2168(3) 0.3199(6) 0.122(3) Uani 1 1 d . . . . .
C37A C 0.7531(3) 0.2286(4) 0.2677(7) 0.136(4) Uani 1 1 d . . . . .
C38A C 0.7236(3) 0.2073(4) 0.2466(6) 0.147(4) Uani 1 1 d . . . . .
H38A H 0.710824 0.214074 0.210950 0.176 Uiso 1 1 calc R U . . .
C39A C 0.7134(4) 0.1754(5) 0.2795(9) 0.171(6) Uani 1 1 d . . . . .
C40A C 0.7299(4) 0.1669(5) 0.3313(9) 0.183(6) Uani 1 1 d . . . . .
H40A H 0.720869 0.146597 0.354194 0.219 Uiso 1 1 calc R U . . .
C41A C 0.7599(3) 0.1873(4) 0.3524(6) 0.137(4) Uani 1 1 d . . . . .
C42A C 0.7645(3) 0.2614(4) 0.2338(6) 0.151(4) Uani 1 1 d . . . . .
H42A H 0.748948 0.263931 0.198003 0.226 Uiso 1 1 calc R U . . .
H42B H 0.789669 0.257876 0.222755 0.226 Uiso 1 1 calc R U . . .
H42C H 0.762711 0.284590 0.257768 0.226 Uiso 1 1 calc R U . . .
C43A C 0.6831(5) 0.1465(7) 0.2545(11) 0.331(16) Uani 1 1 d . . . . .
H43A H 0.673151 0.155937 0.216424 0.496 Uiso 1 1 calc R U . . .
H43B H 0.693793 0.121254 0.249089 0.496 Uiso 1 1 calc R U . . .
H43C H 0.663646 0.144751 0.282525 0.496 Uiso 1 1 calc R U . . .
C44A C 0.7804(4) 0.1736(4) 0.4107(6) 0.182(6) Uani 1 1 d . . . . .
H44A H 0.775538 0.146466 0.416973 0.272 Uiso 1 1 calc R U . . .
H44B H 0.771904 0.188397 0.444190 0.272 Uiso 1 1 calc R U . . .
H44C H 0.806434 0.177569 0.407220 0.272 Uiso 1 1 calc R U . . .
C45A C 1.0593(2) 0.4378(2) 0.1755(4) 0.096(2) Uani 1 1 d . . . . .
C46A C 1.0645(2) 0.3960(2) 0.1777(4) 0.098(2) Uani 1 1 d . . . . .
C47A C 1.1005(2) 0.3895(3) 0.1964(4) 0.108(3) Uani 1 1 d . . . . .
C48A C 1.1185(2) 0.4240(3) 0.2075(4) 0.106(3) Uani 1 1 d . . . . .
C49A C 1.0928(2) 0.4549(3) 0.1948(4) 0.101(2) Uani 1 1 d . . . . .
C50A C 1.0364(3) 0.3666(2) 0.1590(4) 0.112(3) Uani 1 1 d . . . . .
H50A H 1.038169 0.361220 0.116784 0.168 Uiso 1 1 calc R U . . .
H50B H 1.012227 0.376530 0.166481 0.168 Uiso 1 1 calc R U . . .
H50C H 1.040568 0.343075 0.181656 0.168 Uiso 1 1 calc R U . . .
C51A C 1.1172(3) 0.3503(3) 0.2006(5) 0.126(3) Uani 1 1 d . . . . .
H51A H 1.123447 0.341664 0.161143 0.189 Uiso 1 1 calc R U . . .
H51B H 1.099918 0.332474 0.217199 0.189 Uiso 1 1 calc R U . . .
H51C H 1.139173 0.351293 0.226273 0.189 Uiso 1 1 calc R U . . .
C52A C 1.1571(2) 0.4305(4) 0.2266(5) 0.133(4) Uani 1 1 d . . . . .
H52A H 1.171824 0.432632 0.191739 0.199 Uiso 1 1 calc R U . . .
H52B H 1.165751 0.408937 0.250932 0.199 Uiso 1 1 calc R U . . .
H52C H 1.159092 0.454088 0.249728 0.199 Uiso 1 1 calc R U . . .
C53A C 1.1005(3) 0.4962(3) 0.2026(5) 0.115(3) Uani 1 1 d . . . . .
H53A H 1.110211 0.506432 0.166273 0.173 Uiso 1 1 calc R U . . .
H53B H 1.118196 0.499690 0.235433 0.173 Uiso 1 1 calc R U . . .
H53C H 1.078054 0.509616 0.211249 0.173 Uiso 1 1 calc R U . . .
C54A C 1.0254(2) 0.4576(2) 0.1570(4) 0.091(2) Uani 1 1 d . . . . .
C55A C 0.9921(2) 0.4514(2) 0.1783(4) 0.093(2) Uani 1 1 d . . . . .
H55A H 0.990174 0.434900 0.211270 0.112 Uiso 1 1 calc R U . . .
C56A C 0.9612(2) 0.4676(2) 0.1549(4) 0.097(2) Uani 1 1 d . . . . .
H56A H 0.938332 0.461932 0.170285 0.116 Uiso 1 1 calc R U . . .
C57A C 0.9644(2) 0.4928(2) 0.1078(4) 0.092(2) Uani 1 1 d . . . . .
C58A C 0.9968(2) 0.5016(2) 0.0878(4) 0.096(2) Uani 1 1 d . . . . .
H58A H 0.998575 0.519772 0.056952 0.115 Uiso 1 1 calc R U . . .
C59A C 1.0283(2) 0.4844(2) 0.1116(4) 0.099(2) Uani 1 1 d . . . . .
H59A H 1.051319 0.490883 0.097221 0.118 Uiso 1 1 calc R U . . .
N60A N 0.93153(17) 0.50798(18) 0.0796(3) 0.0891(17) Uani 1 1 d . . . . .
C61A C 0.9181(2) 0.4904(2) 0.0303(4) 0.093(2) Uani 1 1 d . . . . .
C62A C 0.9359(2) 0.4580(2) 0.0074(4) 0.101(2) Uani 1 1 d . . . . .
H62A H 0.957383 0.448473 0.026696 0.121 Uiso 1 1 calc R U . . .
C63A C 0.9216(2) 0.4400(2) -0.0442(4) 0.099(2) Uani 1 1 d . . . . .
H63A H 0.934369 0.419685 -0.061859 0.119 Uiso 1 1 calc R U . . .
C64A C 0.8890(3) 0.4522(3) -0.0685(4) 0.101(2) Uani 1 1 d . . . . .
H64A H 0.878372 0.438516 -0.100991 0.121 Uiso 1 1 calc R U . . .
C65A C 0.8714(2) 0.4832(2) -0.0479(4) 0.095(2) Uani 1 1 d . . . . .
H65A H 0.849617 0.491491 -0.067387 0.114 Uiso 1 1 calc R U . . .
C66A C 0.8851(2) 0.5029(2) 0.0017(4) 0.095(2) Uani 1 1 d . . . . .
C67A C 0.8667(2) 0.5344(2) 0.0261(4) 0.095(2) Uani 1 1 d . . . . .
C68A C 0.8807(2) 0.5516(2) 0.0777(4) 0.097(2) Uani 1 1 d . . . . .
C69A C 0.8633(2) 0.5816(2) 0.1055(4) 0.097(2) Uani 1 1 d . . . . .
H69A H 0.840912 0.590741 0.089101 0.116 Uiso 1 1 calc R U . . .
C70A C 0.8777(3) 0.5983(3) 0.1556(5) 0.108(3) Uani 1 1 d . . . . .
H70A H 0.864924 0.618251 0.174196 0.129 Uiso 1 1 calc R U . . .
C71A C 0.9115(3) 0.5860(2) 0.1799(4) 0.102(2) Uani 1 1 d . . . . .
H71A H 0.922027 0.598561 0.213568 0.123 Uiso 1 1 calc R U . . .
C72A C 0.9289(2) 0.5561(2) 0.1550(4) 0.097(2) Uani 1 1 d . . . . .
H72A H 0.951277 0.547394 0.172159 0.116 Uiso 1 1 calc R U . . .
C73A C 0.9141(2) 0.5381(2) 0.1039(4) 0.089(2) Uani 1 1 d . . . . .
C74A C 0.8302(3) 0.5471(3) 0.0001(5) 0.111(3) Uani 1 1 d . . . . .
C75A C 0.8315(3) 0.5800(3) -0.0385(5) 0.122(3) Uani 1 1 d . . . . .
C76A C 0.7973(4) 0.5928(4) -0.0611(5) 0.141(4) Uani 1 1 d . . . . .
H76A H 0.796664 0.614728 -0.085873 0.169 Uiso 1 1 calc R U . . .
C77A C 0.7654(3) 0.5756(4) -0.0493(6) 0.138(4) Uani 1 1 d . . . . .
C78A C 0.7675(3) 0.5426(3) -0.0127(5) 0.120(3) Uani 1 1 d . . . . .
H78A H 0.745916 0.529001 -0.005157 0.144 Uiso 1 1 calc R U . . .
C79A C 0.7990(3) 0.5301(3) 0.0113(4) 0.107(3) Uani 1 1 d . . . . .
C80A C 0.8659(3) 0.6000(3) -0.0505(5) 0.143(4) Uani 1 1 d . . . . .
H80A H 0.881132 0.583370 -0.073866 0.214 Uiso 1 1 calc R U . . .
H80B H 0.878672 0.606193 -0.012956 0.214 Uiso 1 1 calc R U . . .
H80C H 0.860585 0.623555 -0.072429 0.214 Uiso 1 1 calc R U . . .
C81A C 0.7293(3) 0.5891(5) -0.0727(5) 0.172(6) Uani 1 1 d . . . . .
H81A H 0.713110 0.567191 -0.078632 0.258 Uiso 1 1 calc R U . . .
H81B H 0.732197 0.602168 -0.110523 0.258 Uiso 1 1 calc R U . . .
H81C H 0.719026 0.606835 -0.044466 0.258 Uiso 1 1 calc R U . . .
C82A C 0.7991(3) 0.4954(3) 0.0481(6) 0.140(4) Uani 1 1 d . . . . .
H82A H 0.775396 0.482977 0.044448 0.210 Uiso 1 1 calc R U . . .
H82B H 0.804346 0.502306 0.089525 0.210 Uiso 1 1 calc R U . . .
H82C H 0.817757 0.477780 0.034947 0.210 Uiso 1 1 calc R U . . .
Rh1B Rh 0.56429(2) 0.07540(2) 0.20962(3) 0.0968(2) Uani 1 1 d . . . . .
Rh2B Rh 0.56135(2) 0.14240(2) 0.33045(4) 0.1051(2) Uani 1 1 d . . . . .
Cl3B Cl 0.51800(6) 0.10843(6) 0.26612(11) 0.1005(6) Uani 1 1 d . . . . .
Cl4B Cl 0.60610(6) 0.10845(8) 0.27510(11) 0.1137(7) Uani 1 1 d . . . . .
Cl5B Cl 0.56385(7) 0.02539(7) 0.28014(12) 0.1168(7) Uani 1 1 d . . . . .
Cl6B Cl 0.56115(8) 0.19311(7) 0.25935(12) 0.1245(8) Uani 1 1 d . . . . .
C7B C 0.5372(2) 0.0563(3) 0.1317(4) 0.097(2) Uani 1 1 d . . . . .
C8B C 0.5435(3) 0.0973(3) 0.1249(4) 0.103(3) Uani 1 1 d . . . . .
C9B C 0.5814(3) 0.1036(3) 0.1294(4) 0.109(3) Uani 1 1 d . . . . .
C10B C 0.5983(3) 0.0655(3) 0.1391(4) 0.104(3) Uani 1 1 d . . . . .
C11B C 0.5715(3) 0.0379(3) 0.1357(4) 0.099(2) Uani 1 1 d . . . . .
C12B C 0.5154(3) 0.1271(2) 0.1166(4) 0.113(3) Uani 1 1 d . . . . .
H12D H 0.517602 0.139100 0.077819 0.170 Uiso 1 1 calc R U . . .
H12E H 0.518567 0.146498 0.147574 0.170 Uiso 1 1 calc R U . . .
H12F H 0.491397 0.115471 0.118887 0.170 Uiso 1 1 calc R U . . .
C13B C 0.6003(3) 0.1409(3) 0.1283(5) 0.116(3) Uani 1 1 d . . . . .
H13D H 0.608084 0.146043 0.088194 0.174 Uiso 1 1 calc R U . . .
H13E H 0.621499 0.140214 0.155620 0.174 Uiso 1 1 calc R U . . .
H13F H 0.583816 0.161121 0.140288 0.174 Uiso 1 1 calc R U . . .
C14B C 0.6393(3) 0.0601(3) 0.1440(5) 0.119(3) Uani 1 1 d . . . . .
H14D H 0.649063 0.060277 0.104452 0.179 Uiso 1 1 calc R U . . .
H14E H 0.644903 0.035651 0.163302 0.179 Uiso 1 1 calc R U . . .
H14F H 0.650173 0.080940 0.167506 0.179 Uiso 1 1 calc R U . . .
C15B C 0.5767(3) -0.0035(3) 0.1405(5) 0.116(3) Uani 1 1 d . . . . .
H15D H 0.575814 -0.014869 0.100960 0.174 Uiso 1 1 calc R U . . .
H15E H 0.557446 -0.014494 0.163743 0.174 Uiso 1 1 calc R U . . .
H15F H 0.600240 -0.008866 0.160126 0.174 Uiso 1 1 calc R U . . .
C16B C 0.5018(2) 0.0366(2) 0.1256(4) 0.093(2) Uani 1 1 d . . . . .
C17B C 0.4958(3) 0.0092(3) 0.0844(4) 0.102(2) Uani 1 1 d . . . . .
H17B H 0.515315 0.000763 0.061573 0.123 Uiso 1 1 calc R U . . .
C18B C 0.4618(3) -0.0069(3) 0.0746(4) 0.101(2) Uani 1 1 d . . . . .
H18B H 0.458206 -0.026686 0.046276 0.121 Uiso 1 1 calc R U . . .
C19B C 0.4335(2) 0.0061(2) 0.1066(4) 0.096(2) Uani 1 1 d . . . . .
C20B C 0.4389(3) 0.0307(2) 0.1508(4) 0.097(2) Uani 1 1 d . . . . .
H20B H 0.419804 0.037287 0.175642 0.117 Uiso 1 1 calc R U . . .
C21B C 0.4735(3) 0.0470(3) 0.1600(5) 0.104(3) Uani 1 1 d . . . . .
H21B H 0.477329 0.065349 0.190436 0.125 Uiso 1 1 calc R U . . .
N22B N 0.39800(18) -0.00844(19) 0.0912(3) 0.0914(18) Uani 1 1 d . . . . .
C23B C 0.3830(2) -0.0368(2) 0.1252(4) 0.092(2) Uani 1 1 d . . . . .
C24B C 0.4018(3) -0.0534(2) 0.1740(4) 0.102(2) Uani 1 1 d . . . . .
H24B H 0.425475 -0.044662 0.184591 0.122 Uiso 1 1 calc R U . . .
C25B C 0.3870(3) -0.0811(3) 0.2061(4) 0.104(3) Uani 1 1 d . . . . .
H25B H 0.400968 -0.092799 0.237212 0.125 Uiso 1 1 calc R U . . .
C26B C 0.3517(3) -0.0929(3) 0.1945(5) 0.118(3) Uani 1 1 d . . . . .
H26B H 0.341109 -0.111343 0.219286 0.142 Uiso 1 1 calc R U . . .
C27B C 0.3317(3) -0.0778(3) 0.1466(4) 0.109(3) Uani 1 1 d . . . . .
H27B H 0.307994 -0.086828 0.137114 0.130 Uiso 1 1 calc R U . . .
C28B C 0.3473(2) -0.0488(2) 0.1121(4) 0.101(2) Uani 1 1 d . . . . .
C29B C 0.3285(2) -0.0320(2) 0.0612(4) 0.096(2) Uani 1 1 d . . . . .
C30B C 0.3452(2) -0.0045(2) 0.0293(4) 0.101(2) Uani 1 1 d . . . . .
C31B C 0.3275(3) 0.0134(3) -0.0231(4) 0.107(3) Uani 1 1 d . . . . .
H31B H 0.304683 0.004097 -0.037260 0.129 Uiso 1 1 calc R U . . .
C32B C 0.3429(3) 0.0427(3) -0.0514(4) 0.106(3) Uani 1 1 d . . . . .
H32B H 0.330736 0.054329 -0.084519 0.127 Uiso 1 1 calc R U . . .
C33B C 0.3771(3) 0.0557(2) -0.0312(4) 0.108(3) Uani 1 1 d . . . . .
H33B H 0.387326 0.076906 -0.050595 0.129 Uiso 1 1 calc R U . . .
C34B C 0.3959(3) 0.0397(3) 0.0139(4) 0.105(3) Uani 1 1 d . . . . .
H34B H 0.419354 0.048999 0.025035 0.126 Uiso 1 1 calc R U . . .
C35B C 0.3802(3) 0.0077(2) 0.0462(4) 0.097(2) Uani 1 1 d . . . . .
C36B C 0.2903(3) -0.0433(3) 0.0471(4) 0.104(3) Uani 1 1 d . . . . .
C37B C 0.2636(3) -0.0179(3) 0.0622(4) 0.104(3) Uani 1 1 d . . . . .
C38B C 0.2280(3) -0.0259(3) 0.0453(4) 0.107(3) Uani 1 1 d . . . . .
H38B H 0.209320 -0.009582 0.058102 0.128 Uiso 1 1 calc R U . . .
C39B C 0.2188(3) -0.0574(2) 0.0099(5) 0.105(3) Uani 1 1 d . . . . .
C40B C 0.2461(3) -0.0823(3) -0.0035(5) 0.115(3) Uani 1 1 d . . . . .
H40B H 0.239936 -0.104731 -0.025144 0.138 Uiso 1 1 calc R U . . .
C41B C 0.2821(2) -0.0762(2) 0.0129(4) 0.098(2) Uani 1 1 d . . . . .
C42B C 0.2723(3) 0.0191(3) 0.0972(5) 0.118(3) Uani 1 1 d . . . . .
H42D H 0.250435 0.028249 0.115690 0.177 Uiso 1 1 calc R U . . .
H42E H 0.280955 0.038694 0.070221 0.177 Uiso 1 1 calc R U . . .
H42F H 0.291119 0.013859 0.127812 0.177 Uiso 1 1 calc R U . . .
C43B C 0.1805(3) -0.0634(3) -0.0094(5) 0.126(3) Uani 1 1 d . . . . .
H43D H 0.178941 -0.083693 -0.039166 0.189 Uiso 1 1 calc R U . . .
H43E H 0.170602 -0.039680 -0.026438 0.189 Uiso 1 1 calc R U . . .
H43F H 0.166462 -0.070754 0.024648 0.189 Uiso 1 1 calc R U . . .
C44B C 0.3102(3) -0.1035(3) -0.0031(5) 0.112(3) Uani 1 1 d . . . . .
H44D H 0.304172 -0.114135 -0.042197 0.168 Uiso 1 1 calc R U . . .
H44E H 0.311616 -0.124101 0.026148 0.168 Uiso 1 1 calc R U . . .
H44F H 0.333576 -0.090329 -0.003761 0.168 Uiso 1 1 calc R U . . .
C45B C 0.5326(3) 0.1618(3) 0.4035(4) 0.105(3) Uani 1 1 d . . . . .
C46B C 0.5400(3) 0.1195(3) 0.4108(4) 0.107(3) Uani 1 1 d . . . . .
C47B C 0.5772(3) 0.1139(4) 0.4135(5) 0.123(3) Uani 1 1 d . . . . .
C48B C 0.5953(3) 0.1514(4) 0.4095(4) 0.127(4) Uani 1 1 d . . . . .
C49B C 0.5659(3) 0.1793(3) 0.4050(4) 0.117(3) Uani 1 1 d . . . . .
C50B C 0.5128(3) 0.0892(3) 0.4130(5) 0.128(3) Uani 1 1 d . . . . .
H50D H 0.514229 0.077093 0.452015 0.192 Uiso 1 1 calc R U . . .
H50E H 0.517409 0.070099 0.382602 0.192 Uiso 1 1 calc R U . . .
H50F H 0.488672 0.100170 0.405876 0.192 Uiso 1 1 calc R U . . .
C51B C 0.5975(4) 0.0765(4) 0.4176(5) 0.154(5) Uani 1 1 d . . . . .
H51D H 0.602822 0.070179 0.459181 0.231 Uiso 1 1 calc R U . . .
H51E H 0.620223 0.078735 0.396984 0.231 Uiso 1 1 calc R U . . .
H51F H 0.582674 0.056177 0.399217 0.231 Uiso 1 1 calc R U . . .
C52B C 0.6338(3) 0.1575(4) 0.4125(5) 0.148(4) Uani 1 1 d . . . . .
H52D H 0.643422 0.151585 0.452432 0.222 Uiso 1 1 calc R U . . .
H52E H 0.639049 0.184223 0.403221 0.222 Uiso 1 1 calc R U . . .
H52F H 0.645284 0.140827 0.383962 0.222 Uiso 1 1 calc R U . . .
C53B C 0.5720(3) 0.2232(3) 0.3995(5) 0.126(3) Uani 1 1 d . . . . .
H53D H 0.575398 0.234287 0.439015 0.189 Uiso 1 1 calc R U . . .
H53E H 0.550851 0.234844 0.379241 0.189 Uiso 1 1 calc R U . . .
H53F H 0.593532 0.227913 0.376798 0.189 Uiso 1 1 calc R U . . .
C54B C 0.4972(3) 0.1791(3) 0.4035(4) 0.100(2) Uani 1 1 d . . . . .
C55B C 0.4682(2) 0.1692(3) 0.3662(4) 0.099(2) Uani 1 1 d . . . . .
H55B H 0.471642 0.149967 0.337340 0.119 Uiso 1 1 calc R U . . .
C56B C 0.4350(3) 0.1856(2) 0.3691(4) 0.096(2) Uani 1 1 d . . . . .
H56B H 0.415905 0.178466 0.342141 0.115 Uiso 1 1 calc R U . . .
C57B C 0.4296(3) 0.2133(2) 0.4124(4) 0.098(2) Uani 1 1 d . . . . .
C58B C 0.4579(3) 0.2240(3) 0.4508(4) 0.109(3) Uani 1 1 d . . . . .
H58B H 0.454217 0.242932 0.479985 0.131 Uiso 1 1 calc R U . . .
C59B C 0.4913(3) 0.2072(3) 0.4467(4) 0.106(3) Uani 1 1 d . . . . .
H59B H 0.510547 0.214659 0.473158 0.128 Uiso 1 1 calc R U . . .
N60B N 0.3944(2) 0.2312(2) 0.4155(3) 0.0983(19) Uani 1 1 d . . . . .
C61B C 0.3709(3) 0.2184(3) 0.4528(5) 0.105(3) Uani 1 1 d . . . . .
C62B C 0.3775(3) 0.1866(3) 0.4877(5) 0.115(3) Uani 1 1 d . . . . .
H62B H 0.399541 0.172852 0.485478 0.138 Uiso 1 1 calc R U . . .
C63B C 0.3518(4) 0.1755(3) 0.5253(6) 0.137(4) Uani 1 1 d . . . . .
H63B H 0.356706 0.153712 0.549262 0.165 Uiso 1 1 calc R U . . .
C64B C 0.3191(4) 0.1936(4) 0.5312(6) 0.156(5) Uani 1 1 d . . . . .
H64B H 0.302990 0.185439 0.560301 0.187 Uiso 1 1 calc R U . . .
C65B C 0.3104(3) 0.2230(3) 0.4951(5) 0.135(4) Uani 1 1 d . . . . .
H65B H 0.287422 0.234841 0.496920 0.162 Uiso 1 1 calc R U . . .
C66B C 0.3357(3) 0.2361(3) 0.4546(5) 0.124(3) Uani 1 1 d . . . . .
C67B C 0.3274(3) 0.2682(3) 0.4161(4) 0.110(3) Uani 1 1 d . . . . .
C68B C 0.3535(3) 0.2810(3) 0.3795(4) 0.102(2) Uani 1 1 d . . . . .
C69B C 0.3470(3) 0.3121(3) 0.3410(5) 0.105(3) Uani 1 1 d . . . . .
H69B H 0.324211 0.324572 0.339716 0.126 Uiso 1 1 calc R U . . .
C70B C 0.3731(3) 0.3238(3) 0.3063(6) 0.125(3) Uani 1 1 d . . . . .
H70B H 0.368882 0.345143 0.281077 0.150 Uiso 1 1 calc R U . . .
C71B C 0.4063(3) 0.3054(3) 0.3063(5) 0.127(3) Uani 1 1 d . . . . .
H71B H 0.424443 0.315027 0.281726 0.152 Uiso 1 1 calc R U . . .
C72B C 0.4137(3) 0.2748(2) 0.3397(4) 0.100(2) Uani 1 1 d . . . . .
H72B H 0.436240 0.261928 0.337120 0.120 Uiso 1 1 calc R U . . .
C73B C 0.3879(3) 0.2618(2) 0.3783(5) 0.107(3) Uani 1 1 d . . . . .
C74B C 0.2906(3) 0.2875(3) 0.4150(5) 0.111(3) Uani 1 1 d . . . . .
C75B C 0.2871(4) 0.3206(4) 0.4505(6) 0.152(5) Uani 1 1 d . . . . .
C76B C 0.2564(4) 0.3398(4) 0.4436(6) 0.154(5) Uani 1 1 d . . . . .
H76B H 0.254059 0.362505 0.466097 0.185 Uiso 1 1 calc R U . . .
C77B C 0.2276(3) 0.3297(4) 0.4069(7) 0.140(4) Uani 1 1 d . . . . .
C78B C 0.2316(3) 0.2966(3) 0.3714(6) 0.140(4) Uani 1 1 d . . . . .
H78B H 0.212997 0.288376 0.344217 0.167 Uiso 1 1 calc R U . . .
C79B C 0.2637(3) 0.2769(3) 0.3784(5) 0.120(3) Uani 1 1 d . . . . .
C80B C 0.3177(4) 0.3318(4) 0.4954(7) 0.213(9) Uani 1 1 d . . . . .
H80X H 0.337784 0.313655 0.492897 0.320 Uiso 1 1 calc R U . . .
H80Y H 0.326293 0.357565 0.486551 0.320 Uiso 1 1 calc R U . . .
H80Z H 0.308554 0.331287 0.535432 0.320 Uiso 1 1 calc R U . . .
C81B C 0.1933(3) 0.3536(4) 0.3970(7) 0.157(5) Uani 1 1 d . . . . .
H81D H 0.176693 0.340553 0.368875 0.235 Uiso 1 1 calc R U . . .
H81E H 0.181498 0.357028 0.434610 0.235 Uiso 1 1 calc R U . . .
H81F H 0.199640 0.378682 0.381066 0.235 Uiso 1 1 calc R U . . .
C82B C 0.2677(4) 0.2410(4) 0.3379(7) 0.190(7) Uani 1 1 d . . . . .
H82D H 0.246124 0.238566 0.311654 0.285 Uiso 1 1 calc R U . . .
H82E H 0.270270 0.218072 0.362559 0.285 Uiso 1 1 calc R U . . .
H82F H 0.289128 0.243907 0.314290 0.285 Uiso 1 1 calc R U . . .
Rh1C Rh -0.14226(2) 0.35538(2) 0.17518(3) 0.0953(2) Uani 1 1 d . . . . .
Rh2C Rh -0.14706(2) 0.44508(2) 0.25604(3) 0.0903(2) Uani 1 1 d . . . . .
Cl3C Cl -0.10190(5) 0.39627(6) 0.23671(10) 0.0954(6) Uani 1 1 d . . . . .
Cl4C Cl -0.18734(6) 0.40444(6) 0.19618(11) 0.0990(6) Uani 1 1 d . . . . .
Cl5C Cl -0.15956(6) 0.32252(7) 0.26061(11) 0.1072(6) Uani 1 1 d . . . . .
Cl6C Cl -0.13233(6) 0.47729(6) 0.16907(10) 0.0976(6) Uani 1 1 d . . . . .
C7C C -0.1076(2) 0.3187(2) 0.1288(4) 0.093(2) Uani 1 1 d . . . . .
C8C C -0.1067(2) 0.3584(3) 0.1010(4) 0.099(2) Uani 1 1 d . . . . .
C9C C -0.1432(3) 0.3676(3) 0.0818(4) 0.097(2) Uani 1 1 d . . . . .
C10C C -0.1651(2) 0.3343(3) 0.0948(4) 0.104(3) Uani 1 1 d . . . . .
C11C C -0.1428(2) 0.3053(2) 0.1209(4) 0.095(2) Uani 1 1 d . . . . .
C12C C -0.0752(3) 0.3835(3) 0.0964(4) 0.112(3) Uani 1 1 d . . . . .
H12G H -0.067435 0.383636 0.055517 0.168 Uiso 1 1 calc R U . . .
H12H H -0.055382 0.374122 0.122533 0.168 Uiso 1 1 calc R U . . .
H12I H -0.081637 0.409504 0.108028 0.168 Uiso 1 1 calc R U . . .
C13C C -0.1556(3) 0.4035(3) 0.0541(5) 0.119(3) Uani 1 1 d . . . . .
H13G H -0.161791 0.399025 0.012190 0.178 Uiso 1 1 calc R U . . .
H13H H -0.136332 0.422652 0.057781 0.178 Uiso 1 1 calc R U . . .
H13I H -0.177035 0.412783 0.073812 0.178 Uiso 1 1 calc R U . . .
C14C C -0.2055(2) 0.3322(3) 0.0791(5) 0.116(3) Uani 1 1 d . . . . .
H14G H -0.209149 0.322304 0.038859 0.175 Uiso 1 1 calc R U . . .
H14H H -0.216068 0.357779 0.081487 0.175 Uiso 1 1 calc R U . . .
H14I H -0.217173 0.315169 0.106878 0.175 Uiso 1 1 calc R U . . .
C15C C -0.1541(3) 0.2664(2) 0.1362(5) 0.116(3) Uani 1 1 d . . . . .
H15G H -0.151223 0.249480 0.102196 0.174 Uiso 1 1 calc R U . . .
H15H H -0.179589 0.266604 0.146711 0.174 Uiso 1 1 calc R U . . .
H15I H -0.139145 0.257059 0.169795 0.174 Uiso 1 1 calc R U . . .
C16C C -0.0747(3) 0.2996(2) 0.1496(4) 0.103(3) Uani 1 1 d . . . . .
C17C C -0.0527(2) 0.3123(2) 0.1966(4) 0.100(2) Uani 1 1 d . . . . .
H17C H -0.059757 0.334077 0.218322 0.120 Uiso 1 1 calc R U . . .
C18C C -0.0206(2) 0.2939(2) 0.2126(4) 0.099(2) Uani 1 1 d . . . . .
H18C H -0.005608 0.303319 0.244321 0.119 Uiso 1 1 calc R U . . .
C19C C -0.0110(2) 0.2628(2) 0.1831(4) 0.095(2) Uani 1 1 d . . . . .
C20C C -0.0326(3) 0.2475(3) 0.1376(5) 0.111(3) Uani 1 1 d . . . . .
H20C H -0.025881 0.224516 0.118482 0.133 Uiso 1 1 calc R U . . .
C21C C -0.0645(2) 0.2667(2) 0.1205(4) 0.101(2) Uani 1 1 d . . . . .
H21C H -0.079386 0.257178 0.088665 0.122 Uiso 1 1 calc R U . . .
N22C N 0.02370(19) 0.2438(2) 0.1978(4) 0.099(2) Uani 1 1 d . . . . .
C23C C 0.0267(2) 0.2218(2) 0.2495(5) 0.101(3) Uani 1 1 d . . . . .
C24C C -0.0032(2) 0.2159(2) 0.2834(5) 0.097(2) Uani 1 1 d . . . . .
H24C H -0.025965 0.226572 0.271984 0.117 Uiso 1 1 calc R U . . .
C25C C 0.0007(2) 0.1946(2) 0.3328(5) 0.110(3) Uani 1 1 d . . . . .
H25C H -0.019855 0.190259 0.355830 0.132 Uiso 1 1 calc R U . . .
C26C C 0.0342(3) 0.1788(2) 0.3514(5) 0.112(3) Uani 1 1 d . . . . .
H26C H 0.036543 0.164770 0.387256 0.135 Uiso 1 1 calc R U . . .
C27C C 0.0630(3) 0.1837(2) 0.3175(5) 0.107(3) Uani 1 1 d . . . . .
H27C H 0.085461 0.172049 0.328813 0.128 Uiso 1 1 calc R U . . .
C28C C 0.0605(2) 0.2054(2) 0.2666(4) 0.096(2) Uani 1 1 d . . . . .
C29C C 0.0912(2) 0.2132(2) 0.2319(5) 0.100(3) Uani 1 1 d . . . . .
C30C C 0.0864(3) 0.2352(2) 0.1791(5) 0.101(3) Uani 1 1 d . . . . .
C31C C 0.1154(3) 0.2431(3) 0.1448(5) 0.109(3) Uani 1 1 d . . . . .
H31C H 0.138647 0.233229 0.155492 0.131 Uiso 1 1 calc R U . . .
C32C C 0.1106(3) 0.2657(3) 0.0943(5) 0.124(3) Uani 1 1 d . . . . .
H32C H 0.130447 0.270940 0.070206 0.149 Uiso 1 1 calc R U . . .
C33C C 0.0759(3) 0.2809(3) 0.0793(5) 0.120(3) Uani 1 1 d . . . . .
H33C H 0.072779 0.296626 0.045322 0.144 Uiso 1 1 calc R U . . .
C34C C 0.0472(3) 0.2733(3) 0.1122(5) 0.108(3) Uani 1 1 d . . . . .
H34C H 0.023926 0.283217 0.101580 0.129 Uiso 1 1 calc R U . . .
C35C C 0.0525(2) 0.2501(2) 0.1632(5) 0.099(2) Uani 1 1 d . . . . .
C36C C 0.1274(2) 0.1967(3) 0.2482(5) 0.113(3) Uani 1 1 d . . . . .
C37C C 0.1469(3) 0.2117(3) 0.2981(6) 0.117(3) Uani 1 1 d . . . . .
C38C C 0.1793(2) 0.1952(3) 0.3172(6) 0.123(3) Uani 1 1 d . . . . .
H38C H 0.192614 0.205147 0.350522 0.148 Uiso 1 1 calc R U . . .
C39C C 0.1922(3) 0.1636(3) 0.2866(7) 0.135(4) Uani 1 1 d . . . . .
C40C C 0.1743(3) 0.1492(3) 0.2414(6) 0.118(3) Uani 1 1 d . . . . .
H40C H 0.183736 0.127616 0.221830 0.141 Uiso 1 1 calc R U . . .
C41C C 0.1412(3) 0.1649(3) 0.2211(6) 0.130(4) Uani 1 1 d . . . . .
C42C C 0.1338(3) 0.2483(3) 0.3294(7) 0.156(5) Uani 1 1 d . . . . .
H42G H 0.148875 0.252822 0.365196 0.235 Uiso 1 1 calc R U . . .
H42H H 0.108530 0.244976 0.339983 0.235 Uiso 1 1 calc R U . . .
H42I H 0.135589 0.270172 0.302684 0.235 Uiso 1 1 calc R U . . .
C43C C 0.2275(4) 0.1431(4) 0.3115(9) 0.199(7) Uani 1 1 d . . . . .
H43G H 0.237676 0.157441 0.345271 0.299 Uiso 1 1 calc R U . . .
H43H H 0.221447 0.117130 0.324070 0.299 Uiso 1 1 calc R U . . .
H43I H 0.245208 0.141808 0.280524 0.299 Uiso 1 1 calc R U . . .
C44C C 0.1189(3) 0.1461(3) 0.1662(6) 0.152(5) Uani 1 1 d . . . . .
H44G H 0.128316 0.120378 0.158914 0.227 Uiso 1 1 calc R U . . .
H44H H 0.121625 0.161874 0.130982 0.227 Uiso 1 1 calc R U . . .
H44I H 0.093303 0.144416 0.175273 0.227 Uiso 1 1 calc R U . . .
C45C C -0.1249(2) 0.4784(2) 0.3285(4) 0.094(2) Uani 1 1 d . . . . .
C46C C -0.1572(2) 0.4971(2) 0.3015(4) 0.091(2) Uani 1 1 d . . . . .
C47C C -0.1876(2) 0.4724(3) 0.3049(4) 0.099(2) Uani 1 1 d . . . . .
C48C C -0.1756(2) 0.4372(3) 0.3323(4) 0.097(2) Uani 1 1 d . . . . .
C49C C -0.13929(19) 0.4408(2) 0.3519(4) 0.089(2) Uani 1 1 d . . . . .
C50C C -0.1572(2) 0.5380(2) 0.2752(4) 0.102(2) Uani 1 1 d . . . . .
H50G H -0.168633 0.555587 0.302461 0.152 Uiso 1 1 calc R U . . .
H50H H -0.170861 0.538017 0.237207 0.152 Uiso 1 1 calc R U . . .
H50I H -0.132296 0.546077 0.269309 0.152 Uiso 1 1 calc R U . . .
C51C C -0.2250(2) 0.4801(3) 0.2806(4) 0.110(3) Uani 1 1 d . . . . .
H51G H -0.242542 0.472317 0.309538 0.165 Uiso 1 1 calc R U . . .
H51H H -0.229196 0.465648 0.243992 0.165 Uiso 1 1 calc R U . . .
H51I H -0.227661 0.507471 0.272449 0.165 Uiso 1 1 calc R U . . .
C52C C -0.1994(2) 0.4042(3) 0.3472(4) 0.107(3) Uani 1 1 d . . . . .
H52G H -0.204477 0.404993 0.389347 0.160 Uiso 1 1 calc R U . . .
H52H H -0.187152 0.380174 0.338317 0.160 Uiso 1 1 calc R U . . .
H52I H -0.222207 0.405795 0.323765 0.160 Uiso 1 1 calc R U . . .
C53C C -0.1150(2) 0.4111(2) 0.3807(4) 0.100(2) Uani 1 1 d . . . . .
H53G H -0.118680 0.410682 0.423325 0.149 Uiso 1 1 calc R U . . .
H53H H -0.089670 0.417373 0.373784 0.149 Uiso 1 1 calc R U . . .
H53I H -0.120744 0.385960 0.363876 0.149 Uiso 1 1 calc R U . . .
C54C C -0.0890(2) 0.4938(2) 0.3342(4) 0.091(2) Uani 1 1 d . . . . .
C55C C -0.0840(2) 0.5312(2) 0.3608(3) 0.090(2) Uani 1 1 d . . . . .
H55C H -0.104010 0.544424 0.376071 0.108 Uiso 1 1 calc R U . . .
C56C C -0.0504(2) 0.5471(2) 0.3638(4) 0.088(2) Uani 1 1 d . . . . .
H56C H -0.047226 0.572198 0.378872 0.106 Uiso 1 1 calc R U . . .
C57C C -0.0203(2) 0.5266(2) 0.3447(4) 0.096(2) Uani 1 1 d . . . . .
C58C C -0.0241(2) 0.4906(2) 0.3235(4) 0.096(2) Uani 1 1 d . . . . .
H58C H -0.003401 0.476247 0.313694 0.116 Uiso 1 1 calc R U . . .
C59C C -0.0591(2) 0.4743(2) 0.3161(4) 0.096(2) Uani 1 1 d . . . . .
H59C H -0.061881 0.449846 0.298418 0.115 Uiso 1 1 calc R U . . .
N60C N 0.01522(18) 0.54497(18) 0.3496(3) 0.0887(17) Uani 1 1 d . . . . .
C61C C 0.0370(2) 0.5390(2) 0.3982(4) 0.092(2) Uani 1 1 d . . . . .
C62C C 0.0281(2) 0.5127(2) 0.4420(4) 0.091(2) Uani 1 1 d . . . . .
H62C H 0.005741 0.499326 0.438848 0.110 Uiso 1 1 calc R U . . .
C63C C 0.0511(2) 0.5062(3) 0.4886(4) 0.099(2) Uani 1 1 d . . . . .
H63C H 0.045325 0.487287 0.516732 0.119 Uiso 1 1 calc R U . . .
C64C C 0.0823(2) 0.5263(3) 0.4960(4) 0.103(3) Uani 1 1 d . . . . .
H64C H 0.097683 0.521633 0.529842 0.124 Uiso 1 1 calc R U . . .
C65C C 0.0916(3) 0.5518(3) 0.4575(4) 0.103(2) Uani 1 1 d . . . . .
H65C H 0.112904 0.566387 0.465216 0.123 Uiso 1 1 calc R U . . .
C66C C 0.0704(2) 0.5587(2) 0.4035(4) 0.092(2) Uani 1 1 d . . . . .
C67C C 0.0815(2) 0.5830(3) 0.3606(4) 0.097(2) Uani 1 1 d . . . . .
C68C C 0.0597(2) 0.5858(2) 0.3085(4) 0.098(2) Uani 1 1 d . . . . .
C69C C 0.0705(3) 0.6072(3) 0.2571(4) 0.102(2) Uani 1 1 d . . . . .
H69C H 0.092934 0.620392 0.258824 0.122 Uiso 1 1 calc R U . . .
C70C C 0.0498(3) 0.6089(3) 0.2076(4) 0.109(3) Uani 1 1 d . . . . .
H70C H 0.058109 0.622099 0.174029 0.130 Uiso 1 1 calc R U . . .
C71C C 0.0156(3) 0.5910(3) 0.2053(4) 0.113(3) Uani 1 1 d . . . . .
H71C H 0.000132 0.593607 0.170956 0.135 Uiso 1 1 calc R U . . .
C72C C 0.0047(3) 0.5705(3) 0.2513(4) 0.101(2) Uani 1 1 d . . . . .
H72C H -0.018369 0.558428 0.248713 0.122 Uiso 1 1 calc R U . . .
C73C C 0.0263(2) 0.5662(3) 0.3030(4) 0.101(2) Uani 1 1 d . . . . .
C74C C 0.1163(2) 0.6042(2) 0.3671(4) 0.094(2) Uani 1 1 d . . . . .
C75C C 0.1173(3) 0.6380(3) 0.4010(4) 0.104(3) Uani 1 1 d . . . . .
C76C C 0.1506(3) 0.6584(3) 0.4050(4) 0.107(3) Uani 1 1 d . . . . .
H76C H 0.152015 0.681077 0.427960 0.128 Uiso 1 1 calc R U . . .
C77C C 0.1816(2) 0.6459(3) 0.3757(5) 0.103(3) Uani 1 1 d . . . . .
C78C C 0.1793(3) 0.6122(3) 0.3456(5) 0.113(3) Uani 1 1 d . . . . .
H78C H 0.199827 0.602779 0.326437 0.135 Uiso 1 1 calc R U . . .
C79C C 0.1470(3) 0.5914(3) 0.3427(5) 0.115(3) Uani 1 1 d . . . . .
C80C C 0.0855(3) 0.6535(3) 0.4298(5) 0.118(3) Uani 1 1 d . . . . .
H80F H 0.091386 0.678726 0.446233 0.177 Uiso 1 1 calc R U . . .
H80G H 0.078791 0.636293 0.461714 0.177 Uiso 1 1 calc R U . . .
H80H H 0.065293 0.655716 0.400809 0.177 Uiso 1 1 calc R U . . .
C81C C 0.2161(3) 0.6695(3) 0.3803(5) 0.119(3) Uani 1 1 d . . . . .
H81G H 0.232666 0.660935 0.350274 0.179 Uiso 1 1 calc R U . . .
H81H H 0.227649 0.666217 0.419640 0.179 Uiso 1 1 calc R U . . .
H81I H 0.210236 0.696503 0.373891 0.179 Uiso 1 1 calc R U . . .
C82C C 0.1468(3) 0.5542(3) 0.3060(6) 0.129(4) Uani 1 1 d . . . . .
H82G H 0.171010 0.542794 0.308162 0.193 Uiso 1 1 calc R U . . .
H82H H 0.139979 0.560091 0.264777 0.193 Uiso 1 1 calc R U . . .
H82I H 0.129341 0.536276 0.321829 0.193 Uiso 1 1 calc R U . . .
Rh1D Rh 0.64929(2) 0.94085(2) 0.69759(3) 0.0928(2) Uani 1 1 d . . . . .
Rh2D Rh 0.65431(2) 0.84958(2) 0.77493(4) 0.1004(2) Uani 1 1 d . . . . .
Cl3D Cl 0.60741(6) 0.89252(6) 0.73366(10) 0.0946(5) Uani 1 1 d . . . . .
Cl4D Cl 0.69522(6) 0.89726(6) 0.73663(11) 0.1049(6) Uani 1 1 d . . . . .
Cl5D Cl 0.65598(7) 0.81707(6) 0.68248(12) 0.1110(7) Uani 1 1 d . . . . .
Cl6D Cl 0.64961(7) 0.97103(6) 0.79219(11) 0.1063(6) Uani 1 1 d . . . . .
C7D C 0.6197(2) 0.9765(2) 0.6387(4) 0.097(2) Uani 1 1 d . . . . .
C8D C 0.6258(2) 0.9402(2) 0.6098(4) 0.092(2) Uani 1 1 d . . . . .
C9D C 0.6644(3) 0.9346(3) 0.6078(4) 0.103(3) Uani 1 1 d . . . . .
C10D C 0.6821(2) 0.9676(2) 0.6336(4) 0.098(2) Uani 1 1 d . . . . .
C11D C 0.6550(2) 0.9942(2) 0.6509(4) 0.095(2) Uani 1 1 d . . . . .
C12D C 0.5976(3) 0.9134(3) 0.5862(5) 0.113(3) Uani 1 1 d . . . . .
H12J H 0.600608 0.909475 0.543875 0.169 Uiso 1 1 calc R U . . .
H12K H 0.573568 0.924067 0.592483 0.169 Uiso 1 1 calc R U . . .
H12L H 0.600036 0.888842 0.606862 0.169 Uiso 1 1 calc R U . . .
C13D C 0.6827(3) 0.9006(3) 0.5806(5) 0.117(3) Uani 1 1 d . . . . .
H13J H 0.687915 0.906336 0.539471 0.175 Uiso 1 1 calc R U . . .
H13K H 0.666708 0.878333 0.581912 0.175 Uiso 1 1 calc R U . . .
H13L H 0.705381 0.895072 0.602850 0.175 Uiso 1 1 calc R U . . .
C14D C 0.7218(3) 0.9744(3) 0.6398(5) 0.119(3) Uani 1 1 d . . . . .
H14J H 0.734722 0.952183 0.625064 0.179 Uiso 1 1 calc R U . . .
H14K H 0.728072 0.997068 0.617003 0.179 Uiso 1 1 calc R U . . .
H14L H 0.728688 0.978499 0.681582 0.179 Uiso 1 1 calc R U . . .
C15D C 0.6617(3) 1.0314(2) 0.6770(5) 0.114(3) Uani 1 1 d . . . . .
H15J H 0.665458 1.050149 0.645783 0.170 Uiso 1 1 calc R U . . .
H15K H 0.683317 1.030168 0.703394 0.170 Uiso 1 1 calc R U . . .
H15L H 0.640838 1.039010 0.699696 0.170 Uiso 1 1 calc R U . . .
C16D C 0.5844(2) 0.9943(2) 0.6456(4) 0.097(2) Uani 1 1 d . . . . .
C17D C 0.5759(3) 1.0306(2) 0.6226(4) 0.099(2) Uani 1 1 d . . . . .
H17D H 0.593761 1.043910 0.601718 0.119 Uiso 1 1 calc R U . . .
C18D C 0.5435(3) 1.0472(2) 0.6288(4) 0.101(3) Uani 1 1 d . . . . .
H18D H 0.538667 1.071939 0.613085 0.121 Uiso 1 1 calc R U . . .
C19D C 0.5179(3) 1.0280(3) 0.6580(4) 0.103(3) Uani 1 1 d . . . . .
C20D C 0.5246(3) 0.9912(2) 0.6825(4) 0.099(2) Uani 1 1 d . . . . .
H20D H 0.506252 0.977798 0.702069 0.119 Uiso 1 1 calc R U . . .
C21D C 0.5575(2) 0.9760(2) 0.6773(4) 0.096(2) Uani 1 1 d . . . . .
H21D H 0.562835 0.952084 0.695545 0.116 Uiso 1 1 calc R U . . .
N22D N 0.4818(2) 1.04457(19) 0.6661(3) 0.099(2) Uani 1 1 d . . . . .
C23D C 0.4552(3) 1.0396(2) 0.6215(4) 0.096(2) Uani 1 1 d . . . . .
C24D C 0.4650(3) 1.0183(3) 0.5689(4) 0.116(3) Uani 1 1 d . . . . .
H24D H 0.488801 1.009232 0.563323 0.140 Uiso 1 1 calc R U . . .
C25D C 0.4365(4) 1.0122(2) 0.5273(5) 0.121(3) Uani 1 1 d . . . . .
H25D H 0.442064 0.999529 0.491678 0.145 Uiso 1 1 calc R U . . .
C26D C 0.4008(3) 1.0233(3) 0.5341(5) 0.118(3) Uani 1 1 d . . . . .
H26D H 0.382333 1.016743 0.505478 0.141 Uiso 1 1 calc R U . . .
C27D C 0.3927(3) 1.0448(3) 0.5849(5) 0.118(3) Uani 1 1 d . . . . .
H27D H 0.368971 1.054391 0.589347 0.142 Uiso 1 1 calc R U . . .
C28D C 0.4196(3) 1.0517(2) 0.6282(4) 0.098(2) Uani 1 1 d . . . . .
C29D C 0.4115(2) 1.0713(2) 0.6816(4) 0.098(2) Uani 1 1 d . . . . .
C30D C 0.4380(3) 1.0756(2) 0.7248(4) 0.098(2) Uani 1 1 d . . . . .
C31D C 0.4321(3) 1.0940(2) 0.7796(4) 0.108(3) Uani 1 1 d . . . . .
H31D H 0.408504 1.103356 0.786457 0.129 Uiso 1 1 calc R U . . .
C32D C 0.4585(3) 1.0989(3) 0.8230(5) 0.114(3) Uani 1 1 d . . . . .
H32D H 0.453336 1.110930 0.859309 0.137 Uiso 1 1 calc R U . . .
C33D C 0.4939(3) 1.0855(2) 0.8123(5) 0.113(3) Uani 1 1 d . . . . .
H33D H 0.512598 1.088843 0.841774 0.135 Uiso 1 1 calc R U . . .
C34D C 0.5014(3) 1.0685(3) 0.7618(4) 0.107(3) Uani 1 1 d . . . . .
H34D H 0.525367 1.059968 0.755890 0.128 Uiso 1 1 calc R U . . .
C35D C 0.4741(3) 1.0628(2) 0.7161(4) 0.100(3) Uani 1 1 d . . . . .
C36D C 0.3749(3) 1.0863(3) 0.6883(4) 0.113(3) Uani 1 1 d . . . . .
C37D C 0.3474(3) 1.0661(4) 0.7111(6) 0.133(4) Uani 1 1 d . . . . .
C38D C 0.3146(4) 1.0834(5) 0.7209(6) 0.154(5) Uani 1 1 d . . . . .
H38D H 0.295743 1.069068 0.737374 0.185 Uiso 1 1 calc R U . . .
C39D C 0.3089(4) 1.1219(5) 0.7067(6) 0.147(5) Uani 1 1 d . . . . .
C40D C 0.3347(4) 1.1415(4) 0.6824(6) 0.135(4) Uani 1 1 d . . . . .
H40D H 0.330041 1.166941 0.669774 0.162 Uiso 1 1 calc R U . . .
C41D C 0.3682(4) 1.1257(3) 0.6748(5) 0.125(3) Uani 1 1 d . . . . .
C42D C 0.3508(3) 1.0234(4) 0.7221(8) 0.193(7) Uani 1 1 d . . . . .
H42J H 0.336547 1.016331 0.755974 0.290 Uiso 1 1 calc R U . . .
H42K H 0.376290 1.016915 0.730511 0.290 Uiso 1 1 calc R U . . .
H42L H 0.341861 1.009481 0.687014 0.290 Uiso 1 1 calc R U . . .
C43D C 0.2711(4) 1.1386(5) 0.7183(7) 0.211(8) Uani 1 1 d . . . . .
H43J H 0.273771 1.163933 0.736245 0.317 Uiso 1 1 calc R U . . .
H43K H 0.258433 1.121676 0.745115 0.317 Uiso 1 1 calc R U . . .
H43L H 0.257014 1.140691 0.680828 0.317 Uiso 1 1 calc R U . . .
C44D C 0.3981(4) 1.1504(3) 0.6578(7) 0.161(5) Uani 1 1 d . . . . .
H44J H 0.389881 1.176977 0.655851 0.242 Uiso 1 1 calc R U . . .
H44K H 0.406335 1.142549 0.619004 0.242 Uiso 1 1 calc R U . . .
H44L H 0.418205 1.148145 0.687154 0.242 Uiso 1 1 calc R U . . .
C45D C 0.6281(3) 0.8155(2) 0.8390(4) 0.103(3) Uani 1 1 d . . . . .
C46D C 0.6372(3) 0.8537(2) 0.8646(5) 0.113(3) Uani 1 1 d . . . . .
C47D C 0.6746(4) 0.8596(3) 0.8619(5) 0.131(4) Uani 1 1 d . . . . .
C48D C 0.6914(3) 0.8266(3) 0.8408(5) 0.116(3) Uani 1 1 d . . . . .
C49D C 0.6628(3) 0.7984(3) 0.8267(5) 0.116(3) Uani 1 1 d . . . . .
C50D C 0.6065(3) 0.8812(3) 0.8837(5) 0.129(4) Uani 1 1 d . . . . .
H50J H 0.601567 0.876802 0.925393 0.194 Uiso 1 1 calc R U . . .
H50K H 0.584450 0.876283 0.859404 0.194 Uiso 1 1 calc R U . . .
H50L H 0.614065 0.907742 0.878378 0.194 Uiso 1 1 calc R U . . .
C51D C 0.6924(3) 0.8962(3) 0.8851(5) 0.130(4) Uani 1 1 d . . . . .
H51J H 0.718497 0.895091 0.879435 0.194 Uiso 1 1 calc R U . . .
H51K H 0.682059 0.918184 0.863578 0.194 Uiso 1 1 calc R U . . .
H51L H 0.688040 0.898981 0.927320 0.194 Uiso 1 1 calc R U . . .
C52D C 0.7307(3) 0.8213(4) 0.8350(6) 0.159(5) Uani 1 1 d . . . . .
H52J H 0.741029 0.809140 0.870756 0.239 Uiso 1 1 calc R U . . .
H52K H 0.742224 0.846233 0.829619 0.239 Uiso 1 1 calc R U . . .
H52L H 0.734983 0.805112 0.800693 0.239 Uiso 1 1 calc R U . . .
C53D C 0.6687(3) 0.7586(2) 0.8012(5) 0.125(3) Uani 1 1 d . . . . .
H53J H 0.694628 0.754089 0.797244 0.187 Uiso 1 1 calc R U . . .
H53K H 0.658877 0.739359 0.827647 0.187 Uiso 1 1 calc R U . . .
H53L H 0.656267 0.756673 0.762242 0.187 Uiso 1 1 calc R U . . .
C54D C 0.5921(3) 0.7961(2) 0.8327(5) 0.107(3) Uani 1 1 d . . . . .
C55D C 0.5869(3) 0.7620(3) 0.8623(4) 0.110(3) Uani 1 1 d . . . . .
H55D H 0.606292 0.751097 0.885145 0.132 Uiso 1 1 calc R U . . .
C56D C 0.5541(3) 0.7440(2) 0.8590(4) 0.103(3) Uani 1 1 d . . . . .
H56D H 0.551119 0.720151 0.878199 0.123 Uiso 1 1 calc R U . . .
C57D C 0.5262(3) 0.7601(3) 0.8284(4) 0.105(3) Uani 1 1 d . . . . .
C58D C 0.5303(3) 0.7948(2) 0.7952(4) 0.100(2) Uani 1 1 d . . . . .
H58D H 0.511017 0.805506 0.771890 0.120 Uiso 1 1 calc R U . . .
C59D C 0.5641(3) 0.8114(3) 0.7995(4) 0.108(3) Uani 1 1 d . . . . .
H59D H 0.568027 0.834347 0.778394 0.129 Uiso 1 1 calc R U . . .
N60D N 0.4907(2) 0.74289(19) 0.8266(3) 0.100(2) Uani 1 1 d . . . . .
C61D C 0.4798(3) 0.7198(2) 0.7805(5) 0.105(3) Uani 1 1 d . . . . .
C62D C 0.5030(3) 0.7127(2) 0.7361(5) 0.108(3) Uani 1 1 d . . . . .
H62D H 0.526861 0.722674 0.739150 0.130 Uiso 1 1 calc R U . . .
C63D C 0.4925(3) 0.6910(3) 0.6865(5) 0.123(3) Uani 1 1 d . . . . .
H63D H 0.507957 0.688389 0.654251 0.147 Uiso 1 1 calc R U . . .
C64D C 0.4586(3) 0.6734(3) 0.6858(5) 0.118(3) Uani 1 1 d . . . . .
H64D H 0.451464 0.657297 0.653568 0.142 Uiso 1 1 calc R U . . .
C65D C 0.4359(3) 0.6788(3) 0.7298(5) 0.116(3) Uani 1 1 d . . . . .
H65D H 0.412947 0.666534 0.728399 0.139 Uiso 1 1 calc R U . . .
C66D C 0.4459(3) 0.7029(2) 0.7790(5) 0.110(3) Uani 1 1 d . . . . .
C67D C 0.4220(3) 0.7101(2) 0.8241(5) 0.112(3) Uani 1 1 d . . . . .
C68D C 0.4328(3) 0.7358(2) 0.8707(5) 0.113(3) Uani 1 1 d . . . . .
C69D C 0.4096(4) 0.7454(3) 0.9165(6) 0.134(4) Uani 1 1 d . . . . .
H69D H 0.385899 0.734892 0.917195 0.161 Uiso 1 1 calc R U . . .
C70D C 0.4215(4) 0.7695(3) 0.9589(5) 0.131(4) Uani 1 1 d . . . . .
H70D H 0.405554 0.776671 0.988847 0.157 Uiso 1 1 calc R U . . .
C71D C 0.4564(4) 0.7844(3) 0.9608(4) 0.122(4) Uani 1 1 d . . . . .
H71D H 0.463636 0.801528 0.991625 0.146 Uiso 1 1 calc R U . . .
C72D C 0.4798(3) 0.7752(2) 0.9203(5) 0.117(3) Uani 1 1 d . . . . .
H72D H 0.503816 0.784761 0.923135 0.141 Uiso 1 1 calc R U . . .
C73D C 0.4684(3) 0.7502(2) 0.8708(5) 0.112(3) Uani 1 1 d . . . . .
C74D C 0.3848(3) 0.6920(3) 0.8232(5) 0.119(3) Uani 1 1 d . . . . .
C75D C 0.3794(3) 0.6589(3) 0.8590(6) 0.119(3) Uani 1 1 d . . . . .
C76D C 0.3453(4) 0.6418(3) 0.8526(6) 0.121(3) Uani 1 1 d . . . . .
H76D H 0.342041 0.618468 0.873122 0.145 Uiso 1 1 calc R U . . .
C77D C 0.3192(4) 0.6537(3) 0.8232(7) 0.140(4) Uani 1 1 d . . . . .
C78D C 0.3235(4) 0.6873(4) 0.7827(7) 0.156(5) Uani 1 1 d . . . . .
H78D H 0.304016 0.695496 0.757133 0.187 Uiso 1 1 calc R U . . .
C79D C 0.3575(3) 0.7067(3) 0.7835(7) 0.137(4) Uani 1 1 d . . . . .
C80D C 0.4084(3) 0.6448(3) 0.8975(7) 0.149(5) Uani 1 1 d . . . . .
H80I H 0.401810 0.619753 0.912988 0.224 Uiso 1 1 calc R U . . .
H80J H 0.412694 0.662658 0.930308 0.224 Uiso 1 1 calc R U . . .
H80K H 0.430494 0.642414 0.875175 0.224 Uiso 1 1 calc R U . . .
C81D C 0.2810(3) 0.6353(4) 0.8137(8) 0.174(6) Uani 1 1 d . . . . .
H81J H 0.275334 0.632407 0.771347 0.261 Uiso 1 1 calc R U . . .
H81K H 0.262806 0.651730 0.831203 0.261 Uiso 1 1 calc R U . . .
H81L H 0.280789 0.610160 0.832760 0.261 Uiso 1 1 calc R U . . .
C82D C 0.3634(3) 0.7433(3) 0.7524(6) 0.147(4) Uani 1 1 d . . . . .
H82J H 0.340670 0.751626 0.732765 0.221 Uiso 1 1 calc R U . . .
H82K H 0.381776 0.739742 0.722944 0.221 Uiso 1 1 calc R U . . .
H82L H 0.371634 0.762706 0.781080 0.221 Uiso 1 1 calc R U . . .
Cl1E Cl 0.89405(8) 0.17326(8) 0.44306(15) 0.1287(8) Uani 1 1 d . U . . .
O2E O 0.86588(19) 0.2018(2) 0.4488(4) 0.141(2) Uani 1 1 d . U . . .
O3E O 0.9155(3) 0.1791(2) 0.3934(4) 0.155(3) Uani 1 1 d . U . . .
O4E O 0.9173(2) 0.1813(3) 0.4956(4) 0.166(3) Uani 1 1 d . U . . .
O5E O 0.8804(3) 0.1366(2) 0.4464(5) 0.194(4) Uani 1 1 d . U . . .
Cl1F Cl 0.48694(8) 0.14148(7) 0.57260(13) 0.1192(8) Uani 1 1 d . U . . .
O2F O 0.4861(2) 0.1259(3) 0.6303(4) 0.156(3) Uani 1 1 d . U . . .
O3F O 0.4528(3) 0.1382(3) 0.5430(4) 0.170(3) Uani 1 1 d . U . . .
O4F O 0.4945(3) 0.1797(2) 0.5792(4) 0.165(3) Uani 1 1 d . U . . .
O5F O 0.5133(3) 0.1230(3) 0.5416(4) 0.173(3) Uani 1 1 d . U . . .
Cl1G Cl 0.43550(8) 0.16870(8) 0.97981(13) 0.1204(7) Uani 1 1 d . U . . .
O2G O 0.4143(3) 0.1436(3) 0.9469(6) 0.211(4) Uani 1 1 d . U . . .
O3G O 0.4104(2) 0.1965(2) 0.9971(4) 0.151(3) Uani 1 1 d . U . . .
O4G O 0.4633(2) 0.1808(2) 0.9423(4) 0.157(3) Uani 1 1 d . U . . .
O5G O 0.4518(3) 0.1525(4) 1.0263(5) 0.235(5) Uani 1 1 d . U . . .
Cl1H Cl 0.02856(7) 0.10250(7) 0.49137(11) 0.1079(6) Uani 1 1 d . U . . .
O2H O -0.00035(19) 0.1060(2) 0.5316(4) 0.139(2) Uani 1 1 d . U . . .
O3H O 0.0140(2) 0.0969(2) 0.4344(3) 0.135(2) Uani 1 1 d . U . . .
O4H O 0.0489(2) 0.13672(19) 0.4952(3) 0.134(2) Uani 1 1 d . U . . .
O5H O 0.0511(2) 0.06973(19) 0.5093(3) 0.127(2) Uani 1 1 d . U . . .
Cl1I Cl 0.18794(10) 0.08554(11) 0.06528(18) 0.1562(11) Uani 1 1 d . U . . .
O2I O 0.1647(3) 0.0525(4) 0.0688(6) 0.211(4) Uani 1 1 d . U . . .
O3I O 0.1643(3) 0.1140(3) 0.0458(5) 0.205(4) Uani 1 1 d . U . . .
O4I O 0.2032(3) 0.0932(4) 0.1255(5) 0.206(4) Uani 1 1 d . U . . .
O5I O 0.2152(3) 0.0773(3) 0.0251(5) 0.177(3) Uani 1 1 d . U . . .
Cl1J Cl 0.42136(10) 0.88981(9) 0.03470(16) 0.1489(11) Uani 1 1 d . U . . .
O2J O 0.3931(4) 0.8744(4) 0.0774(7) 0.262(5) Uani 1 1 d . U . . .
O3J O 0.4043(2) 0.9209(2) 0.0068(3) 0.134(2) Uani 1 1 d . U . . .
O4J O 0.4435(3) 0.9008(3) 0.0809(5) 0.204(4) Uani 1 1 d . U . . .
O5J O 0.4324(4) 0.8610(3) 0.0035(5) 0.225(5) Uani 1 1 d . U . . .
Cl1K Cl 0.31743(11) 0.95209(15) 0.48494(19) 0.1718(14) Uani 1 1 d . U . . .
O2K O 0.2888(3) 0.9442(4) 0.4433(6) 0.212(4) Uani 1 1 d . U . . .
O3K O 0.3148(3) 0.9907(4) 0.5001(6) 0.205(4) Uani 1 1 d . U . . .
O4K O 0.3522(2) 0.9477(3) 0.4616(4) 0.182(3) Uani 1 1 d . U . . .
O5K O 0.3125(3) 0.9285(4) 0.5345(6) 0.230(5) Uani 1 1 d . U . . .
Cl1L Cl 0.98209(14) 0.65061(15) 0.4039(3) 0.1056(15) Uani 0.584(7) 1 d . U P A 1
O2L O 0.9449(3) 0.6448(3) 0.4113(5) 0.113(3) Uani 0.584(7) 1 d . U P A 1
O3L O 0.9939(3) 0.6817(3) 0.4386(6) 0.119(3) Uani 0.584(7) 1 d . U P A 1
O4L O 1.0024(10) 0.6185(10) 0.4093(11) 0.113(5) Uani 0.584(7) 1 d . U P A 1
O5L O 0.9896(6) 0.6570(5) 0.3452(8) 0.112(4) Uani 0.584(7) 1 d . U P A 1
Cl6L Cl 0.9887(3) 0.6481(3) 0.3669(5) 0.106(2) Uani 0.416(7) 1 d . U P A 2
O7L O 0.9717(4) 0.6786(4) 0.3965(8) 0.105(3) Uani 0.416(7) 1 d . U P A 2
O8L O 0.9628(4) 0.6319(4) 0.3214(7) 0.114(4) Uani 0.416(7) 1 d . U P A 2
O9L O 1.0188(5) 0.6623(4) 0.3355(7) 0.102(4) Uani 0.416(7) 1 d . U P A 2
O10L O 0.9988(13) 0.6174(13) 0.4240(16) 0.104(5) Uani 0.416(7) 1 d . U P A 2

loop_
_atom_site_aniso_label
_atom_site_aniso_U_11
_atom_site_aniso_U_22
_atom_site_aniso_U_33
_atom_site_aniso_U_23
_atom_site_aniso_U_13
_atom_site_aniso_U_12
Rh1A 0.0942(5) 0.0711(4) 0.1271(6) -0.0014(4) -0.0102(4) 0.0051(3)
Rh2A 0.0856(4) 0.0819(4) 0.1224(5) 0.0000(4) -0.0044(3) 0.0073(3)
Cl3A 0.0880(13) 0.0773(11) 0.1361(18) 0.0058(12) -0.0053(11) 0.0040(9)
Cl4A 0.0895(13) 0.0915(13) 0.1352(18) 0.0084(13) -0.0094(12) 0.0081(10)
Cl5A 0.1185(17) 0.0791(12) 0.1318(18) -0.0070(12) -0.0122(13) 0.0155(11)
Cl6A 0.1006(14) 0.0825(12) 0.1271(17) -0.0036(12) 0.0021(12) 0.0013(10)
C7A 0.094(6) 0.082(5) 0.114(6) -0.012(5) -0.001(4) 0.000(4)
C8A 0.092(6) 0.069(5) 0.136(7) -0.015(5) -0.007(5) -0.001(4)
C9A 0.102(6) 0.077(5) 0.125(7) -0.014(5) 0.003(5) -0.001(4)
C10A 0.091(6) 0.092(6) 0.107(6) 0.005(5) -0.012(4) 0.005(4)
C11A 0.098(6) 0.070(5) 0.112(6) 0.011(4) -0.004(4) 0.005(4)
C12A 0.105(6) 0.073(5) 0.131(7) -0.002(5) -0.001(5) 0.006(4)
C13A 0.102(6) 0.080(5) 0.156(9) -0.008(6) -0.005(5) -0.005(4)
C14A 0.100(6) 0.088(5) 0.138(8) -0.005(5) -0.015(5) 0.002(4)
C15A 0.114(7) 0.088(6) 0.130(7) -0.002(5) -0.002(5) 0.006(5)
C16A 0.100(6) 0.075(5) 0.113(6) -0.010(5) 0.004(5) 0.008(4)
C17A 0.092(6) 0.071(5) 0.163(9) 0.003(5) -0.004(6) -0.003(4)
C18A 0.111(7) 0.072(5) 0.115(7) -0.014(5) -0.008(5) 0.004(4)
C19A 0.099(6) 0.075(5) 0.115(7) -0.012(5) 0.003(5) 0.006(4)
C20A 0.105(6) 0.071(5) 0.115(7) -0.004(5) 0.000(5) -0.001(4)
C21A 0.109(7) 0.088(6) 0.106(6) -0.006(5) -0.007(5) 0.004(5)
N22A 0.094(5) 0.076(4) 0.125(6) -0.015(4) -0.001(4) -0.010(3)
C23A 0.080(5) 0.091(6) 0.140(8) 0.003(6) -0.001(5) -0.003(4)
C24A 0.100(6) 0.085(5) 0.119(7) -0.005(5) -0.004(5) 0.006(4)
C25A 0.126(8) 0.111(7) 0.115(7) -0.001(6) 0.000(6) 0.004(6)
C26A 0.116(8) 0.155(10) 0.121(8) -0.039(8) 0.011(6) 0.008(7)
C27A 0.108(8) 0.152(10) 0.140(9) -0.022(8) 0.016(6) -0.010(7)
C28A 0.105(7) 0.115(7) 0.132(8) -0.032(6) 0.012(6) -0.004(5)
C29A 0.085(6) 0.112(7) 0.159(9) -0.013(7) -0.005(6) -0.010(5)
C30A 0.102(7) 0.085(5) 0.127(7) -0.006(5) -0.004(5) 0.001(5)
C31A 0.102(7) 0.083(5) 0.126(7) -0.008(5) -0.009(5) -0.006(4)
C32A 0.103(7) 0.090(6) 0.139(8) -0.017(6) 0.003(6) 0.002(5)
C33A 0.095(6) 0.082(5) 0.134(7) -0.013(5) -0.001(5) 0.001(4)
C34A 0.092(6) 0.089(6) 0.131(7) -0.010(6) -0.002(5) -0.003(4)
C35A 0.096(6) 0.079(5) 0.144(8) 0.017(6) 0.005(5) 0.000(4)
C36A 0.112(8) 0.117(8) 0.136(9) -0.025(7) 0.014(7) -0.018(6)
C37A 0.076(6) 0.148(10) 0.184(12) -0.039(9) -0.004(7) -0.004(6)
C38A 0.125(9) 0.158(11) 0.158(10) -0.037(9) 0.015(7) -0.019(8)
C39A 0.119(10) 0.181(14) 0.214(16) -0.029(13) 0.007(10) -0.059(10)
C40A 0.111(10) 0.186(14) 0.25(2) -0.029(14) -0.016(11) -0.033(9)
C41A 0.111(8) 0.143(10) 0.157(10) -0.032(9) 0.022(7) -0.031(7)
C42A 0.129(9) 0.144(10) 0.178(12) -0.001(9) -0.017(8) 0.005(8)
C43A 0.23(2) 0.44(4) 0.32(3) -0.07(3) -0.027(18) -0.24(2)
C44A 0.181(13) 0.205(15) 0.157(11) 0.061(11) -0.011(9) -0.081(11)
C45A 0.080(5) 0.087(5) 0.119(7) 0.005(5) -0.002(4) 0.008(4)
C46A 0.108(6) 0.082(5) 0.102(6) -0.003(5) -0.002(4) 0.011(4)
C47A 0.084(6) 0.125(8) 0.115(7) 0.000(6) 0.003(5) 0.023(5)
C48A 0.082(6) 0.113(7) 0.123(7) 0.005(6) 0.003(5) 0.009(5)
C49A 0.088(6) 0.101(6) 0.114(7) 0.013(5) 0.001(4) 0.004(5)
C50A 0.141(8) 0.081(5) 0.112(7) -0.004(5) -0.025(5) 0.014(5)
C51A 0.127(8) 0.102(7) 0.147(9) -0.009(6) -0.005(6) 0.032(6)
C52A 0.088(6) 0.173(10) 0.136(8) 0.027(8) -0.002(5) 0.017(6)
C53A 0.105(7) 0.117(7) 0.124(7) 0.013(6) -0.009(5) -0.010(5)
C54A 0.090(6) 0.075(5) 0.108(6) 0.006(5) -0.002(4) 0.004(4)
C55A 0.104(6) 0.064(4) 0.111(6) -0.002(4) -0.009(5) -0.004(4)
C56A 0.078(5) 0.081(5) 0.129(7) -0.011(5) -0.010(4) 0.004(4)
C57A 0.089(6) 0.068(4) 0.117(6) 0.001(5) -0.006(4) 0.006(4)
C58A 0.097(6) 0.080(5) 0.110(6) 0.007(5) -0.002(5) 0.012(4)
C59A 0.088(5) 0.089(5) 0.119(7) -0.018(5) 0.003(4) 0.004(4)
N60A 0.086(4) 0.080(4) 0.101(5) -0.004(4) -0.001(3) 0.012(3)
C61A 0.078(5) 0.087(5) 0.115(6) -0.002(5) 0.008(4) 0.006(4)
C62A 0.094(6) 0.090(5) 0.118(7) -0.011(5) 0.007(5) 0.004(4)
C63A 0.107(6) 0.086(5) 0.104(6) -0.007(5) 0.009(5) 0.007(4)
C64A 0.105(6) 0.105(6) 0.093(6) -0.008(5) 0.000(5) -0.004(5)
C65A 0.099(6) 0.083(5) 0.103(6) 0.007(5) 0.003(4) 0.006(4)
C66A 0.095(6) 0.086(5) 0.104(6) -0.001(5) 0.007(4) 0.014(4)
C67A 0.103(6) 0.087(5) 0.094(6) 0.008(5) 0.006(4) 0.013(4)
C68A 0.099(6) 0.081(5) 0.112(7) -0.003(5) -0.001(5) 0.010(4)
C69A 0.108(6) 0.085(5) 0.097(6) -0.006(5) -0.003(5) 0.016(4)
C70A 0.102(6) 0.081(5) 0.141(8) 0.009(6) 0.017(6) 0.019(5)
C71A 0.126(7) 0.084(5) 0.098(6) 0.003(5) 0.006(5) -0.005(5)
C72A 0.093(5) 0.074(5) 0.123(7) -0.004(5) 0.000(5) 0.008(4)
C73A 0.097(6) 0.078(5) 0.094(5) 0.006(4) 0.007(4) 0.008(4)
C74A 0.114(8) 0.101(7) 0.118(7) -0.005(6) -0.008(5) 0.028(6)
C75A 0.104(7) 0.134(8) 0.129(8) 0.021(7) 0.008(6) 0.013(6)
C76A 0.137(10) 0.176(12) 0.110(8) 0.038(8) 0.007(7) 0.045(9)
C77A 0.118(9) 0.162(11) 0.133(9) 0.001(8) -0.025(7) 0.025(8)
C78A 0.086(6) 0.122(8) 0.151(9) -0.016(7) -0.008(6) 0.013(5)
C79A 0.098(7) 0.119(7) 0.104(6) 0.004(6) 0.001(5) 0.014(6)
C80A 0.161(11) 0.121(8) 0.147(10) 0.054(8) 0.016(7) 0.024(7)
C81A 0.152(11) 0.235(15) 0.126(9) 0.019(10) -0.021(7) 0.083(10)
C82A 0.084(6) 0.139(9) 0.196(12) -0.010(9) 0.010(6) 0.000(6)
Rh1B 0.0940(4) 0.0828(4) 0.1127(5) 0.0026(4) -0.0056(3) 0.0014(3)
Rh2B 0.1091(5) 0.0954(5) 0.1099(5) -0.0057(4) -0.0077(4) -0.0063(4)
Cl3B 0.0950(13) 0.0801(12) 0.1254(17) -0.0137(12) -0.0057(11) 0.0012(9)
Cl4B 0.0938(14) 0.1285(18) 0.1180(17) -0.0138(15) -0.0069(11) -0.0083(12)
Cl5B 0.1314(19) 0.0891(14) 0.1305(19) 0.0144(13) 0.0113(14) 0.0157(12)
Cl6B 0.160(2) 0.0833(14) 0.129(2) 0.0026(14) -0.0047(16) -0.0211(14)
C7B 0.102(6) 0.095(6) 0.092(6) 0.005(5) -0.011(4) -0.005(5)
C8B 0.112(7) 0.091(6) 0.105(6) 0.010(5) -0.021(5) -0.008(5)
C9B 0.128(8) 0.109(7) 0.091(6) 0.010(5) 0.004(5) -0.015(6)
C10B 0.098(6) 0.102(6) 0.113(7) -0.005(5) 0.005(5) -0.001(5)
C11B 0.109(7) 0.091(6) 0.097(6) 0.004(5) 0.000(4) -0.002(5)
C12B 0.140(8) 0.078(5) 0.119(7) 0.029(5) -0.020(6) 0.000(5)
C13B 0.124(7) 0.093(6) 0.130(8) 0.014(6) -0.012(6) -0.027(5)
C14B 0.115(7) 0.119(7) 0.126(8) 0.000(6) 0.014(6) 0.009(6)
C15B 0.126(7) 0.105(7) 0.116(7) -0.008(6) -0.011(5) 0.019(5)
C16B 0.109(6) 0.075(5) 0.095(6) -0.004(5) -0.001(5) -0.004(4)
C17B 0.112(7) 0.091(6) 0.104(6) 0.006(5) -0.001(5) 0.001(5)
C18B 0.114(7) 0.088(5) 0.100(6) 0.008(5) -0.002(5) -0.004(5)
C19B 0.100(6) 0.075(5) 0.113(6) 0.001(5) 0.002(5) 0.004(4)
C20B 0.115(7) 0.078(5) 0.097(6) 0.001(5) -0.005(4) 0.000(4)
C21B 0.103(6) 0.089(6) 0.119(7) 0.014(5) -0.016(5) -0.007(5)
N22B 0.097(5) 0.076(4) 0.101(5) -0.004(4) -0.007(4) 0.000(3)
C23B 0.097(6) 0.074(5) 0.106(6) -0.017(5) -0.002(4) 0.000(4)
C24B 0.111(6) 0.083(5) 0.110(7) -0.004(5) -0.012(5) 0.005(5)
C25B 0.118(7) 0.081(5) 0.111(7) 0.000(5) -0.016(5) 0.000(5)
C26B 0.135(9) 0.089(6) 0.129(8) 0.008(6) -0.011(6) -0.003(5)
C27B 0.120(7) 0.089(6) 0.117(7) 0.007(5) -0.002(5) -0.007(5)
C28B 0.107(6) 0.068(5) 0.126(7) 0.008(5) -0.004(5) -0.002(4)
C29B 0.103(6) 0.075(5) 0.111(6) -0.004(5) -0.004(5) -0.007(4)
C30B 0.109(6) 0.070(5) 0.122(7) 0.005(5) -0.009(5) -0.006(4)
C31B 0.126(7) 0.082(5) 0.111(7) 0.002(5) -0.021(5) 0.002(5)
C32B 0.116(7) 0.092(6) 0.108(7) 0.005(5) -0.006(5) 0.004(5)
C33B 0.143(8) 0.076(5) 0.104(7) 0.019(5) 0.005(6) 0.000(5)
C34B 0.107(6) 0.087(6) 0.120(7) -0.004(5) 0.007(5) -0.003(5)
C35B 0.109(6) 0.076(5) 0.107(6) -0.013(5) 0.010(5) -0.003(4)
C36B 0.119(7) 0.085(6) 0.109(6) 0.009(5) -0.004(5) -0.012(5)
C37B 0.103(6) 0.086(6) 0.122(7) -0.008(5) -0.008(5) 0.000(5)
C38B 0.099(6) 0.087(6) 0.133(7) -0.010(5) 0.000(5) -0.001(4)
C39B 0.099(6) 0.080(5) 0.136(8) -0.014(5) -0.011(5) 0.000(4)
C40B 0.118(8) 0.085(6) 0.140(8) -0.004(6) -0.007(6) -0.013(5)
C41B 0.104(6) 0.078(5) 0.112(6) -0.004(5) -0.010(5) -0.004(4)
C42B 0.132(8) 0.085(6) 0.137(8) -0.009(6) 0.004(6) -0.014(5)
C43B 0.132(9) 0.113(7) 0.132(8) -0.007(6) -0.015(6) -0.008(6)
C44B 0.112(7) 0.094(6) 0.129(7) 0.000(6) -0.004(5) -0.006(5)
C45B 0.109(7) 0.110(7) 0.096(6) 0.007(5) 0.009(5) 0.000(5)
C46B 0.112(7) 0.103(7) 0.105(6) -0.016(5) -0.002(5) 0.017(5)
C47B 0.123(8) 0.135(9) 0.109(7) -0.004(6) -0.008(6) 0.003(7)
C48B 0.101(7) 0.199(13) 0.080(6) -0.008(7) 0.000(5) 0.000(8)
C49B 0.121(8) 0.127(8) 0.103(7) -0.038(6) 0.007(5) -0.021(6)
C50B 0.146(9) 0.109(7) 0.127(8) 0.014(6) -0.010(6) 0.005(6)
C51B 0.163(11) 0.165(11) 0.132(9) 0.013(8) -0.017(7) 0.055(9)
C52B 0.123(9) 0.183(12) 0.135(9) -0.048(9) -0.017(7) -0.009(8)
C53B 0.141(9) 0.113(7) 0.125(8) -0.031(6) 0.002(6) -0.022(6)
C54B 0.115(7) 0.084(5) 0.100(6) 0.002(5) 0.004(5) -0.002(5)
C55B 0.101(6) 0.089(5) 0.108(6) -0.006(5) -0.002(5) 0.002(5)
C56B 0.119(7) 0.078(5) 0.089(5) -0.009(4) -0.003(4) -0.001(4)
C57B 0.116(7) 0.075(5) 0.101(6) 0.009(5) -0.005(5) -0.003(4)
C58B 0.147(9) 0.076(5) 0.105(7) -0.004(5) 0.001(6) -0.005(5)
C59B 0.114(7) 0.098(6) 0.106(6) 0.003(6) -0.007(5) -0.002(5)
N60B 0.127(6) 0.082(4) 0.086(5) -0.003(4) 0.006(4) -0.008(4)
C61B 0.119(7) 0.085(6) 0.113(7) -0.004(5) 0.005(5) 0.016(5)
C62B 0.146(9) 0.082(6) 0.117(7) 0.007(5) 0.010(6) -0.004(5)
C63B 0.163(11) 0.098(7) 0.153(10) 0.024(7) 0.033(8) 0.001(7)
C64B 0.153(11) 0.148(11) 0.171(12) 0.047(10) 0.042(9) 0.015(9)
C65B 0.154(10) 0.120(8) 0.134(9) 0.013(7) 0.035(7) 0.015(7)
C66B 0.153(10) 0.109(8) 0.111(7) -0.016(6) 0.017(6) -0.016(7)
C67B 0.140(8) 0.081(6) 0.108(7) -0.021(5) 0.000(6) 0.011(5)
C68B 0.111(7) 0.084(6) 0.112(7) -0.004(5) 0.002(5) -0.006(5)
C69B 0.100(6) 0.085(6) 0.129(7) 0.000(5) -0.008(5) -0.003(5)
C70B 0.105(8) 0.099(7) 0.170(10) 0.001(7) -0.014(7) -0.003(6)
C71B 0.109(8) 0.127(8) 0.143(9) 0.027(7) -0.021(6) -0.027(6)
C72B 0.112(7) 0.078(5) 0.109(6) 0.014(5) -0.005(5) -0.009(4)
C73B 0.110(7) 0.069(5) 0.141(8) -0.001(5) -0.019(6) -0.001(4)
C74B 0.128(8) 0.087(6) 0.118(7) -0.009(6) 0.000(6) 0.004(5)
C75B 0.173(11) 0.139(10) 0.142(10) -0.040(8) -0.017(8) 0.062(9)
C76B 0.153(11) 0.144(10) 0.165(11) -0.040(9) -0.009(9) 0.034(9)
C77B 0.113(8) 0.128(9) 0.180(12) 0.003(9) 0.017(8) 0.031(7)
C78B 0.118(8) 0.116(8) 0.186(12) -0.048(8) 0.021(7) -0.017(6)
C79B 0.099(7) 0.099(7) 0.163(10) -0.022(7) 0.019(6) -0.005(5)
C80B 0.237(17) 0.191(14) 0.205(15) -0.133(13) -0.075(13) 0.086(12)
C81B 0.133(10) 0.140(10) 0.197(13) -0.017(9) 0.002(9) 0.029(7)
C82B 0.132(10) 0.166(12) 0.272(18) -0.111(13) 0.001(10) -0.007(8)
Rh1C 0.0919(4) 0.0777(4) 0.1156(5) -0.0060(4) -0.0059(3) 0.0034(3)
Rh2C 0.0859(4) 0.0779(4) 0.1066(5) -0.0029(3) -0.0023(3) 0.0039(3)
Cl3C 0.0904(13) 0.0790(11) 0.1159(15) -0.0111(11) -0.0055(10) 0.0062(9)
Cl4C 0.0893(13) 0.0840(12) 0.1229(16) -0.0087(12) -0.0067(11) 0.0053(9)
Cl5C 0.1118(16) 0.0899(13) 0.1195(17) 0.0034(13) -0.0018(12) -0.0032(11)
Cl6C 0.0990(14) 0.0856(12) 0.1077(15) 0.0015(11) -0.0024(10) 0.0028(10)
C7C 0.093(6) 0.080(5) 0.104(6) -0.020(4) -0.009(4) 0.012(4)
C8C 0.093(6) 0.100(6) 0.104(6) -0.001(5) 0.000(4) 0.003(4)
C9C 0.122(7) 0.088(5) 0.080(5) 0.002(4) -0.004(4) 0.004(5)
C10C 0.104(6) 0.089(6) 0.118(7) -0.029(5) -0.018(5) 0.004(5)
C11C 0.103(6) 0.086(5) 0.095(5) -0.006(4) -0.001(4) 0.005(4)
C12C 0.112(7) 0.109(7) 0.115(7) -0.011(6) 0.008(5) -0.004(5)
C13C 0.134(8) 0.099(6) 0.122(8) 0.002(6) 0.003(6) 0.010(6)
C14C 0.103(7) 0.112(7) 0.133(8) -0.028(6) -0.014(5) 0.006(5)
C15C 0.104(6) 0.078(5) 0.164(9) -0.016(6) -0.009(6) 0.002(4)
C16C 0.111(7) 0.076(5) 0.123(7) -0.011(5) 0.007(5) 0.004(4)
C17C 0.114(7) 0.069(5) 0.116(7) -0.012(5) -0.013(5) 0.008(4)
C18C 0.101(6) 0.077(5) 0.119(7) -0.008(5) 0.000(5) 0.005(4)
C19C 0.092(6) 0.081(5) 0.112(6) -0.004(5) 0.002(4) 0.009(4)
C20C 0.113(7) 0.082(5) 0.136(8) -0.028(6) -0.001(6) 0.007(5)
C21C 0.106(6) 0.078(5) 0.120(7) -0.012(5) 0.000(5) 0.000(4)
N22C 0.093(5) 0.087(4) 0.117(6) -0.020(4) -0.004(4) 0.008(4)
C23C 0.095(6) 0.071(5) 0.136(8) -0.018(5) -0.005(5) 0.003(4)
C24C 0.093(6) 0.067(5) 0.132(7) -0.003(5) 0.010(5) -0.003(4)
C25C 0.089(6) 0.070(5) 0.171(10) -0.014(6) 0.016(6) -0.006(4)
C26C 0.110(7) 0.072(5) 0.156(9) -0.005(5) 0.008(6) -0.005(5)
C27C 0.100(6) 0.063(4) 0.157(9) 0.013(5) 0.004(6) 0.003(4)
C28C 0.093(6) 0.070(5) 0.126(7) -0.015(5) 0.003(5) 0.000(4)
C29C 0.101(6) 0.060(4) 0.138(8) -0.011(5) -0.006(5) 0.002(4)
C30C 0.103(6) 0.070(5) 0.132(8) -0.007(5) 0.021(5) 0.003(4)
C31C 0.099(6) 0.097(6) 0.130(8) -0.017(6) 0.007(5) 0.016(5)
C32C 0.114(8) 0.115(7) 0.146(9) 0.007(7) 0.032(6) 0.012(6)
C33C 0.138(9) 0.101(7) 0.120(8) -0.005(6) 0.003(7) 0.018(6)
C34C 0.111(7) 0.088(6) 0.124(8) -0.021(6) 0.009(6) 0.010(5)
C35C 0.091(6) 0.080(5) 0.125(7) -0.013(5) 0.000(5) 0.006(4)
C36C 0.092(6) 0.079(5) 0.167(9) 0.005(6) 0.010(6) 0.014(4)
C37C 0.097(6) 0.075(5) 0.179(10) -0.002(6) -0.003(6) -0.002(4)
C38C 0.080(6) 0.102(7) 0.187(10) -0.003(7) -0.008(6) 0.009(5)
C39C 0.094(7) 0.094(7) 0.219(14) 0.046(8) 0.013(8) 0.021(6)
C40C 0.097(7) 0.086(6) 0.171(11) 0.015(7) 0.020(7) 0.016(5)
C41C 0.109(7) 0.075(5) 0.205(12) -0.025(7) 0.011(7) 0.004(5)
C42C 0.106(7) 0.113(8) 0.246(14) -0.067(9) -0.043(8) 0.021(6)
C43C 0.123(10) 0.163(12) 0.31(2) 0.031(13) 0.021(12) 0.043(9)
C44C 0.131(9) 0.128(9) 0.196(13) -0.014(9) 0.008(8) 0.042(7)
C45C 0.084(5) 0.081(5) 0.117(6) -0.014(5) -0.003(4) 0.005(4)
C46C 0.109(6) 0.073(5) 0.090(5) -0.018(4) -0.003(4) 0.010(4)
C47C 0.084(5) 0.110(6) 0.102(6) -0.034(5) 0.003(4) 0.009(5)
C48C 0.096(6) 0.090(5) 0.105(6) -0.008(5) -0.001(4) 0.006(4)
C49C 0.068(4) 0.073(4) 0.125(6) -0.002(4) -0.017(4) -0.002(3)
C50C 0.110(6) 0.091(6) 0.103(6) 0.006(5) 0.002(5) 0.016(4)
C51C 0.108(7) 0.114(7) 0.108(6) -0.005(6) 0.005(5) 0.020(5)
C52C 0.101(6) 0.109(6) 0.109(6) 0.003(5) -0.010(5) -0.025(5)
C53C 0.100(6) 0.081(5) 0.118(7) 0.008(5) -0.002(5) -0.005(4)
C54C 0.101(6) 0.073(5) 0.098(6) 0.000(4) 0.004(4) -0.003(4)
C55C 0.105(6) 0.077(5) 0.088(5) -0.008(4) 0.005(4) 0.001(4)
C56C 0.100(6) 0.071(4) 0.092(5) 0.005(4) -0.005(4) -0.004(4)
C57C 0.096(6) 0.077(5) 0.112(6) 0.010(5) -0.011(4) -0.012(4)
C58C 0.112(6) 0.072(5) 0.106(6) -0.004(4) 0.005(4) 0.001(4)
C59C 0.090(6) 0.085(5) 0.112(6) 0.004(5) 0.000(4) 0.001(4)
N60C 0.099(5) 0.073(4) 0.094(5) 0.010(4) -0.006(3) -0.004(3)
C61C 0.105(6) 0.070(5) 0.099(6) -0.006(4) -0.005(4) 0.000(4)
C62C 0.096(5) 0.076(5) 0.101(6) 0.006(5) -0.002(4) -0.003(4)
C63C 0.092(6) 0.090(5) 0.115(7) 0.017(5) -0.002(5) 0.003(4)
C64C 0.104(6) 0.097(6) 0.108(6) 0.015(5) -0.013(5) -0.009(5)
C65C 0.110(6) 0.093(6) 0.104(6) 0.013(5) -0.014(5) -0.005(5)
C66C 0.094(6) 0.073(5) 0.109(6) 0.016(4) 0.000(4) -0.002(4)
C67C 0.095(6) 0.095(6) 0.100(6) 0.004(5) -0.002(4) -0.001(4)
C68C 0.103(6) 0.084(5) 0.106(6) -0.007(5) -0.005(5) 0.001(4)
C69C 0.117(7) 0.092(6) 0.098(6) 0.018(5) 0.005(5) -0.002(5)
C70C 0.122(7) 0.104(6) 0.100(6) 0.017(5) 0.006(5) -0.015(5)
C71C 0.130(8) 0.107(7) 0.099(7) -0.002(6) -0.014(5) -0.024(6)
C72C 0.108(6) 0.097(6) 0.098(6) 0.009(5) -0.011(5) -0.014(5)
C73C 0.104(6) 0.089(5) 0.108(7) 0.016(5) -0.001(5) -0.008(5)
C74C 0.095(6) 0.074(5) 0.111(6) 0.002(5) -0.006(4) -0.004(4)
C75C 0.105(6) 0.094(6) 0.113(7) 0.014(5) -0.011(5) -0.006(5)
C76C 0.120(7) 0.085(5) 0.113(7) -0.009(5) -0.014(5) -0.006(5)
C77C 0.095(6) 0.084(6) 0.130(7) 0.014(5) -0.011(5) -0.006(4)
C78C 0.098(6) 0.102(7) 0.138(8) -0.003(6) -0.004(5) -0.001(5)
C79C 0.111(7) 0.094(6) 0.140(8) 0.006(6) -0.012(6) -0.012(5)
C80C 0.101(7) 0.107(7) 0.147(9) -0.031(6) 0.011(6) -0.015(5)
C81C 0.100(6) 0.114(7) 0.144(8) 0.024(6) -0.003(5) -0.022(5)
C82C 0.120(8) 0.077(6) 0.190(11) -0.005(6) 0.022(7) 0.000(5)
Rh1D 0.0967(4) 0.0704(4) 0.1113(5) -0.0015(3) 0.0048(3) 0.0021(3)
Rh2D 0.1148(5) 0.0704(4) 0.1149(5) 0.0029(4) -0.0092(4) -0.0029(3)
Cl3D 0.1009(14) 0.0754(11) 0.1071(14) 0.0054(11) -0.0003(10) -0.0011(9)
Cl4D 0.0990(14) 0.0798(12) 0.1354(18) 0.0062(12) -0.0020(12) 0.0007(10)
Cl5D 0.1206(17) 0.0790(12) 0.1325(18) -0.0122(13) -0.0054(13) 0.0079(11)
Cl6D 0.1181(16) 0.0887(13) 0.1118(16) -0.0129(12) 0.0012(12) -0.0003(11)
C7D 0.107(6) 0.076(5) 0.109(6) -0.001(5) 0.006(5) 0.010(4)
C8D 0.112(7) 0.075(5) 0.088(5) 0.002(4) 0.000(4) 0.011(4)
C9D 0.134(8) 0.081(5) 0.094(6) -0.002(5) 0.013(5) -0.003(5)
C10D 0.106(6) 0.078(5) 0.111(6) 0.006(5) 0.005(5) 0.003(4)
C11D 0.096(6) 0.070(5) 0.120(6) 0.004(4) 0.002(4) -0.001(4)
C12D 0.128(7) 0.088(6) 0.122(7) 0.008(5) -0.011(5) -0.005(5)
C13D 0.137(8) 0.092(6) 0.121(7) 0.003(6) 0.010(6) 0.019(5)
C14D 0.113(7) 0.114(7) 0.131(8) 0.006(6) 0.008(6) 0.004(5)
C15D 0.137(8) 0.063(5) 0.141(8) -0.004(5) 0.003(6) -0.005(4)
C16D 0.098(6) 0.073(5) 0.118(6) -0.001(5) -0.006(5) 0.007(4)
C17D 0.113(7) 0.078(5) 0.104(6) 0.000(5) -0.011(5) 0.001(5)
C18D 0.103(6) 0.070(5) 0.128(7) 0.016(5) -0.011(5) 0.001(4)
C19D 0.105(6) 0.081(5) 0.121(7) -0.005(5) -0.015(5) 0.007(5)
C20D 0.110(6) 0.088(5) 0.101(6) -0.003(5) 0.000(4) 0.012(5)
C21D 0.111(7) 0.075(5) 0.102(6) 0.006(4) -0.001(5) 0.009(4)
N22D 0.115(5) 0.073(4) 0.107(5) 0.004(4) -0.014(4) 0.017(4)
C23D 0.117(7) 0.074(5) 0.096(6) 0.003(5) -0.003(5) 0.008(4)
C24D 0.153(9) 0.092(6) 0.102(7) -0.004(5) -0.026(6) 0.020(6)
C25D 0.182(11) 0.069(5) 0.112(7) 0.001(5) 0.002(7) 0.022(6)
C26D 0.153(10) 0.097(6) 0.101(7) 0.006(6) -0.020(6) 0.009(6)
C27D 0.133(8) 0.092(6) 0.129(8) 0.024(6) -0.019(6) 0.008(5)
C28D 0.126(7) 0.072(5) 0.094(6) 0.007(5) -0.013(5) 0.010(4)
C29D 0.105(6) 0.077(5) 0.110(7) 0.006(5) -0.007(5) 0.017(4)
C30D 0.109(7) 0.084(5) 0.101(6) -0.002(5) 0.000(5) 0.012(4)
C31D 0.140(8) 0.074(5) 0.108(7) 0.005(5) -0.008(6) 0.022(5)
C32D 0.148(9) 0.078(5) 0.115(7) -0.007(5) -0.011(6) 0.013(5)
C33D 0.135(8) 0.075(5) 0.126(8) -0.014(5) -0.026(6) 0.005(5)
C34D 0.127(7) 0.085(5) 0.106(7) 0.000(5) -0.021(5) 0.003(5)
C35D 0.123(7) 0.062(4) 0.114(7) -0.009(5) -0.017(5) 0.010(4)
C36D 0.114(8) 0.118(8) 0.106(7) 0.011(6) -0.006(5) 0.017(6)
C37D 0.101(8) 0.142(10) 0.155(10) 0.009(8) -0.016(7) 0.022(7)
C38D 0.122(10) 0.202(15) 0.138(10) 0.021(10) -0.009(7) 0.000(10)
C39D 0.136(11) 0.183(14) 0.120(9) -0.013(10) -0.006(7) 0.040(10)
C40D 0.161(12) 0.124(9) 0.120(9) -0.021(7) -0.013(8) 0.041(9)
C41D 0.146(10) 0.114(8) 0.112(7) -0.009(6) -0.014(6) 0.035(7)
C42D 0.125(9) 0.159(12) 0.29(2) 0.114(13) -0.010(10) -0.001(8)
C43D 0.161(12) 0.254(18) 0.215(16) -0.082(14) -0.044(11) 0.100(12)
C44D 0.193(14) 0.112(9) 0.178(13) 0.020(8) -0.014(10) 0.049(9)
C45D 0.138(8) 0.065(5) 0.105(6) 0.005(4) -0.016(5) -0.014(5)
C46D 0.126(8) 0.069(5) 0.148(9) 0.015(5) 0.041(6) 0.000(5)
C47D 0.177(12) 0.107(8) 0.108(7) 0.022(6) -0.019(7) -0.024(7)
C48D 0.153(10) 0.085(6) 0.109(7) 0.028(6) -0.021(6) -0.006(6)
C49D 0.121(8) 0.099(6) 0.126(8) 0.021(6) -0.018(6) -0.008(6)
C50D 0.192(11) 0.077(6) 0.120(8) -0.026(6) 0.013(7) -0.019(6)
C51D 0.161(9) 0.108(7) 0.116(7) 0.004(6) -0.037(6) -0.045(6)
C52D 0.127(10) 0.147(10) 0.198(13) 0.032(9) -0.048(8) -0.005(8)
C53D 0.139(8) 0.070(5) 0.163(9) 0.002(6) -0.003(7) 0.015(5)
C54D 0.123(7) 0.068(5) 0.129(7) 0.005(5) -0.005(6) -0.005(5)
C55D 0.140(8) 0.093(6) 0.096(6) 0.001(5) -0.004(5) -0.006(6)
C56D 0.130(8) 0.068(5) 0.110(7) -0.002(5) 0.009(5) -0.004(5)
C57D 0.123(8) 0.079(5) 0.114(7) -0.014(5) 0.018(5) -0.005(5)
C58D 0.127(7) 0.063(4) 0.111(6) 0.012(4) 0.007(5) -0.012(4)
C59D 0.134(8) 0.087(6) 0.102(6) 0.011(5) 0.000(5) -0.019(5)
N60D 0.129(6) 0.069(4) 0.103(5) -0.008(4) 0.029(4) 0.003(4)
C61D 0.123(7) 0.065(5) 0.128(8) 0.004(5) 0.031(6) -0.001(5)
C62D 0.111(7) 0.076(5) 0.138(8) -0.020(5) 0.016(6) -0.008(4)
C63D 0.135(9) 0.096(6) 0.138(9) -0.026(6) 0.027(6) -0.003(6)
C64D 0.120(8) 0.097(6) 0.139(8) -0.045(6) 0.009(6) -0.004(5)
C65D 0.111(7) 0.085(6) 0.152(9) -0.007(6) 0.008(6) -0.004(5)
C66D 0.120(7) 0.074(5) 0.140(8) -0.021(5) 0.035(6) -0.003(5)
C67D 0.136(8) 0.063(5) 0.138(8) 0.000(5) 0.018(6) -0.002(5)
C68D 0.157(9) 0.066(5) 0.119(8) 0.013(5) 0.037(6) 0.015(5)
C69D 0.193(12) 0.076(6) 0.136(9) -0.010(6) 0.033(8) 0.006(6)
C70D 0.173(11) 0.095(7) 0.127(9) 0.040(7) 0.050(8) 0.031(7)
C71D 0.206(13) 0.075(6) 0.086(6) 0.012(5) 0.032(7) 0.025(7)
C72D 0.169(10) 0.071(5) 0.113(7) 0.000(5) 0.016(7) -0.001(5)
C73D 0.155(9) 0.061(5) 0.122(8) 0.005(5) 0.017(6) -0.012(5)
C74D 0.114(8) 0.077(6) 0.168(10) -0.010(6) 0.034(7) -0.005(5)
C75D 0.114(8) 0.076(5) 0.169(10) -0.006(6) 0.029(7) 0.006(5)
C76D 0.133(10) 0.079(6) 0.152(10) -0.007(6) 0.029(7) 0.009(6)
C77D 0.143(11) 0.094(8) 0.189(13) -0.033(8) 0.060(9) -0.018(7)
C78D 0.124(9) 0.128(10) 0.218(14) -0.006(10) 0.016(9) 0.030(7)
C79D 0.085(7) 0.116(8) 0.211(12) 0.002(8) 0.028(7) 0.003(6)
C80D 0.138(10) 0.077(6) 0.235(15) 0.008(7) 0.035(9) 0.005(6)
C81D 0.124(9) 0.133(9) 0.270(17) -0.025(11) 0.058(10) -0.027(7)
C82D 0.122(8) 0.127(9) 0.192(12) 0.056(9) 0.012(8) 0.012(7)
Cl1E 0.135(2) 0.0999(16) 0.152(2) 0.0282(16) 0.0070(16) -0.0042(14)
O2E 0.117(5) 0.109(4) 0.199(7) 0.025(5) 0.022(4) 0.002(4)
O3E 0.189(7) 0.139(6) 0.141(5) 0.011(5) 0.055(5) 0.001(5)
O4E 0.150(6) 0.206(8) 0.139(5) 0.042(6) -0.011(4) -0.013(5)
O5E 0.252(10) 0.094(4) 0.237(9) 0.021(6) 0.042(7) -0.023(5)
Cl1F 0.148(2) 0.0884(14) 0.1214(19) 0.0089(14) 0.0017(15) 0.0258(13)
O2F 0.168(7) 0.155(6) 0.145(5) 0.042(5) -0.001(4) 0.033(5)
O3F 0.153(6) 0.210(8) 0.145(6) 0.026(6) -0.013(5) 0.027(5)
O4F 0.263(9) 0.094(4) 0.141(6) 0.006(4) 0.024(6) 0.010(5)
O5F 0.188(7) 0.178(7) 0.151(6) -0.027(6) -0.009(5) 0.076(6)
Cl1G 0.1199(19) 0.1083(17) 0.133(2) 0.0214(15) 0.0031(14) -0.0097(14)
O2G 0.188(8) 0.168(7) 0.280(10) -0.078(7) 0.035(7) -0.069(6)
O3G 0.148(6) 0.145(6) 0.163(6) -0.004(5) 0.023(5) 0.029(5)
O4G 0.150(6) 0.145(6) 0.179(7) -0.004(5) 0.042(5) -0.025(5)
O5G 0.160(7) 0.336(12) 0.209(8) 0.120(8) 0.005(6) 0.072(7)
Cl1H 0.1157(17) 0.0938(14) 0.1141(17) -0.0056(13) 0.0050(12) -0.0164(12)
O2H 0.109(4) 0.151(6) 0.160(5) -0.017(5) 0.022(4) -0.018(4)
O3H 0.169(6) 0.113(5) 0.121(4) 0.011(4) -0.013(4) -0.031(4)
O4H 0.148(5) 0.098(4) 0.155(6) 0.007(4) 0.001(4) -0.045(4)
O5H 0.144(5) 0.095(4) 0.142(5) 0.005(4) 0.005(4) 0.011(3)
Cl1I 0.146(3) 0.158(3) 0.165(3) 0.016(2) 0.016(2) 0.037(2)
O2I 0.185(8) 0.200(8) 0.250(10) 0.023(8) 0.046(7) -0.014(6)
O3I 0.212(9) 0.184(7) 0.217(9) 0.003(7) -0.018(7) 0.092(6)
O4I 0.202(9) 0.253(10) 0.163(6) 0.015(7) 0.003(6) 0.025(7)
O5I 0.177(7) 0.158(7) 0.199(7) 0.024(6) 0.056(6) 0.039(5)
Cl1J 0.176(3) 0.123(2) 0.145(2) -0.0316(19) -0.032(2) 0.0425(19)
O2J 0.250(10) 0.234(11) 0.304(12) 0.079(9) 0.053(8) 0.029(8)
O3J 0.161(6) 0.113(5) 0.126(5) -0.025(4) -0.017(4) 0.024(4)
O4J 0.288(9) 0.129(6) 0.186(8) -0.008(6) -0.106(7) 0.011(6)
O5J 0.344(12) 0.163(7) 0.167(8) -0.044(6) -0.030(7) 0.110(8)
Cl1K 0.137(2) 0.208(4) 0.170(3) 0.042(3) -0.005(2) 0.030(3)
O2K 0.130(6) 0.269(10) 0.233(9) 0.061(8) -0.035(6) -0.001(7)
O3K 0.154(7) 0.221(7) 0.240(10) 0.007(7) 0.021(6) 0.038(7)
O4K 0.128(5) 0.251(10) 0.166(7) 0.022(7) 0.000(5) 0.034(6)
O5K 0.172(8) 0.295(10) 0.223(9) 0.122(9) 0.017(6) 0.033(8)
Cl1L 0.115(3) 0.074(2) 0.127(4) -0.003(3) 0.005(3) -0.0028(19)
O2L 0.116(5) 0.084(6) 0.137(7) -0.008(5) -0.005(5) 0.013(4)
O3L 0.137(8) 0.079(5) 0.142(8) -0.013(5) 0.028(6) -0.016(5)
O4L 0.127(8) 0.078(6) 0.133(11) 0.006(8) 0.011(9) 0.012(6)
O5L 0.127(7) 0.080(7) 0.129(7) -0.002(6) -0.001(6) 0.001(6)
Cl6L 0.121(4) 0.068(3) 0.127(6) 0.008(4) 0.003(4) -0.001(3)
O7L 0.123(7) 0.071(6) 0.123(8) 0.010(6) 0.015(6) 0.001(5)
O8L 0.129(8) 0.078(7) 0.135(9) 0.008(6) -0.014(7) -0.004(6)
O9L 0.108(8) 0.079(7) 0.120(9) 0.004(6) 0.006(6) 0.000(6)
O10L 0.122(10) 0.064(7) 0.125(10) 0.006(8) 0.010(9) 0.007(7)

loop_
_atom_type_symbol
_atom_type_description
_atom_type_scat_dispersion_real
_atom_type_scat_dispersion_imag
_atom_type_scat_source
C C 0.0043 0.0021 'International Tables Vol C Tables 4.2.6.8 and 6.1.1.4'
H H 0.0000 0.0000 'International Tables Vol C Tables 4.2.6.8 and 6.1.1.4'
N N 0.0082 0.0043 'International Tables Vol C Tables 4.2.6.8 and 6.1.1.4'
O O 0.0142 0.0079 'International Tables Vol C Tables 4.2.6.8 and 6.1.1.4'
Cl Cl 0.1778 0.2018 'International Tables Vol C Tables 4.2.6.8 and 6.1.1.4'
Rh Rh -0.8230 1.1422 'International Tables Vol C Tables 4.2.6.8 and 6.1.1.4'

loop_
_geom_angle_atom_site_label_1
_geom_angle_atom_site_label_2
_geom_angle_atom_site_label_3
_geom_angle
_geom_angle_site_symmetry_1
_geom_angle_site_symmetry_3
_geom_angle_publ_flag
C7A Rh1A C8A 39.5(3) . . ?
C7A Rh1A C9A 65.7(3) . . ?
C8A Rh1A C9A 38.2(3) . . ?
C7A Rh1A C10A 66.5(3) . . ?
C8A Rh1A C10A 65.4(3) . . ?
C9A Rh1A C10A 39.2(3) . . ?
C7A Rh1A C11A 39.3(3) . . ?
C8A Rh1A C11A 65.0(3) . . ?
C9A Rh1A C11A 65.0(3) . . ?
C10A Rh1A C11A 39.2(3) . . ?
C7A Rh1A Cl5A 107.8(2) . . ?
C8A Rh1A Cl5A 146.6(2) . . ?
C9A Rh1A Cl5A 153.7(2) . . ?
C10A Rh1A Cl5A 114.5(2) . . ?
C11A Rh1A Cl5A 93.5(2) . . ?
C7A Rh1A Cl4A 160.5(2) . . ?
C8A Rh1A Cl4A 124.1(2) . . ?
C9A Rh1A Cl4A 94.8(3) . . ?
C10A Rh1A Cl4A 98.4(2) . . ?
C11A Rh1A Cl4A 133.2(2) . . ?
Cl5A Rh1A Cl4A 89.35(9) . . ?
C7A Rh1A Cl3A 105.0(2) . . ?
C8A Rh1A Cl3A 93.3(3) . . ?
C9A Rh1A Cl3A 116.6(2) . . ?
C10A Rh1A Cl3A 155.7(2) . . ?
C11A Rh1A Cl3A 142.9(2) . . ?
Cl5A Rh1A Cl3A 89.68(8) . . ?
Cl4A Rh1A Cl3A 83.72(8) . . ?
C47A Rh2A C48A 38.3(4) . . ?
C47A Rh2A C46A 38.3(3) . . ?
C48A Rh2A C46A 65.2(4) . . ?
C47A Rh2A C49A 65.3(4) . . ?
C48A Rh2A C49A 39.9(3) . . ?
C46A Rh2A C49A 65.9(4) . . ?
C47A Rh2A C45A 65.0(3) . . ?
C48A Rh2A C45A 65.4(3) . . ?
C46A Rh2A C45A 40.0(3) . . ?
C49A Rh2A C45A 38.4(3) . . ?
C47A Rh2A Cl6A 150.8(3) . . ?
C48A Rh2A Cl6A 112.6(3) . . ?
C46A Rh2A Cl6A 149.8(2) . . ?
C49A Rh2A Cl6A 92.8(3) . . ?
C45A Rh2A Cl6A 110.2(2) . . ?
C47A Rh2A Cl4A 93.7(3) . . ?
C48A Rh2A Cl4A 98.4(3) . . ?
C46A Rh2A Cl4A 121.8(2) . . ?
C49A Rh2A Cl4A 134.2(2) . . ?
C45A Rh2A Cl4A 158.7(2) . . ?
Cl6A Rh2A Cl4A 88.39(9) . . ?
C47A Rh2A Cl3A 119.2(3) . . ?
C48A Rh2A Cl3A 157.2(3) . . ?
C46A Rh2A Cl3A 94.0(3) . . ?
C49A Rh2A Cl3A 141.2(2) . . ?
C45A Rh2A Cl3A 105.1(2) . . ?
Cl6A Rh2A Cl3A 90.01(8) . . ?
Cl4A Rh2A Cl3A 84.53(8) . . ?
Rh2A Cl3A Rh1A 95.42(8) . . ?
Rh2A Cl4A Rh1A 96.02(8) . . ?
C8A C7A C11A 107.0(7) . . ?
C8A C7A C16A 127.5(8) . . ?
C11A C7A C16A 125.1(8) . . ?
C8A C7A Rh1A 71.0(5) . . ?
C11A C7A Rh1A 72.3(5) . . ?
C16A C7A Rh1A 127.4(7) . . ?
C9A C8A C7A 109.0(7) . . ?
C9A C8A C12A 125.0(7) . . ?
C7A C8A C12A 126.0(7) . . ?
C9A C8A Rh1A 71.3(5) . . ?
C7A C8A Rh1A 69.5(5) . . ?
C12A C8A Rh1A 125.7(7) . . ?
C8A C9A C10A 109.1(7) . . ?
C8A C9A C13A 124.5(8) . . ?
C10A C9A C13A 126.4(8) . . ?
C8A C9A Rh1A 70.5(5) . . ?
C10A C9A Rh1A 70.8(5) . . ?
C13A C9A Rh1A 126.0(7) . . ?
C9A C10A C11A 106.4(7) . . ?
C9A C10A C14A 127.8(8) . . ?
C11A C10A C14A 125.7(8) . . ?
C9A C10A Rh1A 70.0(5) . . ?
C11A C10A Rh1A 70.8(5) . . ?
C14A C10A Rh1A 126.7(7) . . ?
C7A C11A C10A 108.3(7) . . ?
C7A C11A C15A 126.8(8) . . ?
C10A C11A C15A 124.8(8) . . ?
C7A C11A Rh1A 68.4(5) . . ?
C10A C11A Rh1A 70.0(5) . . ?
C15A C11A Rh1A 124.9(7) . . ?
C8A C12A H12A 109.5 . . ?
C8A C12A H12B 109.5 . . ?
H12A C12A H12B 109.5 . . ?
C8A C12A H12C 109.5 . . ?
H12A C12A H12C 109.5 . . ?
H12B C12A H12C 109.5 . . ?
C9A C13A H13A 109.5 . . ?
C9A C13A H13B 109.5 . . ?
H13A C13A H13B 109.5 . . ?
C9A C13A H13C 109.5 . . ?
H13A C13A H13C 109.5 . . ?
H13B C13A H13C 109.5 . . ?
C10A C14A H14A 109.5 . . ?
C10A C14A H14B 109.5 . . ?
H14A C14A H14B 109.5 . . ?
C10A C14A H14C 109.5 . . ?
H14A C14A H14C 109.5 . . ?
H14B C14A H14C 109.5 . . ?
C11A C15A H15A 109.5 . . ?
C11A C15A H15B 109.5 . . ?
H15A C15A H15B 109.5 . . ?
C11A C15A H15C 109.5 . . ?
H15A C15A H15C 109.5 . . ?
H15B C15A H15C 109.5 . . ?
C17A C16A C21A 117.4(8) . . ?
C17A C16A C7A 123.5(8) . . ?
C21A C16A C7A 119.0(8) . . ?
C18A C17A C16A 122.0(9) . . ?
C18A C17A H17A 119.0 . . ?
C16A C17A H17A 119.0 . . ?
C17A C18A C19A 119.3(9) . . ?
C17A C18A H18A 120.4 . . ?
C19A C18A H18A 120.4 . . ?
C18A C19A C20A 121.0(8) . . ?
C18A C19A N22A 120.7(8) . . ?
C20A C19A N22A 118.2(8) . . ?
C21A C20A C19A 118.0(8) . . ?
C21A C20A H20A 121.0 . . ?
C19A C20A H20A 121.0 . . ?
C20A C21A C16A 122.2(9) . . ?
C20A C21A H21A 118.9 . . ?
C16A C21A H21A 118.9 . . ?
C35A N22A C23A 122.0(8) . . ?
C35A N22A C19A 117.1(8) . . ?
C23A N22A C19A 120.9(8) . . ?
N22A C23A C24A 121.3(8) . . ?
N22A C23A C28A 120.4(9) . . ?
C24A C23A C28A 118.2(9) . . ?
C25A C24A C23A 119.0(9) . . ?
C25A C24A H24A 120.5 . . ?
C23A C24A H24A 120.5 . . ?
C24A C25A C26A 124.6(11) . . ?
C24A C25A H25A 117.7 . . ?
C26A C25A H25A 117.7 . . ?
C27A C26A C25A 117.6(11) . . ?
C27A C26A H26A 121.2 . . ?
C25A C26A H26A 121.2 . . ?
C26A C27A C28A 122.0(11) . . ?
C26A C27A H27A 119.0 . . ?
C28A C27A H27A 119.0 . . ?
C23A C28A C27A 118.7(10) . . ?
C23A C28A C29A 118.2(9) . . ?
C27A C28A C29A 123.1(10) . . ?
C30A C29A C28A 119.8(9) . . ?
C30A C29A C36A 118.6(10) . . ?
C28A C29A C36A 121.3(9) . . ?
C29A C30A C35A 118.4(9) . . ?
C29A C30A C31A 122.6(9) . . ?
C35A C30A C31A 119.0(9) . . ?
C32A C31A C30A 121.5(9) . . ?
C32A C31A H31A 119.3 . . ?
C30A C31A H31A 119.3 . . ?
C31A C32A C33A 120.6(10) . . ?
C31A C32A H32A 119.7 . . ?
C33A C32A H32A 119.7 . . ?
C34A C33A C32A 120.3(9) . . ?
C34A C33A H33A 119.9 . . ?
C32A C33A H33A 119.9 . . ?
C33A C34A C35A 120.8(9) . . ?
C33A C34A H34A 119.6 . . ?
C35A C34A H34A 119.6 . . ?
N22A C35A C34A 121.3(9) . . ?
N22A C35A C30A 120.9(9) . . ?
C34A C35A C30A 117.8(10) . . ?
C41A C36A C37A 124.0(11) . . ?
C41A C36A C29A 117.3(12) . . ?
C37A C36A C29A 118.5(11) . . ?
C38A C37A C36A 117.8(14) . . ?
C38A C37A C42A 118.9(14) . . ?
C36A C37A C42A 123.2(11) . . ?
C37A C38A C39A 118.0(14) . . ?
C37A C38A H38A 121.0 . . ?
C39A C38A H38A 121.0 . . ?
C40A C39A C38A 121.4(14) . . ?
C40A C39A C43A 117.6(18) . . ?
C38A C39A C43A 121.0(18) . . ?
C39A C40A C41A 121.5(17) . . ?
C39A C40A H40A 119.3 . . ?
C41A C40A H40A 119.3 . . ?
C36A C41A C40A 117.1(15) . . ?
C36A C41A C44A 123.6(11) . . ?
C40A C41A C44A 119.2(14) . . ?
C37A C42A H42A 109.5 . . ?
C37A C42A H42B 109.5 . . ?
H42A C42A H42B 109.5 . . ?
C37A C42A H42C 109.5 . . ?
H42A C42A H42C 109.5 . . ?
H42B C42A H42C 109.5 . . ?
C39A C43A H43A 109.5 . . ?
C39A C43A H43B 109.5 . . ?
H43A C43A H43B 109.5 . . ?
C39A C43A H43C 109.5 . . ?
H43A C43A H43C 109.5 . . ?
H43B C43A H43C 109.5 . . ?
C41A C44A H44A 109.5 . . ?
C41A C44A H44B 109.5 . . ?
H44A C44A H44B 109.5 . . ?
C41A C44A H44C 109.5 . . ?
H44A C44A H44C 109.5 . . ?
H44B C44A H44C 109.5 . . ?
C49A C45A C54A 127.4(8) . . ?
C49A C45A C46A 107.1(7) . . ?
C54A C45A C46A 125.5(8) . . ?
C49A C45A Rh2A 69.8(5) . . ?
C54A C45A Rh2A 126.0(6) . . ?
C46A C45A Rh2A 68.8(5) . . ?
C47A C46A C45A 106.9(8) . . ?
C47A C46A C50A 127.7(8) . . ?
C45A C46A C50A 125.3(8) . . ?
C47A C46A Rh2A 69.9(5) . . ?
C45A C46A Rh2A 71.2(5) . . ?
C50A C46A Rh2A 127.1(7) . . ?
C48A C47A C46A 110.9(8) . . ?
C48A C47A C51A 125.9(9) . . ?
C46A C47A C51A 123.2(10) . . ?
C48A C47A Rh2A 71.0(6) . . ?
C46A C47A Rh2A 71.8(5) . . ?
C51A C47A Rh2A 126.3(8) . . ?
C47A C48A C49A 107.6(8) . . ?
C47A C48A C52A 128.8(9) . . ?
C49A C48A C52A 123.5(9) . . ?
C47A C48A Rh2A 70.6(6) . . ?
C49A C48A Rh2A 71.0(5) . . ?
C52A C48A Rh2A 125.6(7) . . ?
C45A C49A C48A 107.5(8) . . ?
C45A C49A C53A 127.2(8) . . ?
C48A C49A C53A 125.3(8) . . ?
C45A C49A Rh2A 71.8(5) . . ?
C48A C49A Rh2A 69.1(5) . . ?
C53A C49A Rh2A 123.1(7) . . ?
C46A C50A H50A 109.5 . . ?
C46A C50A H50B 109.5 . . ?
H50A C50A H50B 109.5 . . ?
C46A C50A H50C 109.5 . . ?
H50A C50A H50C 109.5 . . ?
H50B C50A H50C 109.5 . . ?
C47A C51A H51A 109.5 . . ?
C47A C51A H51B 109.5 . . ?
H51A C51A H51B 109.5 . . ?
C47A C51A H51C 109.5 . . ?
H51A C51A H51C 109.5 . . ?
H51B C51A H51C 109.5 . . ?
C48A C52A H52A 109.5 . . ?
C48A C52A H52B 109.5 . . ?
H52A C52A H52B 109.5 . . ?
C48A C52A H52C 109.5 . . ?
H52A C52A H52C 109.5 . . ?
H52B C52A H52C 109.5 . . ?
C49A C53A H53A 109.5 . . ?
C49A C53A H53B 109.5 . . ?
H53A C53A H53B 109.5 . . ?
C49A C53A H53C 109.5 . . ?
H53A C53A H53C 109.5 . . ?
H53B C53A H53C 109.5 . . ?
C55A C54A C59A 117.7(8) . . ?
C55A C54A C45A 126.7(8) . . ?
C59A C54A C45A 115.6(8) . . ?
C54A C55A C56A 123.7(9) . . ?
C54A C55A H55A 118.2 . . ?
C56A C55A H55A 118.2 . . ?
C55A C56A C57A 117.9(8) . . ?
C55A C56A H56A 121.1 . . ?
C57A C56A H56A 121.1 . . ?
C58A C57A C56A 120.5(8) . . ?
C58A C57A N60A 121.0(8) . . ?
C56A C57A N60A 118.4(8) . . ?
C57A C58A C59A 121.1(9) . . ?
C57A C58A H58A 119.4 . . ?
C59A C58A H58A 119.4 . . ?
C58A C59A C54A 118.9(8) . . ?
C58A C59A H59A 120.5 . . ?
C54A C59A H59A 120.5 . . ?
C61A N60A C73A 121.4(7) . . ?
C61A N60A C57A 118.0(6) . . ?
C73A N60A C57A 120.5(7) . . ?
N60A C61A C62A 120.3(8) . . ?
N60A C61A C66A 120.9(7) . . ?
C62A C61A C66A 118.7(8) . . ?
C63A C62A C61A 119.6(8) . . ?
C63A C62A H62A 120.2 . . ?
C61A C62A H62A 120.2 . . ?
C64A C63A C62A 119.2(8) . . ?
C64A C63A H63A 120.4 . . ?
C62A C63A H63A 120.4 . . ?
C65A C64A C63A 122.4(9) . . ?
C65A C64A H64A 118.8 . . ?
C63A C64A H64A 118.8 . . ?
C64A C65A C66A 120.6(8) . . ?
C64A C65A H65A 119.7 . . ?
C66A C65A H65A 119.7 . . ?
C65A C66A C67A 122.3(8) . . ?
C65A C66A C61A 119.2(8) . . ?
C67A C66A C61A 118.5(8) . . ?
C68A C67A C66A 119.5(8) . . ?
C68A C67A C74A 119.7(8) . . ?
C66A C67A C74A 120.6(8) . . ?
C67A C68A C69A 122.7(8) . . ?
C67A C68A C73A 119.5(8) . . ?
C69A C68A C73A 117.8(8) . . ?
C70A C69A C68A 121.8(8) . . ?
C70A C69A H69A 119.1 . . ?
C68A C69A H69A 119.1 . . ?
C69A C70A C71A 120.2(8) . . ?
C69A C70A H70A 119.9 . . ?
C71A C70A H70A 119.9 . . ?
C72A C71A C70A 119.9(9) . . ?
C72A C71A H71A 120.0 . . ?
C70A C71A H71A 120.0 . . ?
C71A C72A C73A 120.5(8) . . ?
C71A C72A H72A 119.7 . . ?
C73A C72A H72A 119.7 . . ?
N60A C73A C72A 120.1(7) . . ?
N60A C73A C68A 120.2(8) . . ?
C72A C73A C68A 119.7(7) . . ?
C79A C74A C75A 121.3(9) . . ?
C79A C74A C67A 124.1(10) . . ?
C75A C74A C67A 114.6(10) . . ?
C76A C75A C74A 114.9(10) . . ?
C76A C75A C80A 122.8(11) . . ?
C74A C75A C80A 122.3(9) . . ?
C77A C76A C75A 123.7(12) . . ?
C77A C76A H76A 118.1 . . ?
C75A C76A H76A 118.1 . . ?
C76A C77A C78A 116.5(10) . . ?
C76A C77A C81A 124.0(14) . . ?
C78A C77A C81A 119.5(13) . . ?
C79A C78A C77A 121.9(11) . . ?
C79A C78A H78A 119.0 . . ?
C77A C78A H78A 119.0 . . ?
C74A C79A C78A 121.6(11) . . ?
C74A C79A C82A 119.4(9) . . ?
C78A C79A C82A 118.9(11) . . ?
C75A C80A H80A 109.5 . . ?
C75A C80A H80B 109.5 . . ?
H80A C80A H80B 109.5 . . ?
C75A C80A H80C 109.5 . . ?
H80A C80A H80C 109.5 . . ?
H80B C80A H80C 109.5 . . ?
C77A C81A H81A 109.5 . . ?
C77A C81A H81B 109.5 . . ?
H81A C81A H81B 109.5 . . ?
C77A C81A H81C 109.5 . . ?
H81A C81A H81C 109.5 . . ?
H81B C81A H81C 109.5 . . ?
C79A C82A H82A 109.5 . . ?
C79A C82A H82B 109.5 . . ?
H82A C82A H82B 109.5 . . ?
C79A C82A H82C 109.5 . . ?
H82A C82A H82C 109.5 . . ?
H82B C82A H82C 109.5 . . ?
C10B Rh1B C7B 65.7(4) . . ?
C10B Rh1B C11B 37.9(3) . . ?
C7B Rh1B C11B 39.1(3) . . ?
C10B Rh1B C8B 65.7(4) . . ?
C7B Rh1B C8B 39.9(3) . . ?
C11B Rh1B C8B 65.2(4) . . ?
C10B Rh1B C9B 40.5(4) . . ?
C7B Rh1B C9B 65.8(4) . . ?
C11B Rh1B C9B 65.2(4) . . ?
C8B Rh1B C9B 38.0(3) . . ?
C10B Rh1B Cl5B 114.3(3) . . ?
C7B Rh1B Cl5B 108.4(2) . . ?
C11B Rh1B Cl5B 94.5(2) . . ?
C8B Rh1B Cl5B 147.4(2) . . ?
C9B Rh1B Cl5B 154.8(3) . . ?
C10B Rh1B Cl4B 99.2(3) . . ?
C7B Rh1B Cl4B 161.1(3) . . ?
C11B Rh1B Cl4B 132.7(3) . . ?
C8B Rh1B Cl4B 124.8(2) . . ?
C9B Rh1B Cl4B 95.4(3) . . ?
Cl5B Rh1B Cl4B 87.78(10) . . ?
C10B Rh1B Cl3B 157.0(3) . . ?
C7B Rh1B Cl3B 105.5(3) . . ?
C11B Rh1B Cl3B 143.1(3) . . ?
C8B Rh1B Cl3B 93.6(3) . . ?
C9B Rh1B Cl3B 116.7(3) . . ?
Cl5B Rh1B Cl3B 88.47(9) . . ?
Cl4B Rh1B Cl3B 84.06(8) . . ?
C45B Rh2B C49B 37.8(4) . . ?
C45B Rh2B C46B 41.4(3) . . ?
C49B Rh2B C46B 65.1(4) . . ?
C45B Rh2B C48B 66.4(4) . . ?
C49B Rh2B C48B 39.8(4) . . ?
C46B Rh2B C48B 65.1(4) . . ?
C45B Rh2B C47B 66.4(4) . . ?
C49B Rh2B C47B 65.5(5) . . ?
C46B Rh2B C47B 37.2(4) . . ?
C48B Rh2B C47B 39.7(4) . . ?
C45B Rh2B Cl6B 107.4(3) . . ?
C49B Rh2B Cl6B 94.7(3) . . ?
C46B Rh2B Cl6B 147.9(3) . . ?
C48B Rh2B Cl6B 115.7(4) . . ?
C47B Rh2B Cl6B 155.3(3) . . ?
C45B Rh2B Cl4B 159.5(3) . . ?
C49B Rh2B Cl4B 132.4(3) . . ?
C46B Rh2B Cl4B 122.1(3) . . ?
C48B Rh2B Cl4B 96.5(3) . . ?
C47B Rh2B Cl4B 93.2(3) . . ?
Cl6B Rh2B Cl4B 89.99(10) . . ?
C45B Rh2B Cl3B 106.6(3) . . ?
C49B Rh2B Cl3B 143.2(3) . . ?
C46B Rh2B Cl3B 93.9(3) . . ?
C48B Rh2B Cl3B 155.7(4) . . ?
C47B Rh2B Cl3B 116.1(3) . . ?
Cl6B Rh2B Cl3B 88.59(9) . . ?
Cl4B Rh2B Cl3B 84.14(8) . . ?
Rh2B Cl3B Rh1B 94.91(8) . . ?
Rh1B Cl4B Rh2B 96.87(9) . . ?
C11B C7B C8B 107.9(8) . . ?
C11B C7B C16B 125.2(8) . . ?
C8B C7B C16B 126.2(8) . . ?
C11B C7B Rh1B 72.4(5) . . ?
C8B C7B Rh1B 72.8(5) . . ?
C16B C7B Rh1B 128.0(6) . . ?
C9B C8B C7B 107.7(8) . . ?
C9B C8B C12B 126.0(8) . . ?
C7B C8B C12B 126.3(8) . . ?
C9B C8B Rh1B 71.3(5) . . ?
C7B C8B Rh1B 67.2(5) . . ?
C12B C8B Rh1B 125.7(7) . . ?
C8B C9B C13B 126.9(9) . . ?
C8B C9B C10B 106.2(8) . . ?
C13B C9B C10B 126.8(9) . . ?
C8B C9B Rh1B 70.8(5) . . ?
C13B C9B Rh1B 124.4(7) . . ?
C10B C9B Rh1B 66.7(5) . . ?
C11B C10B C9B 109.0(8) . . ?
C11B C10B C14B 128.5(9) . . ?
C9B C10B C14B 122.1(9) . . ?
C11B C10B Rh1B 73.1(6) . . ?
C9B C10B Rh1B 72.8(5) . . ?
C14B C10B Rh1B 125.9(7) . . ?
C10B C11B C7B 108.6(8) . . ?
C10B C11B C15B 126.7(9) . . ?
C7B C11B C15B 124.5(9) . . ?
C10B C11B Rh1B 69.0(5) . . ?
C7B C11B Rh1B 68.5(5) . . ?
C15B C11B Rh1B 124.4(7) . . ?
C8B C12B H12D 109.5 . . ?
C8B C12B H12E 109.5 . . ?
H12D C12B H12E 109.5 . . ?
C8B C12B H12F 109.5 . . ?
H12D C12B H12F 109.5 . . ?
H12E C12B H12F 109.5 . . ?
C9B C13B H13D 109.5 . . ?
C9B C13B H13E 109.5 . . ?
H13D C13B H13E 109.5 . . ?
C9B C13B H13F 109.5 . . ?
H13D C13B H13F 109.5 . . ?
H13E C13B H13F 109.5 . . ?
C10B C14B H14D 109.5 . . ?
C10B C14B H14E 109.5 . . ?
H14D C14B H14E 109.5 . . ?
C10B C14B H14F 109.5 . . ?
H14D C14B H14F 109.5 . . ?
H14E C14B H14F 109.5 . . ?
C11B C15B H15D 109.5 . . ?
C11B C15B H15E 109.5 . . ?
H15D C15B H15E 109.5 . . ?
C11B C15B H15F 109.5 . . ?
H15D C15B H15F 109.5 . . ?
H15E C15B H15F 109.5 . . ?
C17B C16B C21B 118.0(9) . . ?
C17B C16B C7B 121.0(9) . . ?
C21B C16B C7B 120.9(8) . . ?
C16B C17B C18B 121.4(9) . . ?
C16B C17B H17B 119.3 . . ?
C18B C17B H17B 119.3 . . ?
C19B C18B C17B 119.1(9) . . ?
C19B C18B H18B 120.4 . . ?
C17B C18B H18B 120.4 . . ?
C20B C19B C18B 120.9(9) . . ?
C20B C19B N22B 121.4(8) . . ?
C18B C19B N22B 117.6(8) . . ?
C19B C20B C21B 118.9(9) . . ?
C19B C20B H20B 120.5 . . ?
C21B C20B H20B 120.5 . . ?
C16B C21B C20B 121.1(9) . . ?
C16B C21B H21B 119.5 . . ?
C20B C21B H21B 119.5 . . ?
C35B N22B C23B 122.6(7) . . ?
C35B N22B C19B 117.3(7) . . ?
C23B N22B C19B 120.0(7) . . ?
N22B C23B C28B 119.3(8) . . ?
N22B C23B C24B 122.4(8) . . ?
C28B C23B C24B 118.2(8) . . ?
C25B C24B C23B 121.7(9) . . ?
C25B C24B H24B 119.2 . . ?
C23B C24B H24B 119.2 . . ?
C24B C25B C26B 121.0(9) . . ?
C24B C25B H25B 119.5 . . ?
C26B C25B H25B 119.5 . . ?
C25B C26B C27B 120.1(10) . . ?
C25B C26B H26B 120.0 . . ?
C27B C26B H26B 120.0 . . ?
C26B C27B C28B 119.2(9) . . ?
C26B C27B H27B 120.4 . . ?
C28B C27B H27B 120.4 . . ?
C23B C28B C27B 119.8(8) . . ?
C23B C28B C29B 117.7(8) . . ?
C27B C28B C29B 122.5(8) . . ?
C30B C29B C28B 119.6(8) . . ?
C30B C29B C36B 121.3(8) . . ?
C28B C29B C36B 119.0(8) . . ?
C29B C30B C35B 120.2(8) . . ?
C29B C30B C31B 122.0(8) . . ?
C35B C30B C31B 117.7(8) . . ?
C32B C31B C30B 121.8(9) . . ?
C32B C31B H31B 119.1 . . ?
C30B C31B H31B 119.1 . . ?
C31B C32B C33B 118.8(9) . . ?
C31B C32B H32B 120.6 . . ?
C33B C32B H32B 120.6 . . ?
C34B C33B C32B 123.4(9) . . ?
C34B C33B H33B 118.3 . . ?
C32B C33B H33B 118.3 . . ?
C33B C34B C35B 119.7(9) . . ?
C33B C34B H34B 120.2 . . ?
C35B C34B H34B 120.2 . . ?
N22B C35B C30B 120.4(8) . . ?
N22B C35B C34B 121.2(8) . . ?
C30B C35B C34B 118.4(9) . . ?
C37B C36B C41B 121.4(9) . . ?
C37B C36B C29B 117.0(8) . . ?
C41B C36B C29B 121.1(9) . . ?
C36B C37B C38B 118.7(9) . . ?
C36B C37B C42B 122.0(8) . . ?
C38B C37B C42B 119.3(9) . . ?
C37B C38B C39B 121.7(9) . . ?
C37B C38B H38B 119.2 . . ?
C39B C38B H38B 119.2 . . ?
C40B C39B C38B 117.5(9) . . ?
C40B C39B C43B 123.2(9) . . ?
C38B C39B C43B 119.2(9) . . ?
C39B C40B C41B 123.4(9) . . ?
C39B C40B H40B 118.3 . . ?
C41B C40B H40B 118.3 . . ?
C40B C41B C36B 117.0(9) . . ?
C40B C41B C44B 121.2(8) . . ?
C36B C41B C44B 121.8(8) . . ?
C37B C42B H42D 109.5 . . ?
C37B C42B H42E 109.5 . . ?
H42D C42B H42E 109.5 . . ?
C37B C42B H42F 109.5 . . ?
H42D C42B H42F 109.5 . . ?
H42E C42B H42F 109.5 . . ?
C39B C43B H43D 109.5 . . ?
C39B C43B H43E 109.5 . . ?
H43D C43B H43E 109.5 . . ?
C39B C43B H43F 109.5 . . ?
H43D C43B H43F 109.5 . . ?
H43E C43B H43F 109.5 . . ?
C41B C44B H44D 109.5 . . ?
C41B C44B H44E 109.5 . . ?
H44D C44B H44E 109.5 . . ?
C41B C44B H44F 109.5 . . ?
H44D C44B H44F 109.5 . . ?
H44E C44B H44F 109.5 . . ?
C49B C45B C54B 128.7(10) . . ?
C49B C45B C46B 106.0(9) . . ?
C54B C45B C46B 124.7(9) . . ?
C49B C45B Rh2B 71.6(6) . . ?
C54B C45B Rh2B 128.3(7) . . ?
C46B C45B Rh2B 71.1(5) . . ?
C47B C46B C50B 125.3(10) . . ?
C47B C46B C45B 108.4(9) . . ?
C50B C46B C45B 126.3(9) . . ?
C47B C46B Rh2B 72.2(6) . . ?
C50B C46B Rh2B 124.8(7) . . ?
C45B C46B Rh2B 67.4(5) . . ?
C46B C47B C48B 108.9(10) . . ?
C46B C47B C51B 127.8(11) . . ?
C48B C47B C51B 123.2(11) . . ?
C46B C47B Rh2B 70.6(6) . . ?
C48B C47B Rh2B 69.5(6) . . ?
C51B C47B Rh2B 124.3(8) . . ?
C52B C48B C49B 129.6(13) . . ?
C52B C48B C47B 125.4(12) . . ?
C49B C48B C47B 105.0(9) . . ?
C52B C48B Rh2B 126.9(7) . . ?
C49B C48B Rh2B 68.5(5) . . ?
C47B C48B Rh2B 70.8(6) . . ?
C45B C49B C48B 111.6(10) . . ?
C45B C49B C53B 124.8(11) . . ?
C48B C49B C53B 123.6(10) . . ?
C45B C49B Rh2B 70.6(6) . . ?
C48B C49B Rh2B 71.6(6) . . ?
C53B C49B Rh2B 122.9(7) . . ?
C46B C50B H50D 109.5 . . ?
C46B C50B H50E 109.5 . . ?
H50D C50B H50E 109.5 . . ?
C46B C50B H50F 109.5 . . ?
H50D C50B H50F 109.5 . . ?
H50E C50B H50F 109.5 . . ?
C47B C51B H51D 109.5 . . ?
C47B C51B H51E 109.5 . . ?
H51D C51B H51E 109.5 . . ?
C47B C51B H51F 109.5 . . ?
H51D C51B H51F 109.5 . . ?
H51E C51B H51F 109.5 . . ?
C48B C52B H52D 109.5 . . ?
C48B C52B H52E 109.5 . . ?
H52D C52B H52E 109.5 . . ?
C48B C52B H52F 109.5 . . ?
H52D C52B H52F 109.5 . . ?
H52E C52B H52F 109.5 . . ?
C49B C53B H53D 109.5 . . ?
C49B C53B H53E 109.5 . . ?
H53D C53B H53E 109.5 . . ?
C49B C53B H53F 109.5 . . ?
H53D C53B H53F 109.5 . . ?
H53E C53B H53F 109.5 . . ?
C55B C54B C59B 117.4(9) . . ?
C55B C54B C45B 125.3(9) . . ?
C59B C54B C45B 117.3(9) . . ?
C56B C55B C54B 123.0(9) . . ?
C56B C55B H55B 118.5 . . ?
C54B C55B H55B 118.5 . . ?
C55B C56B C57B 118.9(9) . . ?
C55B C56B H56B 120.6 . . ?
C57B C56B H56B 120.6 . . ?
C58B C57B C56B 120.0(9) . . ?
C58B C57B N60B 120.7(9) . . ?
C56B C57B N60B 119.3(8) . . ?
C59B C58B C57B 120.1(9) . . ?
C59B C58B H58B 120.0 . . ?
C57B C58B H58B 120.0 . . ?
C58B C59B C54B 120.7(9) . . ?
C58B C59B H59B 119.6 . . ?
C54B C59B H59B 119.6 . . ?
C61B N60B C73B 123.6(9) . . ?
C61B N60B C57B 120.0(8) . . ?
C73B N60B C57B 116.3(8) . . ?
N60B C61B C62B 122.4(9) . . ?
N60B C61B C66B 119.4(9) . . ?
C62B C61B C66B 118.1(10) . . ?
C63B C62B C61B 118.4(11) . . ?
C63B C62B H62B 120.8 . . ?
C61B C62B H62B 120.8 . . ?
C62B C63B C64B 124.7(11) . . ?
C62B C63B H63B 117.7 . . ?
C64B C63B H63B 117.7 . . ?
C65B C64B C63B 118.9(12) . . ?
C65B C64B H64B 120.6 . . ?
C63B C64B H64B 120.6 . . ?
C64B C65B C66B 119.7(12) . . ?
C64B C65B H65B 120.2 . . ?
C66B C65B H65B 120.1 . . ?
C65B C66B C61B 119.9(11) . . ?
C65B C66B C67B 121.0(11) . . ?
C61B C66B C67B 119.0(10) . . ?
C68B C67B C66B 118.7(10) . . ?
C68B C67B C74B 119.8(9) . . ?
C66B C67B C74B 121.5(10) . . ?
C67B C68B C69B 121.3(9) . . ?
C67B C68B C73B 120.1(9) . . ?
C69B C68B C73B 118.5(9) . . ?
C70B C69B C68B 119.6(10) . . ?
C70B C69B H69B 120.2 . . ?
C68B C69B H69B 120.2 . . ?
C69B C70B C71B 121.3(11) . . ?
C69B C70B H70B 119.4 . . ?
C71B C70B H70B 119.4 . . ?
C72B C71B C70B 122.4(11) . . ?
C72B C71B H71B 118.8 . . ?
C70B C71B H71B 118.8 . . ?
C71B C72B C73B 119.0(10) . . ?
C71B C72B H72B 120.5 . . ?
C73B C72B H72B 120.5 . . ?
N60B C73B C72B 121.9(9) . . ?
N60B C73B C68B 119.0(9) . . ?
C72B C73B C68B 119.1(9) . . ?
C79B C74B C75B 120.2(10) . . ?
C79B C74B C67B 122.4(9) . . ?
C75B C74B C67B 117.1(10) . . ?
C76B C75B C74B 116.4(12) . . ?
C76B C75B C80B 123.5(11) . . ?
C74B C75B C80B 120.0(10) . . ?
C75B C76B C77B 125.6(13) . . ?
C75B C76B H76B 117.2 . . ?
C77B C76B H76B 117.2 . . ?
C76B C77B C78B 117.2(11) . . ?
C76B C77B C81B 124.6(13) . . ?
C78B C77B C81B 117.9(13) . . ?
C79B C78B C77B 116.9(11) . . ?
C79B C78B H78B 121.5 . . ?
C77B C78B H78B 121.5 . . ?
C74B C79B C78B 123.7(10) . . ?
C74B C79B C82B 120.6(10) . . ?
C78B C79B C82B 115.7(11) . . ?
C75B C80B H80X 109.5 . . ?
C75B C80B H80Y 109.5 . . ?
H80X C80B H80Y 109.5 . . ?
C75B C80B H80Z 109.5 . . ?
H80X C80B H80Z 109.5 . . ?
H80Y C80B H80Z 109.5 . . ?
C77B C81B H81D 109.5 . . ?
C77B C81B H81E 109.5 . . ?
H81D C81B H81E 109.5 . . ?
C77B C81B H81F 109.5 . . ?
H81D C81B H81F 109.5 . . ?
H81E C81B H81F 109.5 . . ?
C79B C82B H82D 109.5 . . ?
C79B C82B H82E 109.5 . . ?
H82D C82B H82E 109.5 . . ?
C79B C82B H82F 109.5 . . ?
H82D C82B H82F 109.5 . . ?
H82E C82B H82F 109.5 . . ?
C10C Rh1C C7C 65.8(3) . . ?
C10C Rh1C C11C 39.0(3) . . ?
C7C Rh1C C11C 38.1(3) . . ?
C10C Rh1C C9C 39.9(4) . . ?
C7C Rh1C C9C 67.7(3) . . ?
C11C Rh1C C9C 66.4(3) . . ?
C10C Rh1C C8C 65.4(4) . . ?
C7C Rh1C C8C 41.6(3) . . ?
C11C Rh1C C8C 65.8(3) . . ?
C9C Rh1C C8C 38.7(3) . . ?
C10C Rh1C Cl5C 115.1(3) . . ?
C7C Rh1C Cl5C 107.4(3) . . ?
C11C Rh1C Cl5C 94.3(2) . . ?
C9C Rh1C Cl5C 155.0(3) . . ?
C8C Rh1C Cl5C 148.0(2) . . ?
C10C Rh1C Cl4C 99.2(2) . . ?
C7C Rh1C Cl4C 161.5(2) . . ?
C11C Rh1C Cl4C 133.9(2) . . ?
C9C Rh1C Cl4C 93.8(2) . . ?
C8C Rh1C Cl4C 123.4(2) . . ?
Cl5C Rh1C Cl4C 88.52(9) . . ?
C10C Rh1C Cl3C 154.9(3) . . ?
C7C Rh1C Cl3C 105.5(2) . . ?
C11C Rh1C Cl3C 142.5(2) . . ?
C9C Rh1C Cl3C 115.2(3) . . ?
C8C Rh1C Cl3C 92.1(2) . . ?
Cl5C Rh1C Cl3C 89.85(8) . . ?
Cl4C Rh1C Cl3C 83.37(7) . . ?
C48C Rh2C C47C 40.1(3) . . ?
C48C Rh2C C46C 66.8(3) . . ?
C47C Rh2C C46C 39.0(3) . . ?
C48C Rh2C C45C 68.1(3) . . ?
C47C Rh2C C45C 67.2(3) . . ?
C46C Rh2C C45C 40.2(3) . . ?
C48C Rh2C C49C 38.3(3) . . ?
C47C Rh2C C49C 65.2(3) . . ?
C46C Rh2C C49C 66.3(3) . . ?
C45C Rh2C C49C 41.2(3) . . ?
C48C Rh2C Cl6C 154.4(2) . . ?
C47C Rh2C Cl6C 114.3(3) . . ?
C46C Rh2C Cl6C 92.6(2) . . ?
C45C Rh2C Cl6C 106.6(2) . . ?
C49C Rh2C Cl6C 147.1(2) . . ?
C48C Rh2C Cl4C 93.8(2) . . ?
C47C Rh2C Cl4C 97.2(2) . . ?
C46C Rh2C Cl4C 130.8(2) . . ?
C45C Rh2C Cl4C 161.7(2) . . ?
C49C Rh2C Cl4C 124.5(2) . . ?
Cl6C Rh2C Cl4C 88.33(8) . . ?
C48C Rh2C Cl3C 115.5(3) . . ?
C47C Rh2C Cl3C 155.5(3) . . ?
C46C Rh2C Cl3C 145.0(2) . . ?
C45C Rh2C Cl3C 105.9(2) . . ?
C49C Rh2C Cl3C 93.8(2) . . ?
Cl6C Rh2C Cl3C 90.16(8) . . ?
Cl4C Rh2C Cl3C 84.19(7) . . ?
Rh2C Cl3C Rh1C 96.02(7) . . ?
Rh2C Cl4C Rh1C 96.41(8) . . ?
C11C C7C C16C 131.0(8) . . ?
C11C C7C C8C 106.7(7) . . ?
C16C C7C C8C 121.6(8) . . ?
C11C C7C Rh1C 71.6(5) . . ?
C16C C7C Rh1C 129.3(6) . . ?
C8C C7C Rh1C 71.0(4) . . ?
C9C C8C C12C 125.7(9) . . ?
C9C C8C C7C 107.2(7) . . ?
C12C C8C C7C 127.1(8) . . ?
C9C C8C Rh1C 70.0(5) . . ?
C12C C8C Rh1C 126.2(7) . . ?
C7C C8C Rh1C 67.4(5) . . ?
C8C C9C C10C 106.3(8) . . ?
C8C C9C C13C 126.5(9) . . ?
C10C C9C C13C 127.2(9) . . ?
C8C C9C Rh1C 71.3(5) . . ?
C10C C9C Rh1C 68.2(5) . . ?
C13C C9C Rh1C 125.5(7) . . ?
C11C C10C C9C 109.9(8) . . ?
C11C C10C C14C 127.5(9) . . ?
C9C C10C C14C 122.6(8) . . ?
C11C C10C Rh1C 71.7(5) . . ?
C9C C10C Rh1C 71.9(5) . . ?
C14C C10C Rh1C 125.0(7) . . ?
C7C C11C C10C 109.7(8) . . ?
C7C C11C C15C 123.8(8) . . ?
C10C C11C C15C 126.6(8) . . ?
C7C C11C Rh1C 70.3(5) . . ?
C10C C11C Rh1C 69.3(5) . . ?
C15C C11C Rh1C 128.4(7) . . ?
C8C C12C H12G 109.5 . . ?
C8C C12C H12H 109.5 . . ?
H12G C12C H12H 109.5 . . ?
C8C C12C H12I 109.5 . . ?
H12G C12C H12I 109.5 . . ?
H12H C12C H12I 109.5 . . ?
C9C C13C H13G 109.5 . . ?
C9C C13C H13H 109.5 . . ?
H13G C13C H13H 109.5 . . ?
C9C C13C H13I 109.5 . . ?
H13G C13C H13I 109.5 . . ?
H13H C13C H13I 109.5 . . ?
C10C C14C H14G 109.5 . . ?
C10C C14C H14H 109.5 . . ?
H14G C14C H14H 109.5 . . ?
C10C C14C H14I 109.5 . . ?
H14G C14C H14I 109.5 . . ?
H14H C14C H14I 109.5 . . ?
C11C C15C H15G 109.5 . . ?
C11C C15C H15H 109.5 . . ?
H15G C15C H15H 109.5 . . ?
C11C C15C H15I 109.5 . . ?
H15G C15C H15I 109.5 . . ?
H15H C15C H15I 109.5 . . ?
C21C C16C C17C 118.0(9) . . ?
C21C C16C C7C 117.8(8) . . ?
C17C C16C C7C 124.1(8) . . ?
C18C C17C C16C 121.4(8) . . ?
C18C C17C H17C 119.3 . . ?
C16C C17C H17C 119.3 . . ?
C19C C18C C17C 119.4(9) . . ?
C19C C18C H18C 120.3 . . ?
C17C C18C H18C 120.3 . . ?
C18C C19C C20C 122.2(8) . . ?
C18C C19C N22C 120.2(8) . . ?
C20C C19C N22C 117.6(7) . . ?
C19C C20C C21C 118.2(8) . . ?
C19C C20C H20C 120.9 . . ?
C21C C20C H20C 120.9 . . ?
C16C C21C C20C 120.6(9) . . ?
C16C C21C H21C 119.7 . . ?
C20C C21C H21C 119.7 . . ?
C35C N22C C23C 122.0(8) . . ?
C35C N22C C19C 119.2(8) . . ?
C23C N22C C19C 118.6(8) . . ?
C24C C23C N22C 120.4(8) . . ?
C24C C23C C28C 120.0(10) . . ?
N22C C23C C28C 119.5(9) . . ?
C25C C24C C23C 119.0(9) . . ?
C25C C24C H24C 120.5 . . ?
C23C C24C H24C 120.5 . . ?
C24C C25C C26C 121.9(10) . . ?
C24C C25C H25C 119.1 . . ?
C26C C25C H25C 119.1 . . ?
C27C C26C C25C 119.1(11) . . ?
C27C C26C H26C 120.5 . . ?
C25C C26C H26C 120.5 . . ?
C26C C27C C28C 121.0(9) . . ?
C26C C27C H27C 119.5 . . ?
C28C C27C H27C 119.5 . . ?
C27C C28C C23C 118.9(9) . . ?
C27C C28C C29C 122.2(9) . . ?
C23C C28C C29C 118.8(9) . . ?
C30C C29C C28C 119.2(8) . . ?
C30C C29C C36C 119.7(9) . . ?
C28C C29C C36C 121.0(9) . . ?
C31C C30C C35C 119.3(10) . . ?
C31C C30C C29C 120.5(9) . . ?
C35C C30C C29C 120.1(9) . . ?
C30C C31C C32C 120.0(9) . . ?
C30C C31C H31C 120.0 . . ?
C32C C31C H31C 120.0 . . ?
C31C C32C C33C 119.5(10) . . ?
C31C C32C H32C 120.2 . . ?
C33C C32C H32C 120.2 . . ?
C34C C33C C32C 121.2(11) . . ?
C34C C33C H33C 119.4 . . ?
C32C C33C H33C 119.4 . . ?
C33C C34C C35C 118.4(10) . . ?
C33C C34C H34C 120.8 . . ?
C35C C34C H34C 120.8 . . ?
N22C C35C C30C 120.2(9) . . ?
N22C C35C C34C 118.3(8) . . ?
C30C C35C C34C 121.5(9) . . ?
C41C C36C C37C 117.9(9) . . ?
C41C C36C C29C 123.1(10) . . ?
C37C C36C C29C 118.6(9) . . ?
C38C C37C C36C 120.1(9) . . ?
C38C C37C C42C 119.1(10) . . ?
C36C C37C C42C 120.8(9) . . ?
C37C C38C C39C 118.8(11) . . ?
C37C C38C H38C 120.6 . . ?
C39C C38C H38C 120.6 . . ?
C40C C39C C38C 121.7(10) . . ?
C40C C39C C43C 119.6(13) . . ?
C38C C39C C43C 118.5(14) . . ?
C39C C40C C41C 121.1(11) . . ?
C39C C40C H40C 119.4 . . ?
C41C C40C H40C 119.4 . . ?
C36C C41C C40C 120.3(11) . . ?
C36C C41C C44C 119.2(10) . . ?
C40C C41C C44C 120.5(9) . . ?
C37C C42C H42G 109.5 . . ?
C37C C42C H42H 109.5 . . ?
H42G C42C H42H 109.5 . . ?
C37C C42C H42I 109.5 . . ?
H42G C42C H42I 109.5 . . ?
H42H C42C H42I 109.5 . . ?
C39C C43C H43G 109.5 . . ?
C39C C43C H43H 109.5 . . ?
H43G C43C H43H 109.5 . . ?
C39C C43C H43I 109.5 . . ?
H43G C43C H43I 109.5 . . ?
H43H C43C H43I 109.5 . . ?
C41C C44C H44G 109.5 . . ?
C41C C44C H44H 109.5 . . ?
H44G C44C H44H 109.5 . . ?
C41C C44C H44I 109.5 . . ?
H44G C44C H44I 109.5 . . ?
H44H C44C H44I 109.5 . . ?
C54C C45C C46C 127.0(8) . . ?
C54C C45C C49C 129.0(7) . . ?
C46C C45C C49C 103.9(7) . . ?
C54C C45C Rh2C 126.7(6) . . ?
C46C C45C Rh2C 69.3(4) . . ?
C49C C45C Rh2C 70.7(4) . . ?
C47C C46C C45C 109.6(8) . . ?
C47C C46C C50C 126.4(8) . . ?
C45C C46C C50C 124.0(8) . . ?
C47C C46C Rh2C 70.1(4) . . ?
C45C C46C Rh2C 70.4(4) . . ?
C50C C46C Rh2C 126.9(6) . . ?
C46C C47C C48C 108.2(7) . . ?
C46C C47C C51C 126.3(9) . . ?
C48C C47C C51C 125.4(9) . . ?
C46C C47C Rh2C 70.8(4) . . ?
C48C C47C Rh2C 68.2(5) . . ?
C51C C47C Rh2C 123.5(6) . . ?
C49C C48C C47C 109.6(8) . . ?
C49C C48C C52C 124.1(8) . . ?
C47C C48C C52C 125.6(8) . . ?
C49C C48C Rh2C 75.0(5) . . ?
C47C C48C Rh2C 71.8(5) . . ?
C52C C48C Rh2C 127.7(6) . . ?
C48C C49C C53C 128.6(7) . . ?
C48C C49C C45C 108.0(7) . . ?
C53C C49C C45C 122.5(7) . . ?
C48C C49C Rh2C 66.7(5) . . ?
C53C C49C Rh2C 122.1(6) . . ?
C45C C49C Rh2C 68.2(5) . . ?
C46C C50C H50G 109.5 . . ?
C46C C50C H50H 109.5 . . ?
H50G C50C H50H 109.5 . . ?
C46C C50C H50I 109.5 . . ?
H50G C50C H50I 109.5 . . ?
H50H C50C H50I 109.5 . . ?
C47C C51C H51G 109.5 . . ?
C47C C51C H51H 109.5 . . ?
H51G C51C H51H 109.5 . . ?
C47C C51C H51I 109.5 . . ?
H51G C51C H51I 109.5 . . ?
H51H C51C H51I 109.5 . . ?
C48C C52C H52G 109.5 . . ?
C48C C52C H52H 109.5 . . ?
H52G C52C H52H 109.5 . . ?
C48C C52C H52I 109.5 . . ?
H52G C52C H52I 109.5 . . ?
H52H C52C H52I 109.5 . . ?
C49C C53C H53G 109.5 . . ?
C49C C53C H53H 109.5 . . ?
H53G C53C H53H 109.5 . . ?
C49C C53C H53I 109.5 . . ?
H53G C53C H53I 109.5 . . ?
H53H C53C H53I 109.5 . . ?
C59C C54C C45C 122.6(8) . . ?
C59C C54C C55C 118.7(8) . . ?
C45C C54C C55C 118.7(8) . . ?
C56C C55C C54C 119.4(8) . . ?
C56C C55C H55C 120.3 . . ?
C54C C55C H55C 120.3 . . ?
C55C C56C C57C 120.6(8) . . ?
C55C C56C H56C 119.7 . . ?
C57C C56C H56C 119.7 . . ?
C58C C57C C56C 120.7(8) . . ?
C58C C57C N60C 121.1(8) . . ?
C56C C57C N60C 118.2(7) . . ?
C57C C58C C59C 119.9(8) . . ?
C57C C58C H58C 120.1 . . ?
C59C C58C H58C 120.1 . . ?
C54C C59C C58C 120.4(8) . . ?
C54C C59C H59C 119.8 . . ?
C58C C59C H59C 119.8 . . ?
C61C N60C C73C 121.6(7) . . ?
C61C N60C C57C 119.8(7) . . ?
C73C N60C C57C 118.5(7) . . ?
N60C C61C C62C 121.9(8) . . ?
N60C C61C C66C 118.9(8) . . ?
C62C C61C C66C 119.2(8) . . ?
C63C C62C C61C 120.4(8) . . ?
C63C C62C H62C 119.8 . . ?
C61C C62C H62C 119.8 . . ?
C62C C63C C64C 121.2(9) . . ?
C62C C63C H63C 119.4 . . ?
C64C C63C H63C 119.4 . . ?
C65C C64C C63C 121.1(9) . . ?
C65C C64C H64C 119.4 . . ?
C63C C64C H64C 119.4 . . ?
C64C C65C C66C 122.2(9) . . ?
C64C C65C H65C 118.9 . . ?
C66C C65C H65C 118.9 . . ?
C67C C66C C61C 121.9(8) . . ?
C67C C66C C65C 122.5(8) . . ?
C61C C66C C65C 115.6(8) . . ?
C66C C67C C68C 117.5(8) . . ?
C66C C67C C74C 121.6(8) . . ?
C68C C67C C74C 120.8(8) . . ?
C67C C68C C73C 120.6(9) . . ?
C67C C68C C69C 122.8(8) . . ?
C73C C68C C69C 116.5(8) . . ?
C70C C69C C68C 122.1(9) . . ?
C70C C69C H69C 119.0 . . ?
C68C C69C H69C 119.0 . . ?
C69C C70C C71C 119.6(9) . . ?
C69C C70C H70C 120.2 . . ?
C71C C70C H70C 120.2 . . ?
C72C C71C C70C 120.4(9) . . ?
C72C C71C H71C 119.8 . . ?
C70C C71C H71C 119.8 . . ?
C71C C72C C73C 121.8(9) . . ?
C71C C72C H72C 119.1 . . ?
C73C C72C H72C 119.1 . . ?
N60C C73C C72C 121.6(8) . . ?
N60C C73C C68C 119.0(8) . . ?
C72C C73C C68C 119.4(8) . . ?
C79C C74C C75C 119.6(8) . . ?
C79C C74C C67C 121.9(8) . . ?
C75C C74C C67C 118.5(8) . . ?
C74C C75C C76C 117.4(9) . . ?
C74C C75C C80C 123.2(8) . . ?
C76C C75C C80C 119.4(9) . . ?
C77C C76C C75C 122.0(9) . . ?
C77C C76C H76C 119.0 . . ?
C75C C76C H76C 119.0 . . ?
C78C C77C C76C 117.7(9) . . ?
C78C C77C C81C 122.7(10) . . ?
C76C C77C C81C 119.6(9) . . ?
C77C C78C C79C 120.8(10) . . ?
C77C C78C H78C 119.6 . . ?
C79C C78C H78C 119.6 . . ?
C74C C79C C78C 122.2(10) . . ?
C74C C79C C82C 120.7(9) . . ?
C78C C79C C82C 116.8(10) . . ?
C75C C80C H80F 109.5 . . ?
C75C C80C H80G 109.5 . . ?
H80F C80C H80G 109.5 . . ?
C75C C80C H80H 109.5 . . ?
H80F C80C H80H 109.5 . . ?
H80G C80C H80H 109.5 . . ?
C77C C81C H81G 109.5 . . ?
C77C C81C H81H 109.5 . . ?
H81G C81C H81H 109.5 . . ?
C77C C81C H81I 109.5 . . ?
H81G C81C H81I 109.5 . . ?
H81H C81C H81I 109.5 . . ?
C79C C82C H82G 109.5 . . ?
C79C C82C H82H 109.5 . . ?
H82G C82C H82H 109.5 . . ?
C79C C82C H82I 109.5 . . ?
H82G C82C H82I 109.5 . . ?
H82H C82C H82I 109.5 . . ?
C7D Rh1D C8D 40.0(3) . . ?
C7D Rh1D C10D 66.7(3) . . ?
C8D Rh1D C10D 66.1(3) . . ?
C7D Rh1D C9D 66.9(4) . . ?
C8D Rh1D C9D 39.4(3) . . ?
C10D Rh1D C9D 39.3(3) . . ?
C7D Rh1D C11D 40.0(3) . . ?
C8D Rh1D C11D 66.3(3) . . ?
C10D Rh1D C11D 38.9(3) . . ?
C9D Rh1D C11D 65.8(3) . . ?
C7D Rh1D Cl6D 106.9(2) . . ?
C8D Rh1D Cl6D 145.7(2) . . ?
C10D Rh1D Cl6D 115.5(3) . . ?
C9D Rh1D Cl6D 154.8(3) . . ?
C11D Rh1D Cl6D 93.4(3) . . ?
C7D Rh1D Cl4D 160.9(3) . . ?
C8D Rh1D Cl4D 125.8(2) . . ?
C10D Rh1D Cl4D 96.6(2) . . ?
C9D Rh1D Cl4D 94.4(3) . . ?
C11D Rh1D Cl4D 130.0(2) . . ?
Cl6D Rh1D Cl4D 88.44(9) . . ?
C7D Rh1D Cl3D 107.5(3) . . ?
C8D Rh1D Cl3D 93.7(2) . . ?
C10D Rh1D Cl3D 155.2(3) . . ?
C9D Rh1D Cl3D 115.9(3) . . ?
C11D Rh1D Cl3D 146.4(2) . . ?
Cl6D Rh1D Cl3D 89.26(8) . . ?
Cl4D Rh1D Cl3D 83.49(8) . . ?
C47D Rh2D C45D 67.3(4) . . ?
C47D Rh2D C48D 38.6(4) . . ?
C45D Rh2D C48D 67.3(4) . . ?
C47D Rh2D C46D 38.4(4) . . ?
C45D Rh2D C46D 40.6(3) . . ?
C48D Rh2D C46D 64.7(4) . . ?
C47D Rh2D C49D 65.9(4) . . ?
C45D Rh2D C49D 39.6(4) . . ?
C48D Rh2D C49D 40.0(4) . . ?
C46D Rh2D C49D 65.5(4) . . ?
C47D Rh2D Cl5D 151.4(4) . . ?
C45D Rh2D Cl5D 111.0(2) . . ?
C48D Rh2D Cl5D 113.2(3) . . ?
C46D Rh2D Cl5D 151.4(3) . . ?
C49D Rh2D Cl5D 94.2(3) . . ?
C47D Rh2D Cl4D 90.9(3) . . ?
C45D Rh2D Cl4D 158.1(2) . . ?
C48D Rh2D Cl4D 96.6(3) . . ?
C46D Rh2D Cl4D 119.9(3) . . ?
C49D Rh2D Cl4D 133.1(3) . . ?
Cl5D Rh2D Cl4D 88.65(9) . . ?
C47D Rh2D Cl3D 118.3(4) . . ?
C45D Rh2D Cl3D 105.5(3) . . ?
C48D Rh2D Cl3D 156.8(3) . . ?
C46D Rh2D Cl3D 95.1(3) . . ?
C49D Rh2D Cl3D 143.3(3) . . ?
Cl5D Rh2D Cl3D 90.02(8) . . ?
Cl4D Rh2D Cl3D 83.33(7) . . ?
Rh2D Cl3D Rh1D 95.94(8) . . ?
Rh1D Cl4D Rh2D 97.21(8) . . ?
C8D C7D C11D 107.7(7) . . ?
C8D C7D C16D 125.2(8) . . ?
C11D C7D C16D 126.5(8) . . ?
C8D C7D Rh1D 71.4(5) . . ?
C11D C7D Rh1D 72.2(5) . . ?
C16D C7D Rh1D 129.1(7) . . ?
C9D C8D C7D 107.7(8) . . ?
C9D C8D C12D 125.6(8) . . ?
C7D C8D C12D 126.6(8) . . ?
C9D C8D Rh1D 70.4(5) . . ?
C7D C8D Rh1D 68.6(5) . . ?
C12D C8D Rh1D 126.4(6) . . ?
C10D C9D C8D 108.1(8) . . ?
C10D C9D C13D 126.5(9) . . ?
C8D C9D C13D 125.4(8) . . ?
C10D C9D Rh1D 70.3(5) . . ?
C8D C9D Rh1D 70.2(5) . . ?
C13D C9D Rh1D 127.2(6) . . ?
C11D C10D C9D 108.8(8) . . ?
C11D C10D C14D 124.5(8) . . ?
C9D C10D C14D 126.6(8) . . ?
C11D C10D Rh1D 71.3(5) . . ?
C9D C10D Rh1D 70.4(5) . . ?
C14D C10D Rh1D 126.0(7) . . ?
C10D C11D C15D 125.8(8) . . ?
C10D C11D C7D 107.5(7) . . ?
C15D C11D C7D 126.7(8) . . ?
C10D C11D Rh1D 69.7(5) . . ?
C15D C11D Rh1D 126.5(7) . . ?
C7D C11D Rh1D 67.7(5) . . ?
C8D C12D H12J 109.5 . . ?
C8D C12D H12K 109.5 . . ?
H12J C12D H12K 109.5 . . ?
C8D C12D H12L 109.5 . . ?
H12J C12D H12L 109.5 . . ?
H12K C12D H12L 109.5 . . ?
C9D C13D H13J 109.5 . . ?
C9D C13D H13K 109.5 . . ?
H13J C13D H13K 109.5 . . ?
C9D C13D H13L 109.5 . . ?
H13J C13D H13L 109.5 . . ?
H13K C13D H13L 109.5 . . ?
C10D C14D H14J 109.5 . . ?
C10D C14D H14K 109.5 . . ?
H14J C14D H14K 109.5 . . ?
C10D C14D H14L 109.5 . . ?
H14J C14D H14L 109.5 . . ?
H14K C14D H14L 109.5 . . ?
C11D C15D H15J 109.5 . . ?
C11D C15D H15K 109.5 . . ?
H15J C15D H15K 109.5 . . ?
C11D C15D H15L 109.5 . . ?
H15J C15D H15L 109.5 . . ?
H15K C15D H15L 109.5 . . ?
C17D C16D C21D 116.9(8) . . ?
C17D C16D C7D 122.3(9) . . ?
C21D C16D C7D 120.8(8) . . ?
C18D C17D C16D 122.7(9) . . ?
C18D C17D H17D 118.7 . . ?
C16D C17D H17D 118.7 . . ?
C17D C18D C19D 118.6(8) . . ?
C17D C18D H18D 120.7 . . ?
C19D C18D H18D 120.7 . . ?
C18D C19D C20D 121.7(9) . . ?
C18D C19D N22D 121.2(8) . . ?
C20D C19D N22D 117.1(9) . . ?
C21D C20D C19D 118.3(9) . . ?
C21D C20D H20D 120.9 . . ?
C19D C20D H20D 120.9 . . ?
C20D C21D C16D 121.7(8) . . ?
C20D C21D H21D 119.1 . . ?
C16D C21D H21D 119.1 . . ?
C35D N22D C23D 120.3(8) . . ?
C35D N22D C19D 121.1(7) . . ?
C23D N22D C19D 118.5(8) . . ?
N22D C23D C28D 121.6(8) . . ?
N22D C23D C24D 117.8(8) . . ?
C28D C23D C24D 120.4(9) . . ?
C25D C24D C23D 115.1(10) . . ?
C25D C24D H24D 122.5 . . ?
C23D C24D H24D 122.5 . . ?
C26D C25D C24D 125.0(10) . . ?
C26D C25D H25D 117.5 . . ?
C24D C25D H25D 117.5 . . ?
C25D C26D C27D 118.0(10) . . ?
C25D C26D H26D 121.0 . . ?
C27D C26D H26D 121.0 . . ?
C28D C27D C26D 120.0(10) . . ?
C28D C27D H27D 120.0 . . ?
C26D C27D H27D 120.0 . . ?
C27D C28D C23D 121.4(9) . . ?
C27D C28D C29D 120.9(10) . . ?
C23D C28D C29D 117.7(8) . . ?
C30D C29D C28D 119.4(8) . . ?
C30D C29D C36D 121.7(9) . . ?
C28D C29D C36D 118.9(8) . . ?
C29D C30D C31D 123.0(9) . . ?
C29D C30D C35D 120.9(9) . . ?
C31D C30D C35D 116.1(9) . . ?
C32D C31D C30D 123.6(10) . . ?
C32D C31D H31D 118.2 . . ?
C30D C31D H31D 118.2 . . ?
C31D C32D C33D 118.2(10) . . ?
C31D C32D H32D 120.9 . . ?
C33D C32D H32D 120.9 . . ?
C34D C33D C32D 121.4(10) . . ?
C34D C33D H33D 119.3 . . ?
C32D C33D H33D 119.3 . . ?
C33D C34D C35D 121.3(10) . . ?
C33D C34D H34D 119.4 . . ?
C35D C34D H34D 119.4 . . ?
N22D C35D C30D 119.8(8) . . ?
N22D C35D C34D 120.6(9) . . ?
C30D C35D C34D 119.5(9) . . ?
C37D C36D C41D 117.4(11) . . ?
C37D C36D C29D 124.0(10) . . ?
C41D C36D C29D 118.4(10) . . ?
C36D C37D C38D 120.3(13) . . ?
C36D C37D C42D 121.2(11) . . ?
C38D C37D C42D 118.4(13) . . ?
C37D C38D C39D 120.9(14) . . ?
C37D C38D H38D 119.6 . . ?
C39D C38D H38D 119.6 . . ?
C40D C39D C38D 119.6(13) . . ?
C40D C39D C43D 123.3(17) . . ?
C38D C39D C43D 116.9(17) . . ?
C39D C40D C41D 121.1(14) . . ?
C39D C40D H40D 119.5 . . ?
C41D C40D H40D 119.5 . . ?
C40D C41D C36D 120.6(13) . . ?
C40D C41D C44D 119.4(12) . . ?
C36D C41D C44D 119.8(11) . . ?
C37D C42D H42J 109.5 . . ?
C37D C42D H42K 109.5 . . ?
H42J C42D H42K 109.5 . . ?
C37D C42D H42L 109.5 . . ?
H42J C42D H42L 109.5 . . ?
H42K C42D H42L 109.5 . . ?
C39D C43D H43J 109.5 . . ?
C39D C43D H43K 109.5 . . ?
H43J C43D H43K 109.5 . . ?
C39D C43D H43L 109.5 . . ?
H43J C43D H43L 109.5 . . ?
H43K C43D H43L 109.5 . . ?
C41D C44D H44J 109.5 . . ?
C41D C44D H44K 109.5 . . ?
H44J C44D H44K 109.5 . . ?
C41D C44D H44L 109.5 . . ?
H44J C44D H44L 109.5 . . ?
H44K C44D H44L 109.5 . . ?
C49D C45D C46D 104.8(8) . . ?
C49D C45D C54D 125.7(8) . . ?
C46D C45D C54D 129.2(9) . . ?
C49D C45D Rh2D 70.9(6) . . ?
C46D C45D Rh2D 70.3(5) . . ?
C54D C45D Rh2D 127.9(7) . . ?
C47D C46D C45D 108.9(9) . . ?
C47D C46D C50D 130.6(9) . . ?
C45D C46D C50D 120.2(9) . . ?
C47D C46D Rh2D 69.0(6) . . ?
C45D C46D Rh2D 69.1(6) . . ?
C50D C46D Rh2D 123.1(7) . . ?
C46D C47D C48D 110.1(10) . . ?
C46D C47D C51D 121.4(12) . . ?
C48D C47D C51D 128.2(12) . . ?
C46D C47D Rh2D 72.6(7) . . ?
C48D C47D Rh2D 72.0(6) . . ?
C51D C47D Rh2D 126.5(7) . . ?
C47D C48D C49D 107.5(11) . . ?
C47D C48D C52D 125.7(11) . . ?
C49D C48D C52D 126.7(11) . . ?
C47D C48D Rh2D 69.4(6) . . ?
C49D C48D Rh2D 70.5(5) . . ?
C52D C48D Rh2D 126.2(8) . . ?
C45D C49D C48D 108.4(9) . . ?
C45D C49D C53D 126.0(9) . . ?
C48D C49D C53D 125.6(10) . . ?
C45D C49D Rh2D 69.6(5) . . ?
C48D C49D Rh2D 69.5(5) . . ?
C53D C49D Rh2D 124.9(8) . . ?
C46D C50D H50J 109.5 . . ?
C46D C50D H50K 109.5 . . ?
H50J C50D H50K 109.5 . . ?
C46D C50D H50L 109.5 . . ?
H50J C50D H50L 109.5 . . ?
H50K C50D H50L 109.5 . . ?
C47D C51D H51J 109.5 . . ?
C47D C51D H51K 109.5 . . ?
H51J C51D H51K 109.5 . . ?
C47D C51D H51L 109.5 . . ?
H51J C51D H51L 109.5 . . ?
H51K C51D H51L 109.5 . . ?
C48D C52D H52J 109.5 . . ?
C48D C52D H52K 109.5 . . ?
H52J C52D H52K 109.5 . . ?
C48D C52D H52L 109.5 . . ?
H52J C52D H52L 109.5 . . ?
H52K C52D H52L 109.5 . . ?
C49D C53D H53J 109.5 . . ?
C49D C53D H53K 109.5 . . ?
H53J C53D H53K 109.5 . . ?
C49D C53D H53L 109.5 . . ?
H53J C53D H53L 109.5 . . ?
H53K C53D H53L 109.5 . . ?
C59D C54D C55D 119.1(9) . . ?
C59D C54D C45D 121.8(8) . . ?
C55D C54D C45D 119.1(9) . . ?
C56D C55D C54D 120.9(10) . . ?
C56D C55D H55D 119.6 . . ?
C54D C55D H55D 119.6 . . ?
C57D C56D C55D 119.7(9) . . ?
C57D C56D H56D 120.1 . . ?
C55D C56D H56D 120.1 . . ?
C56D C57D C58D 121.8(9) . . ?
C56D C57D N60D 121.4(9) . . ?
C58D C57D N60D 116.8(9) . . ?
C59D C58D C57D 115.8(9) . . ?
C59D C58D H58D 122.1 . . ?
C57D C58D H58D 122.1 . . ?
C54D C59D C58D 122.6(9) . . ?
C54D C59D H59D 118.7 . . ?
C58D C59D H59D 118.7 . . ?
C73D N60D C61D 120.7(8) . . ?
C73D N60D C57D 118.9(8) . . ?
C61D N60D C57D 120.4(7) . . ?
N60D C61D C62D 119.7(9) . . ?
N60D C61D C66D 120.5(9) . . ?
C62D C61D C66D 119.7(10) . . ?
C61D C62D C63D 121.9(10) . . ?
C61D C62D H62D 119.1 . . ?
C63D C62D H62D 119.1 . . ?
C62D C63D C64D 118.0(10) . . ?
C62D C63D H63D 121.0 . . ?
C64D C63D H63D 121.0 . . ?
C65D C64D C63D 121.0(10) . . ?
C65D C64D H64D 119.5 . . ?
C63D C64D H64D 119.5 . . ?
C64D C65D C66D 120.7(10) . . ?
C64D C65D H65D 119.6 . . ?
C66D C65D H65D 119.6 . . ?
C61D C66D C67D 120.0(9) . . ?
C61D C66D C65D 118.4(9) . . ?
C67D C66D C65D 121.6(10) . . ?
C66D C67D C68D 119.2(9) . . ?
C66D C67D C74D 120.8(9) . . ?
C68D C67D C74D 120.0(9) . . ?
C73D C68D C69D 120.6(11) . . ?
C73D C68D C67D 117.2(9) . . ?
C69D C68D C67D 122.1(11) . . ?
C70D C69D C68D 118.9(12) . . ?
C70D C69D H69D 120.6 . . ?
C68D C69D H69D 120.6 . . ?
C69D C70D C71D 122.5(11) . . ?
C69D C70D H70D 118.8 . . ?
C71D C70D H70D 118.8 . . ?
C72D C71D C70D 121.1(11) . . ?
C72D C71D H71D 119.4 . . ?
C70D C71D H71D 119.4 . . ?
C71D C72D C73D 119.9(11) . . ?
C71D C72D H72D 120.1 . . ?
C73D C72D H72D 120.1 . . ?
N60D C73D C68D 122.1(9) . . ?
N60D C73D C72D 120.9(10) . . ?
C68D C73D C72D 117.0(10) . . ?
C79D C74D C75D 122.5(10) . . ?
C79D C74D C67D 118.7(10) . . ?
C75D C74D C67D 118.6(10) . . ?
C76D C75D C74D 115.7(11) . . ?
C76D C75D C80D 124.2(11) . . ?
C74D C75D C80D 120.1(10) . . ?
C77D C76D C75D 126.7(13) . . ?
C77D C76D H76D 116.6 . . ?
C75D C76D H76D 116.6 . . ?
C76D C77D C78D 120.0(12) . . ?
C76D C77D C81D 128.5(14) . . ?
C78D C77D C81D 110.9(15) . . ?
C79D C78D C77D 118.5(13) . . ?
C79D C78D H78D 120.8 . . ?
C77D C78D H78D 120.8 . . ?
C74D C79D C78D 116.2(12) . . ?
C74D C79D C82D 119.8(10) . . ?
C78D C79D C82D 123.4(12) . . ?
C75D C80D H80I 109.5 . . ?
C75D C80D H80J 109.5 . . ?
H80I C80D H80J 109.5 . . ?
C75D C80D H80K 109.5 . . ?
H80I C80D H80K 109.5 . . ?
H80J C80D H80K 109.5 . . ?
C77D C81D H81J 109.5 . . ?
C77D C81D H81K 109.5 . . ?
H81J C81D H81K 109.5 . . ?
C77D C81D H81L 109.5 . . ?
H81J C81D H81L 109.5 . . ?
H81K C81D H81L 109.5 . . ?
C79D C82D H82J 109.5 . . ?
C79D C82D H82K 109.5 . . ?
H82J C82D H82K 109.5 . . ?
C79D C82D H82L 109.5 . . ?
H82J C82D H82L 109.5 . . ?
H82K C82D H82L 109.5 . . ?
O5E Cl1E O3E 113.2(6) . . ?
O5E Cl1E O2E 111.7(6) . . ?
O3E Cl1E O2E 113.4(5) . . ?
O5E Cl1E O4E 109.8(7) . . ?
O3E Cl1E O4E 106.8(6) . . ?
O2E Cl1E O4E 101.2(6) . . ?
O4F Cl1F O5F 111.5(7) . . ?
O4F Cl1F O3F 107.7(6) . . ?
O5F Cl1F O3F 110.8(6) . . ?
O4F Cl1F O2F 106.7(6) . . ?
O5F Cl1F O2F 109.2(5) . . ?
O3F Cl1F O2F 110.9(6) . . ?
O5G Cl1G O2G 112.9(9) . . ?
O5G Cl1G O3G 111.0(7) . . ?
O2G Cl1G O3G 102.9(7) . . ?
O5G Cl1G O4G 106.7(7) . . ?
O2G Cl1G O4G 106.0(7) . . ?
O3G Cl1G O4G 117.3(5) . . ?
O3H Cl1H O4H 111.2(5) . . ?
O3H Cl1H O2H 109.2(5) . . ?
O4H Cl1H O2H 107.3(5) . . ?
O3H Cl1H O5H 109.9(5) . . ?
O4H Cl1H O5H 110.4(5) . . ?
O2H Cl1H O5H 108.7(5) . . ?
O3I Cl1I O5I 113.6(7) . . ?
O3I Cl1I O2I 102.9(8) . . ?
O5I Cl1I O2I 108.1(7) . . ?
O3I Cl1I O4I 112.2(7) . . ?
O5I Cl1I O4I 111.9(7) . . ?
O2I Cl1I O4I 107.5(8) . . ?
O5J Cl1J O4J 116.5(8) . . ?
O5J Cl1J O3J 120.1(6) . . ?
O4J Cl1J O3J 112.0(5) . . ?
O5J Cl1J O2J 107.5(9) . . ?
O4J Cl1J O2J 91.1(9) . . ?
O3J Cl1J O2J 104.5(7) . . ?
O3K Cl1K O5K 110.9(9) . . ?
O3K Cl1K O2K 107.1(7) . . ?
O5K Cl1K O2K 107.3(8) . . ?
O3K Cl1K O4K 105.5(8) . . ?
O5K Cl1K O4K 112.5(7) . . ?
O2K Cl1K O4K 113.3(8) . . ?
O4L Cl1L O5L 95.1(13) . . ?
O4L Cl1L O3L 115.8(18) . . ?
O5L Cl1L O3L 109.9(10) . . ?
O4L Cl1L O2L 114.2(16) . . ?
O5L Cl1L O2L 111.7(12) . . ?
O3L Cl1L O2L 109.4(8) . . ?
O7L Cl6L O9L 109.9(10) . . ?
O7L Cl6L O8L 109.1(12) . . ?
O9L Cl6L O8L 106.3(12) . . ?
O7L Cl6L O10L 101.7(17) . . ?
O9L Cl6L O10L 116.2(18) . . ?
O8L Cl6L O10L 113.5(19) . . ?

loop_
_geom_bond_atom_site_label_1
_geom_bond_atom_site_label_2
_geom_bond_distance
_geom_bond_site_symmetry_2
_geom_bond_publ_flag
Rh1A C7A 2.108(9) . ?
Rh1A C8A 2.129(9) . ?
Rh1A C9A 2.140(9) . ?
Rh1A C10A 2.150(9) . ?
Rh1A C11A 2.161(8) . ?
Rh1A Cl5A 2.379(2) . ?
Rh1A Cl4A 2.448(2) . ?
Rh1A Cl3A 2.463(2) . ?
Rh2A C47A 2.123(9) . ?
Rh2A C48A 2.128(9) . ?
Rh2A C46A 2.148(9) . ?
Rh2A C49A 2.154(9) . ?
Rh2A C45A 2.180(9) . ?
Rh2A Cl6A 2.375(2) . ?
Rh2A Cl4A 2.433(2) . ?
Rh2A Cl3A 2.440(2) . ?
C7A C8A 1.432(11) . ?
C7A C11A 1.435(11) . ?
C7A C16A 1.458(12) . ?
C8A C9A 1.398(12) . ?
C8A C12A 1.534(11) . ?
C9A C10A 1.439(12) . ?
C9A C13A 1.511(11) . ?
C10A C11A 1.445(12) . ?
C10A C14A 1.471(12) . ?
C11A C15A 1.481(11) . ?
C12A H12A 0.9800 . ?
C12A H12B 0.9800 . ?
C12A H12C 0.9800 . ?
C13A H13A 0.9800 . ?
C13A H13B 0.9800 . ?
C13A H13C 0.9800 . ?
C14A H14A 0.9800 . ?
C14A H14B 0.9800 . ?
C14A H14C 0.9800 . ?
C15A H15A 0.9800 . ?
C15A H15B 0.9800 . ?
C15A H15C 0.9800 . ?
C16A C17A 1.400(13) . ?
C16A C21A 1.404(12) . ?
C17A C18A 1.356(12) . ?
C17A H17A 0.9500 . ?
C18A C19A 1.389(12) . ?
C18A H18A 0.9500 . ?
C19A C20A 1.408(12) . ?
C19A N22A 1.449(11) . ?
C20A C21A 1.367(12) . ?
C20A H20A 0.9500 . ?
C21A H21A 0.9500 . ?
N22A C35A 1.341(12) . ?
N22A C23A 1.362(11) . ?
C23A C24A 1.402(13) . ?
C23A C28A 1.412(13) . ?
C24A C25A 1.334(13) . ?
C24A H24A 0.9500 . ?
C25A C26A 1.380(14) . ?
C25A H25A 0.9500 . ?
C26A C27A 1.328(14) . ?
C26A H26A 0.9500 . ?
C27A C28A 1.413(14) . ?
C27A H27A 0.9500 . ?
C28A C29A 1.425(14) . ?
C29A C30A 1.404(13) . ?
C29A C36A 1.525(14) . ?
C30A C35A 1.420(13) . ?
C30A C31A 1.443(13) . ?
C31A C32A 1.298(13) . ?
C31A H31A 0.9500 . ?
C32A C33A 1.423(12) . ?
C32A H32A 0.9500 . ?
C33A C34A 1.374(12) . ?
C33A H33A 0.9500 . ?
C34A C35A 1.411(13) . ?
C34A H34A 0.9500 . ?
C36A C41A 1.339(16) . ?
C36A C37A 1.390(17) . ?
C37A C38A 1.390(15) . ?
C37A C42A 1.455(17) . ?
C38A C39A 1.40(2) . ?
C38A H38A 0.9500 . ?
C39A C40A 1.33(2) . ?
C39A C43A 1.597(18) . ?
C40A C41A 1.389(17) . ?
C40A H40A 0.9500 . ?
C41A C44A 1.568(18) . ?
C42A H42A 0.9800 . ?
C42A H42B 0.9800 . ?
C42A H42C 0.9800 . ?
C43A H43A 0.9800 . ?
C43A H43B 0.9800 . ?
C43A H43C 0.9800 . ?
C44A H44A 0.9800 . ?
C44A H44B 0.9800 . ?
C44A H44C 0.9800 . ?
C45A C49A 1.427(12) . ?
C45A C54A 1.478(11) . ?
C45A C46A 1.480(11) . ?
C46A C47A 1.400(12) . ?
C46A C50A 1.510(12) . ?
C47A C48A 1.396(13) . ?
C47A C51A 1.508(13) . ?
C48A C49A 1.462(12) . ?
C48A C52A 1.493(13) . ?
C49A C53A 1.482(13) . ?
C50A H50A 0.9800 . ?
C50A H50B 0.9800 . ?
C50A H50C 0.9800 . ?
C51A H51A 0.9800 . ?
C51A H51B 0.9800 . ?
C51A H51C 0.9800 . ?
C52A H52A 0.9800 . ?
C52A H52B 0.9800 . ?
C52A H52C 0.9800 . ?
C53A H53A 0.9800 . ?
C53A H53B 0.9800 . ?
C53A H53C 0.9800 . ?
C54A C55A 1.358(12) . ?
C54A C59A 1.401(12) . ?
C55A C56A 1.362(11) . ?
C55A H55A 0.9500 . ?
C56A C57A 1.394(12) . ?
C56A H56A 0.9500 . ?
C57A C58A 1.335(11) . ?
C57A N60A 1.450(10) . ?
C58A C59A 1.400(11) . ?
C58A H58A 0.9500 . ?
C59A H59A 0.9500 . ?
N60A C61A 1.354(11) . ?
N60A C73A 1.363(10) . ?
C61A C62A 1.421(11) . ?
C61A C66A 1.428(11) . ?
C62A C63A 1.413(12) . ?
C62A H62A 0.9500 . ?
C63A C64A 1.376(12) . ?
C63A H63A 0.9500 . ?
C64A C65A 1.355(12) . ?
C64A H64A 0.9500 . ?
C65A C66A 1.397(12) . ?
C65A H65A 0.9500 . ?
C66A C67A 1.422(11) . ?
C67A C68A 1.395(12) . ?
C67A C74A 1.518(12) . ?
C68A C69A 1.396(11) . ?
C68A C73A 1.429(11) . ?
C69A C70A 1.366(13) . ?
C69A H69A 0.9500 . ?
C70A C71A 1.413(13) . ?
C70A H70A 0.9500 . ?
C71A C72A 1.364(12) . ?
C71A H71A 0.9500 . ?
C72A C73A 1.411(12) . ?
C72A H72A 0.9500 . ?
C74A C79A 1.331(14) . ?
C74A C75A 1.447(14) . ?
C75A C76A 1.418(15) . ?
C75A C80A 1.488(15) . ?
C76A C77A 1.364(17) . ?
C76A H76A 0.9500 . ?
C77A C78A 1.421(16) . ?
C77A C81A 1.492(15) . ?
C78A C79A 1.339(13) . ?
C78A H78A 0.9500 . ?
C79A C82A 1.476(14) . ?
C80A H80A 0.9800 . ?
C80A H80B 0.9800 . ?
C80A H80C 0.9800 . ?
C81A H81A 0.9800 . ?
C81A H81B 0.9800 . ?
C81A H81C 0.9800 . ?
C82A H82A 0.9800 . ?
C82A H82B 0.9800 . ?
C82A H82C 0.9800 . ?
Rh1B C10B 2.101(10) . ?
Rh1B C7B 2.102(8) . ?
Rh1B C11B 2.154(9) . ?
Rh1B C8B 2.179(9) . ?
Rh1B C9B 2.185(9) . ?
Rh1B Cl5B 2.371(3) . ?
Rh1B Cl4B 2.398(2) . ?
Rh1B Cl3B 2.466(2) . ?
Rh2B C45B 2.114(9) . ?
Rh2B C49B 2.128(9) . ?
Rh2B C46B 2.167(11) . ?
Rh2B C48B 2.170(10) . ?
Rh2B C47B 2.188(11) . ?
Rh2B Cl6B 2.397(3) . ?
Rh2B Cl4B 2.427(3) . ?
Rh2B Cl3B 2.434(2) . ?
C7B C11B 1.424(12) . ?
C7B C8B 1.463(12) . ?
C7B C16B 1.482(12) . ?
C8B C9B 1.420(13) . ?
C8B C12B 1.479(12) . ?
C9B C13B 1.481(12) . ?
C9B C10B 1.486(13) . ?
C10B C11B 1.383(12) . ?
C10B C14B 1.528(13) . ?
C11B C15B 1.465(12) . ?
C12B H12D 0.9800 . ?
C12B H12E 0.9800 . ?
C12B H12F 0.9800 . ?
C13B H13D 0.9800 . ?
C13B H13E 0.9800 . ?
C13B H13F 0.9800 . ?
C14B H14D 0.9800 . ?
C14B H14E 0.9800 . ?
C14B H14F 0.9800 . ?
C15B H15D 0.9800 . ?
C15B H15E 0.9800 . ?
C15B H15F 0.9800 . ?
C16B C17B 1.352(12) . ?
C16B C21B 1.380(13) . ?
C17B C18B 1.388(12) . ?
C17B H17B 0.9500 . ?
C18B C19B 1.375(12) . ?
C18B H18B 0.9500 . ?
C19B C20B 1.332(12) . ?
C19B N22B 1.437(11) . ?
C20B C21B 1.406(12) . ?
C20B H20B 0.9500 . ?
C21B H21B 0.9500 . ?
N22B C35B 1.318(11) . ?
N22B C23B 1.386(11) . ?
C23B C28B 1.406(12) . ?
C23B C24B 1.408(12) . ?
C24B C25B 1.342(12) . ?
C24B H24B 0.9500 . ?
C25B C26B 1.384(13) . ?
C25B H25B 0.9500 . ?
C26B C27B 1.394(13) . ?
C26B H26B 0.9500 . ?
C27B C28B 1.417(12) . ?
C27B H27B 0.9500 . ?
C28B C29B 1.448(12) . ?
C29B C30B 1.366(12) . ?
C29B C36B 1.489(12) . ?
C30B C35B 1.403(12) . ?
C30B C31B 1.474(12) . ?
C31B C32B 1.346(12) . ?
C31B H31B 0.9500 . ?
C32B C33B 1.404(13) . ?
C32B H32B 0.9500 . ?
C33B C34B 1.337(13) . ?
C33B H33B 0.9500 . ?
C34B C35B 1.471(12) . ?
C34B H34B 0.9500 . ?
C36B C37B 1.385(13) . ?
C36B C41B 1.414(12) . ?
C37B C38B 1.386(12) . ?
C37B C42B 1.546(12) . ?
C38B C39B 1.398(12) . ?
C38B H38B 0.9500 . ?
C39B C40B 1.376(13) . ?
C39B C43B 1.483(13) . ?
C40B C41B 1.385(12) . ?
C40B H40B 0.9500 . ?
C41B C44B 1.465(13) . ?
C42B H42D 0.9800 . ?
C42B H42E 0.9800 . ?
C42B H42F 0.9800 . ?
C43B H43D 0.9800 . ?
C43B H43E 0.9800 . ?
C43B H43F 0.9800 . ?
C44B H44D 0.9800 . ?
C44B H44E 0.9800 . ?
C44B H44F 0.9800 . ?
C45B C49B 1.374(13) . ?
C45B C54B 1.441(13) . ?
C45B C46B 1.516(13) . ?
C46B C47B 1.388(14) . ?
C46B C50B 1.462(14) . ?
C47B C48B 1.479(16) . ?
C47B C51B 1.515(15) . ?
C48B C52B 1.440(15) . ?
C48B C49B 1.464(15) . ?
C49B C53B 1.557(14) . ?
C50B H50D 0.9800 . ?
C50B H50E 0.9800 . ?
C50B H50F 0.9800 . ?
C51B H51D 0.9800 . ?
C51B H51E 0.9800 . ?
C51B H51F 0.9800 . ?
C52B H52D 0.9800 . ?
C52B H52E 0.9800 . ?
C52B H52F 0.9800 . ?
C53B H53D 0.9800 . ?
C53B H53E 0.9800 . ?
C53B H53F 0.9800 . ?
C54B C55B 1.382(12) . ?
C54B C59B 1.413(13) . ?
C55B C56B 1.360(12) . ?
C55B H55B 0.9500 . ?
C56B C57B 1.400(12) . ?
C56B H56B 0.9500 . ?
C57B C58B 1.386(13) . ?
C57B N60B 1.447(11) . ?
C58B C59B 1.373(13) . ?
C58B H58B 0.9500 . ?
C59B H59B 0.9500 . ?
N60B C61B 1.318(12) . ?
N60B C73B 1.378(11) . ?
C61B C62B 1.381(13) . ?
C61B C66B 1.443(14) . ?
C62B C63B 1.359(14) . ?
C62B H62B 0.9500 . ?
C63B C64B 1.374(16) . ?
C63B H63B 0.9500 . ?
C64B C65B 1.346(15) . ?
C64B H64B 0.9500 . ?
C65B C66B 1.412(15) . ?
C65B H65B 0.9500 . ?
C66B C67B 1.451(14) . ?
C67B C68B 1.371(13) . ?
C67B C74B 1.520(14) . ?
C68B C69B 1.409(13) . ?
C68B C73B 1.440(13) . ?
C69B C70B 1.333(14) . ?
C69B H69B 0.9500 . ?
C70B C71B 1.386(15) . ?
C70B H70B 0.9500 . ?
C71B C72B 1.336(13) . ?
C71B H71B 0.9500 . ?
C72B C73B 1.396(13) . ?
C72B H72B 0.9500 . ?
C74B C79B 1.322(14) . ?
C74B C75B 1.418(14) . ?
C75B C76B 1.325(16) . ?
C75B C80B 1.544(18) . ?
C76B C77B 1.371(17) . ?
C76B H76B 0.9500 . ?
C77B C78B 1.423(16) . ?
C77B C81B 1.530(15) . ?
C78B C79B 1.378(15) . ?
C78B H78B 0.9500 . ?
C79B C82B 1.565(15) . ?
C80B H80X 0.9800 . ?
C80B H80Y 0.9800 . ?
C80B H80Z 0.9800 . ?
C81B H81D 0.9800 . ?
C81B H81E 0.9800 . ?
C81B H81F 0.9800 . ?
C82B H82D 0.9800 . ?
C82B H82E 0.9800 . ?
C82B H82F 0.9800 . ?
Rh1C C10C 2.109(8) . ?
Rh1C C7C 2.124(8) . ?
Rh1C C11C 2.141(8) . ?
Rh1C C9C 2.158(8) . ?
Rh1C C8C 2.176(9) . ?
Rh1C Cl5C 2.362(3) . ?
Rh1C Cl4C 2.454(2) . ?
Rh1C Cl3C 2.461(2) . ?
Rh2C C48C 2.077(9) . ?
Rh2C C47C 2.125(8) . ?
Rh2C C46C 2.134(7) . ?
Rh2C C45C 2.149(8) . ?
Rh2C C49C 2.184(9) . ?
Rh2C Cl6C 2.353(2) . ?
Rh2C Cl4C 2.434(2) . ?
Rh2C Cl3C 2.442(2) . ?
C7C C11C 1.392(12) . ?
C7C C16C 1.450(12) . ?
C7C C8C 1.527(12) . ?
C8C C9C 1.437(12) . ?
C8C C12C 1.468(12) . ?
C9C C10C 1.457(13) . ?
C9C C13C 1.470(12) . ?
C10C C11C 1.420(12) . ?
C10C C14C 1.525(12) . ?
C11C C15C 1.472(12) . ?
C12C H12G 0.9800 . ?
C12C H12H 0.9800 . ?
C12C H12I 0.9800 . ?
C13C H13G 0.9800 . ?
C13C H13H 0.9800 . ?
C13C H13I 0.9800 . ?
C14C H14G 0.9800 . ?
C14C H14H 0.9800 . ?
C14C H14I 0.9800 . ?
C15C H15G 0.9800 . ?
C15C H15H 0.9800 . ?
C15C H15I 0.9800 . ?
C16C C21C 1.386(12) . ?
C16C C17C 1.387(12) . ?
C17C C18C 1.385(11) . ?
C17C H17C 0.9500 . ?
C18C C19C 1.332(11) . ?
C18C H18C 0.9500 . ?
C19C C20C 1.387(12) . ?
C19C N22C 1.473(10) . ?
C20C C21C 1.403(12) . ?
C20C H20C 0.9500 . ?
C21C H21C 0.9500 . ?
N22C C35C 1.368(12) . ?
N22C C23C 1.401(12) . ?
C23C C24C 1.387(12) . ?
C23C C28C 1.414(12) . ?
C24C C25C 1.346(13) . ?
C24C H24C 0.9500 . ?
C25C C26C 1.410(13) . ?
C25C H25C 0.9500 . ?
C26C C27C 1.349(13) . ?
C26C H26C 0.9500 . ?
C27C C28C 1.382(13) . ?
C27C H27C 0.9500 . ?
C28C C29C 1.432(13) . ?
C29C C30C 1.428(13) . ?
C29C C36C 1.492(12) . ?
C30C C31C 1.378(13) . ?
C30C C35C 1.392(12) . ?
C31C C32C 1.397(14) . ?
C31C H31C 0.9500 . ?
C32C C33C 1.418(14) . ?
C32C H32C 0.9500 . ?
C33C C34C 1.348(14) . ?
C33C H33C 0.9500 . ?
C34C C35C 1.417(13) . ?
C34C H34C 0.9500 . ?
C36C C41C 1.382(13) . ?
C36C C37C 1.417(14) . ?
C37C C38C 1.386(13) . ?
C37C C42C 1.550(14) . ?
C38C C39C 1.400(16) . ?
C38C H38C 0.9500 . ?
C39C C40C 1.299(16) . ?
C39C C43C 1.575(16) . ?
C40C C41C 1.401(15) . ?
C40C H40C 0.9500 . ?
C41C C44C 1.606(17) . ?
C42C H42G 0.9800 . ?
C42C H42H 0.9800 . ?
C42C H42I 0.9800 . ?
C43C H43G 0.9800 . ?
C43C H43H 0.9800 . ?
C43C H43I 0.9800 . ?
C44C H44G 0.9800 . ?
C44C H44H 0.9800 . ?
C44C H44I 0.9800 . ?
C45C C54C 1.434(11) . ?
C45C C46C 1.473(11) . ?
C45C C49C 1.523(11) . ?
C46C C47C 1.423(12) . ?
C46C C50C 1.550(11) . ?
C47C C48C 1.441(12) . ?
C47C C51C 1.493(12) . ?
C48C C49C 1.402(11) . ?
C48C C52C 1.502(12) . ?
C49C C53C 1.506(11) . ?
C50C H50G 0.9800 . ?
C50C H50H 0.9800 . ?
C50C H50I 0.9800 . ?
C51C H51G 0.9800 . ?
C51C H51H 0.9800 . ?
C51C H51I 0.9800 . ?
C52C H52G 0.9800 . ?
C52C H52H 0.9800 . ?
C52C H52I 0.9800 . ?
C53C H53G 0.9800 . ?
C53C H53H 0.9800 . ?
C53C H53I 0.9800 . ?
C54C C59C 1.377(11) . ?
C54C C55C 1.449(11) . ?
C55C C56C 1.362(11) . ?
C55C H55C 0.9500 . ?
C56C C57C 1.405(12) . ?
C56C H56C 0.9500 . ?
C57C C58C 1.356(11) . ?
C57C N60C 1.463(10) . ?
C58C C59C 1.416(11) . ?
C58C H58C 0.9500 . ?
C59C H59C 0.9500 . ?
N60C C61C 1.354(10) . ?
N60C C73C 1.367(11) . ?
C61C C62C 1.404(12) . ?
C61C C66C 1.417(11) . ?
C62C C63C 1.348(11) . ?
C62C H62C 0.9500 . ?
C63C C64C 1.356(12) . ?
C63C H63C 0.9500 . ?
C64C C65C 1.305(12) . ?
C64C H64C 0.9500 . ?
C65C C66C 1.447(12) . ?
C65C H65C 0.9500 . ?
C66C C67C 1.365(12) . ?
C67C C68C 1.407(12) . ?
C67C C74C 1.488(12) . ?
C68C C73C 1.412(12) . ?
C68C C69C 1.455(12) . ?
C69C C70C 1.333(12) . ?
C69C H69C 0.9500 . ?
C70C C71C 1.413(13) . ?
C70C H70C 0.9500 . ?
C71C C72C 1.343(13) . ?
C71C H71C 0.9500 . ?
C72C C73C 1.401(12) . ?
C72C H72C 0.9500 . ?
C74C C79C 1.360(13) . ?
C74C C75C 1.411(12) . ?
C75C C76C 1.423(13) . ?
C75C C80C 1.469(13) . ?
C76C C77C 1.417(13) . ?
C76C H76C 0.9500 . ?
C77C C78C 1.365(13) . ?
C77C C81C 1.520(12) . ?
C78C C79C 1.398(13) . ?
C78C H78C 0.9500 . ?
C79C C82C 1.542(14) . ?
C80C H80F 0.9800 . ?
C80C H80G 0.9800 . ?
C80C H80H 0.9800 . ?
C81C H81G 0.9800 . ?
C81C H81H 0.9800 . ?
C81C H81I 0.9800 . ?
C82C H82G 0.9800 . ?
C82C H82H 0.9800 . ?
C82C H82I 0.9800 . ?
Rh1D C7D 2.102(9) . ?
Rh1D C8D 2.140(8) . ?
Rh1D C10D 2.142(9) . ?
Rh1D C9D 2.142(9) . ?
Rh1D C11D 2.163(8) . ?
Rh1D Cl6D 2.389(2) . ?
Rh1D Cl4D 2.425(2) . ?
Rh1D Cl3D 2.456(2) . ?
Rh2D C47D 2.111(11) . ?
Rh2D C45D 2.140(9) . ?
Rh2D C48D 2.144(10) . ?
Rh2D C46D 2.157(11) . ?
Rh2D C49D 2.157(10) . ?
Rh2D Cl5D 2.387(3) . ?
Rh2D Cl4D 2.436(2) . ?
Rh2D Cl3D 2.453(2) . ?
C7D C8D 1.452(11) . ?
C7D C11D 1.460(12) . ?
C7D C16D 1.463(12) . ?
C8D C9D 1.445(13) . ?
C8D C12D 1.488(12) . ?
C9D C10D 1.440(12) . ?
C9D C13D 1.512(12) . ?
C10D C11D 1.435(12) . ?
C10D C14D 1.490(12) . ?
C11D C15D 1.447(11) . ?
C12D H12J 0.9800 . ?
C12D H12K 0.9800 . ?
C12D H12L 0.9800 . ?
C13D H13J 0.9800 . ?
C13D H13K 0.9800 . ?
C13D H13L 0.9800 . ?
C14D H14J 0.9800 . ?
C14D H14K 0.9800 . ?
C14D H14L 0.9800 . ?
C15D H15J 0.9800 . ?
C15D H15K 0.9800 . ?
C15D H15L 0.9800 . ?
C16D C17D 1.404(11) . ?
C16D C21D 1.404(12) . ?
C17D C18D 1.345(12) . ?
C17D H17D 0.9500 . ?
C18D C19D 1.357(13) . ?
C18D H18D 0.9500 . ?
C19D C20D 1.420(12) . ?
C19D N22D 1.473(11) . ?
C20D C21D 1.338(11) . ?
C20D H20D 0.9500 . ?
C21D H21D 0.9500 . ?
N22D C35D 1.342(11) . ?
N22D C23D 1.391(11) . ?
C23D C28D 1.400(12) . ?
C23D C24D 1.463(13) . ?
C24D C25D 1.400(14) . ?
C24D H24D 0.9500 . ?
C25D C26D 1.394(14) . ?
C25D H25D 0.9500 . ?
C26D C27D 1.415(14) . ?
C26D H26D 0.9500 . ?
C27D C28D 1.390(13) . ?
C27D H27D 0.9500 . ?
C28D C29D 1.434(13) . ?
C29D C30D 1.365(12) . ?
C29D C36D 1.467(13) . ?
C30D C31D 1.422(13) . ?
C30D C35D 1.429(12) . ?
C31D C32D 1.370(13) . ?
C31D H31D 0.9500 . ?
C32D C33D 1.420(14) . ?
C32D H32D 0.9500 . ?
C33D C34D 1.328(13) . ?
C33D H33D 0.9500 . ?
C34D C35D 1.432(12) . ?
C34D H34D 0.9500 . ?
C36D C37D 1.358(15) . ?
C36D C41D 1.432(15) . ?
C37D C38D 1.382(17) . ?
C37D C42D 1.518(17) . ?
C38D C39D 1.399(19) . ?
C38D H38D 0.9500 . ?
C39D C40D 1.311(18) . ?
C39D C43D 1.550(18) . ?
C40D C41D 1.374(16) . ?
C40D H40D 0.9500 . ?
C41D C44D 1.468(17) . ?
C42D H42J 0.9800 . ?
C42D H42K 0.9800 . ?
C42D H42L 0.9800 . ?
C43D H43J 0.9800 . ?
C43D H43K 0.9800 . ?
C43D H43L 0.9800 . ?
C44D H44J 0.9800 . ?
C44D H44K 0.9800 . ?
C44D H44L 0.9800 . ?
C45D C49D 1.454(14) . ?
C45D C46D 1.491(12) . ?
C45D C54D 1.497(13) . ?
C46D C47D 1.403(15) . ?
C46D C50D 1.564(14) . ?
C47D C48D 1.406(16) . ?
C47D C51D 1.525(14) . ?
C48D C49D 1.473(14) . ?
C48D C52D 1.475(16) . ?
C49D C53D 1.531(14) . ?
C50D H50J 0.9800 . ?
C50D H50K 0.9800 . ?
C50D H50L 0.9800 . ?
C51D H51J 0.9800 . ?
C51D H51K 0.9800 . ?
C51D H51L 0.9800 . ?
C52D H52J 0.9800 . ?
C52D H52K 0.9800 . ?
C52D H52L 0.9800 . ?
C53D H53J 0.9800 . ?
C53D H53K 0.9800 . ?
C53D H53L 0.9800 . ?
C54D C59D 1.366(13) . ?
C54D C55D 1.386(12) . ?
C55D C56D 1.365(13) . ?
C55D H55D 0.9500 . ?
C56D C57D 1.344(13) . ?
C56D H56D 0.9500 . ?
C57D C58D 1.440(12) . ?
C57D N60D 1.445(12) . ?
C58D C59D 1.376(12) . ?
C58D H58D 0.9500 . ?
C59D H59D 0.9500 . ?
N60D C73D 1.347(12) . ?
N60D C61D 1.367(12) . ?
C61D C62D 1.369(13) . ?
C61D C66D 1.388(13) . ?
C62D C63D 1.398(14) . ?
C62D H62D 0.9500 . ?
C63D C64D 1.398(14) . ?
C63D H63D 0.9500 . ?
C64D C65D 1.343(14) . ?
C64D H64D 0.9500 . ?
C65D C66D 1.435(14) . ?
C65D H65D 0.9500 . ?
C66D C67D 1.399(13) . ?
C67D C68D 1.430(14) . ?
C67D C74D 1.516(14) . ?
C68D C73D 1.409(14) . ?
C68D C69D 1.413(14) . ?
C69D C70D 1.342(16) . ?
C69D H69D 0.9500 . ?
C70D C71D 1.392(16) . ?
C70D H70D 0.9500 . ?
C71D C72D 1.325(14) . ?
C71D H71D 0.9500 . ?
C72D C73D 1.472(14) . ?
C72D H72D 0.9500 . ?
C74D C79D 1.423(16) . ?
C74D C75D 1.432(14) . ?
C75D C76D 1.400(15) . ?
C75D C80D 1.442(16) . ?
C76D C77D 1.224(17) . ?
C76D H76D 0.9500 . ?
C77D C78D 1.504(18) . ?
C77D C81D 1.562(17) . ?
C78D C79D 1.427(16) . ?
C78D H78D 0.9500 . ?
C79D C82D 1.484(15) . ?
C80D H80I 0.9800 . ?
C80D H80J 0.9800 . ?
C80D H80K 0.9800 . ?
C81D H81J 0.9800 . ?
C81D H81K 0.9800 . ?
C81D H81L 0.9800 . ?
C82D H82J 0.9800 . ?
C82D H82K 0.9800 . ?
C82D H82L 0.9800 . ?
Cl1E O5E 1.383(8) . ?
Cl1E O3E 1.416(8) . ?
Cl1E O2E 1.453(8) . ?
Cl1E O4E 1.468(9) . ?
Cl1F O4F 1.373(8) . ?
Cl1F O5F 1.383(9) . ?
Cl1F O3F 1.411(9) . ?
Cl1F O2F 1.419(8) . ?
Cl1G O5G 1.321(10) . ?
Cl1G O2G 1.376(10) . ?
Cl1G O3G 1.412(8) . ?
Cl1G O4G 1.425(8) . ?
Cl1H O3H 1.392(7) . ?
Cl1H O4H 1.417(6) . ?
Cl1H O2H 1.437(7) . ?
Cl1H O5H 1.467(7) . ?
Cl1I O3I 1.387(9) . ?
Cl1I O5I 1.414(9) . ?
Cl1I O2I 1.444(12) . ?
Cl1I O4I 1.480(12) . ?
Cl1J O5J 1.305(9) . ?
Cl1J O4J 1.359(9) . ?
Cl1J O3J 1.397(7) . ?
Cl1J O2J 1.550(14) . ?
Cl1K O3K 1.401(13) . ?
Cl1K O5K 1.411(11) . ?
Cl1K O2K 1.418(11) . ?
Cl1K O4K 1.419(9) . ?
Cl1L O4L 1.35(4) . ?
Cl1L O5L 1.387(19) . ?
Cl1L O3L 1.402(12) . ?
Cl1L O2L 1.405(12) . ?
Cl6L O7L 1.42(2) . ?
Cl6L O9L 1.43(2) . ?
Cl6L O8L 1.491(19) . ?
Cl6L O10L 1.71(4) . ?

loop_
_geom_torsion_atom_site_label_1
_geom_torsion_atom_site_label_2
_geom_torsion_atom_site_label_3
_geom_torsion_atom_site_label_4
_geom_torsion
_geom_torsion_site_symmetry_1
_geom_torsion_site_symmetry_2
_geom_torsion_site_symmetry_3
_geom_torsion_site_symmetry_4
_geom_torsion_publ_flag
C11A C7A C8A C9A 3.2(11) . . . . ?
C16A C7A C8A C9A 176.4(9) . . . . ?
Rh1A C7A C8A C9A -60.6(7) . . . . ?
C11A C7A C8A C12A -176.3(9) . . . . ?
C16A C7A C8A C12A -3.2(16) . . . . ?
Rh1A C7A C8A C12A 119.9(10) . . . . ?
C11A C7A C8A Rh1A 63.8(6) . . . . ?
C16A C7A C8A Rh1A -123.0(10) . . . . ?
C7A C8A C9A C10A -1.0(11) . . . . ?
C12A C8A C9A C10A 178.5(9) . . . . ?
Rh1A C8A C9A C10A -60.5(7) . . . . ?
C7A C8A C9A C13A -179.7(9) . . . . ?
C12A C8A C9A C13A -0.2(16) . . . . ?
Rh1A C8A C9A C13A 120.8(10) . . . . ?
C7A C8A C9A Rh1A 59.5(7) . . . . ?
C12A C8A C9A Rh1A -121.0(10) . . . . ?
C8A C9A C10A C11A -1.6(11) . . . . ?
C13A C9A C10A C11A 177.1(10) . . . . ?
Rh1A C9A C10A C11A -61.9(6) . . . . ?
C8A C9A C10A C14A -178.2(10) . . . . ?
C13A C9A C10A C14A 0.5(17) . . . . ?
Rh1A C9A C10A C14A 121.5(10) . . . . ?
C8A C9A C10A Rh1A 60.3(7) . . . . ?
C13A C9A C10A Rh1A -121.0(10) . . . . ?
C8A C7A C11A C10A -4.2(11) . . . . ?
C16A C7A C11A C10A -177.5(9) . . . . ?
Rh1A C7A C11A C10A 58.8(6) . . . . ?
C8A C7A C11A C15A 178.9(9) . . . . ?
C16A C7A C11A C15A 5.5(16) . . . . ?
Rh1A C7A C11A C15A -118.2(10) . . . . ?
C8A C7A C11A Rh1A -63.0(7) . . . . ?
C16A C7A C11A Rh1A 123.7(9) . . . . ?
C9A C10A C11A C7A 3.6(11) . . . . ?
C14A C10A C11A C7A -179.7(9) . . . . ?
Rh1A C10A C11A C7A -57.8(6) . . . . ?
C9A C10A C11A C15A -179.4(9) . . . . ?
C14A C10A C11A C15A -2.7(15) . . . . ?
Rh1A C10A C11A C15A 119.2(10) . . . . ?
C9A C10A C11A Rh1A 61.4(6) . . . . ?
C14A C10A C11A Rh1A -121.9(10) . . . . ?
C8A C7A C16A C17A 56.9(14) . . . . ?
C11A C7A C16A C17A -131.1(10) . . . . ?
Rh1A C7A C16A C17A -37.1(12) . . . . ?
C8A C7A C16A C21A -123.9(10) . . . . ?
C11A C7A C16A C21A 48.1(13) . . . . ?
Rh1A C7A C16A C21A 142.1(7) . . . . ?
C21A C16A C17A C18A -0.5(14) . . . . ?
C7A C16A C17A C18A 178.7(9) . . . . ?
C16A C17A C18A C19A -0.1(14) . . . . ?
C17A C18A C19A C20A 2.4(13) . . . . ?
C17A C18A C19A N22A -178.6(8) . . . . ?
C18A C19A C20A C21A -4.0(13) . . . . ?
N22A C19A C20A C21A 177.0(8) . . . . ?
C19A C20A C21A C16A 3.4(13) . . . . ?
C17A C16A C21A C20A -1.3(13) . . . . ?
C7A C16A C21A C20A 179.5(8) . . . . ?
C18A C19A N22A C35A 83.1(10) . . . . ?
C20A C19A N22A C35A -97.9(10) . . . . ?
C18A C19A N22A C23A -95.7(11) . . . . ?
C20A C19A N22A C23A 83.3(10) . . . . ?
C35A N22A C23A C24A -175.6(8) . . . . ?
C19A N22A C23A C24A 3.1(13) . . . . ?
C35A N22A C23A C28A 0.9(14) . . . . ?
C19A N22A C23A C28A 179.6(9) . . . . ?
N22A C23A C24A C25A 175.1(9) . . . . ?
C28A C23A C24A C25A -1.4(14) . . . . ?
C23A C24A C25A C26A 2.5(16) . . . . ?
C24A C25A C26A C27A -1.6(18) . . . . ?
C25A C26A C27A C28A -0.3(19) . . . . ?
N22A C23A C28A C27A -176.9(10) . . . . ?
C24A C23A C28A C27A -0.3(15) . . . . ?
N22A C23A C28A C29A 3.5(15) . . . . ?
C24A C23A C28A C29A -179.9(9) . . . . ?
C26A C27A C28A C23A 1.2(18) . . . . ?
C26A C27A C28A C29A -179.2(12) . . . . ?
C23A C28A C29A C30A -5.7(16) . . . . ?
C27A C28A C29A C30A 174.7(11) . . . . ?
C23A C28A C29A C36A 179.6(10) . . . . ?
C27A C28A C29A C36A 0.0(18) . . . . ?
C28A C29A C30A C35A 3.7(15) . . . . ?
C36A C29A C30A C35A 178.5(10) . . . . ?
C28A C29A C30A C31A -177.1(10) . . . . ?
C36A C29A C30A C31A -2.2(16) . . . . ?
C29A C30A C31A C32A 178.1(10) . . . . ?
C35A C30A C31A C32A -2.6(15) . . . . ?
C30A C31A C32A C33A -0.1(15) . . . . ?
C31A C32A C33A C34A 2.0(15) . . . . ?
C32A C33A C34A C35A -1.1(14) . . . . ?
C23A N22A C35A C34A 174.9(9) . . . . ?
C19A N22A C35A C34A -3.9(13) . . . . ?
C23A N22A C35A C30A -3.1(14) . . . . ?
C19A N22A C35A C30A 178.1(8) . . . . ?
C33A C34A C35A N22A -179.7(9) . . . . ?
C33A C34A C35A C30A -1.6(14) . . . . ?
C29A C30A C35A N22A 0.8(14) . . . . ?
C31A C30A C35A N22A -178.5(8) . . . . ?
C29A C30A C35A C34A -177.3(9) . . . . ?
C31A C30A C35A C34A 3.4(13) . . . . ?
C30A C29A C36A C41A 96.7(13) . . . . ?
C28A C29A C36A C41A -88.6(14) . . . . ?
C30A C29A C36A C37A -78.4(14) . . . . ?
C28A C29A C36A C37A 96.3(14) . . . . ?
C41A C36A C37A C38A -3.3(18) . . . . ?
C29A C36A C37A C38A 171.4(10) . . . . ?
C41A C36A C37A C42A 178.2(12) . . . . ?
C29A C36A C37A C42A -7.1(18) . . . . ?
C36A C37A C38A C39A 0.4(18) . . . . ?
C42A C37A C38A C39A 179.0(13) . . . . ?
C37A C38A C39A C40A 4(2) . . . . ?
C37A C38A C39A C43A -172.5(16) . . . . ?
C38A C39A C40A C41A -6(3) . . . . ?
C43A C39A C40A C41A 170.8(16) . . . . ?
C37A C36A C41A C40A 1.7(19) . . . . ?
C29A C36A C41A C40A -173.1(12) . . . . ?
C37A C36A C41A C44A 178.8(12) . . . . ?
C29A C36A C41A C44A 4.0(18) . . . . ?
C39A C40A C41A C36A 3(2) . . . . ?
C39A C40A C41A C44A -174.3(16) . . . . ?
C49A C45A C46A C47A -1.6(10) . . . . ?
C54A C45A C46A C47A 178.9(9) . . . . ?
Rh2A C45A C46A C47A -61.2(6) . . . . ?
C49A C45A C46A C50A -177.8(9) . . . . ?
C54A C45A C46A C50A 2.8(15) . . . . ?
Rh2A C45A C46A C50A 122.7(10) . . . . ?
C49A C45A C46A Rh2A 59.5(7) . . . . ?
C54A C45A C46A Rh2A -119.9(9) . . . . ?
C45A C46A C47A C48A 1.4(11) . . . . ?
C50A C46A C47A C48A 177.4(10) . . . . ?
Rh2A C46A C47A C48A -60.6(7) . . . . ?
C45A C46A C47A C51A -176.0(10) . . . . ?
C50A C46A C47A C51A 0.0(16) . . . . ?
Rh2A C46A C47A C51A 122.0(10) . . . . ?
C45A C46A C47A Rh2A 62.0(6) . . . . ?
C50A C46A C47A Rh2A -122.0(10) . . . . ?
C46A C47A C48A C49A -0.6(12) . . . . ?
C51A C47A C48A C49A 176.7(10) . . . . ?
Rh2A C47A C48A C49A -61.7(7) . . . . ?
C46A C47A C48A C52A -178.4(10) . . . . ?
C51A C47A C48A C52A -1.0(18) . . . . ?
Rh2A C47A C48A C52A 120.6(11) . . . . ?
C46A C47A C48A Rh2A 61.1(7) . . . . ?
C51A C47A C48A Rh2A -121.6(11) . . . . ?
C54A C45A C49A C48A -179.3(9) . . . . ?
C46A C45A C49A C48A 1.3(11) . . . . ?
Rh2A C45A C49A C48A 60.2(7) . . . . ?
C54A C45A C49A C53A 2.3(16) . . . . ?
C46A C45A C49A C53A -177.1(10) . . . . ?
Rh2A C45A C49A C53A -118.2(10) . . . . ?
C54A C45A C49A Rh2A 120.5(10) . . . . ?
C46A C45A C49A Rh2A -58.9(6) . . . . ?
C47A C48A C49A C45A -0.4(11) . . . . ?
C52A C48A C49A C45A 177.4(9) . . . . ?
Rh2A C48A C49A C45A -61.9(7) . . . . ?
C47A C48A C49A C53A 178.0(10) . . . . ?
C52A C48A C49A C53A -4.1(16) . . . . ?
Rh2A C48A C49A C53A 116.5(10) . . . . ?
C47A C48A C49A Rh2A 61.5(7) . . . . ?
C52A C48A C49A Rh2A -120.7(10) . . . . ?
C49A C45A C54A C55A -126.9(10) . . . . ?
C46A C45A C54A C55A 52.4(14) . . . . ?
Rh2A C45A C54A C55A -35.9(12) . . . . ?
C49A C45A C54A C59A 55.2(13) . . . . ?
C46A C45A C54A C59A -125.5(10) . . . . ?
Rh2A C45A C54A C59A 146.2(7) . . . . ?
C59A C54A C55A C56A 5.2(13) . . . . ?
C45A C54A C55A C56A -172.6(8) . . . . ?
C54A C55A C56A C57A -2.1(12) . . . . ?
C55A C56A C57A C58A -2.3(12) . . . . ?
C55A C56A C57A N60A 175.4(7) . . . . ?
C56A C57A C58A C59A 3.1(13) . . . . ?
N60A C57A C58A C59A -174.5(7) . . . . ?
C57A C58A C59A C54A 0.2(13) . . . . ?
C55A C54A C59A C58A -4.2(12) . . . . ?
C45A C54A C59A C58A 173.9(8) . . . . ?
C58A C57A N60A C61A 81.6(10) . . . . ?
C56A C57A N60A C61A -96.1(10) . . . . ?
C58A C57A N60A C73A -101.2(10) . . . . ?
C56A C57A N60A C73A 81.2(10) . . . . ?
C73A N60A C61A C62A -177.1(8) . . . . ?
C57A N60A C61A C62A 0.1(12) . . . . ?
C73A N60A C61A C66A 0.5(12) . . . . ?
C57A N60A C61A C66A 177.6(8) . . . . ?
N60A C61A C62A C63A -179.8(8) . . . . ?
C66A C61A C62A C63A 2.6(13) . . . . ?
C61A C62A C63A C64A -5.4(13) . . . . ?
C62A C63A C64A C65A 5.9(14) . . . . ?
C63A C64A C65A C66A -3.5(14) . . . . ?
C64A C65A C66A C67A -177.2(8) . . . . ?
C64A C65A C66A C61A 0.5(13) . . . . ?
N60A C61A C66A C65A -177.8(8) . . . . ?
C62A C61A C66A C65A -0.1(13) . . . . ?
N60A C61A C66A C67A 0.0(13) . . . . ?
C62A C61A C66A C67A 177.6(8) . . . . ?
C65A C66A C67A C68A 176.3(8) . . . . ?
C61A C66A C67A C68A -1.4(13) . . . . ?
C65A C66A C67A C74A 2.2(14) . . . . ?
C61A C66A C67A C74A -175.5(9) . . . . ?
C66A C67A C68A C69A -177.5(8) . . . . ?
C74A C67A C68A C69A -3.4(14) . . . . ?
C66A C67A C68A C73A 2.3(13) . . . . ?
C74A C67A C68A C73A 176.4(9) . . . . ?
C67A C68A C69A C70A -179.2(9) . . . . ?
C73A C68A C69A C70A 1.0(14) . . . . ?
C68A C69A C70A C71A 1.8(14) . . . . ?
C69A C70A C71A C72A -3.3(14) . . . . ?
C70A C71A C72A C73A 2.0(13) . . . . ?
C61A N60A C73A C72A -179.3(8) . . . . ?
C57A N60A C73A C72A 3.6(12) . . . . ?
C61A N60A C73A C68A 0.5(12) . . . . ?
C57A N60A C73A C68A -176.6(8) . . . . ?
C71A C72A C73A N60A -179.4(8) . . . . ?
C71A C72A C73A C68A 0.8(13) . . . . ?
C67A C68A C73A N60A -1.9(13) . . . . ?
C69A C68A C73A N60A 177.9(8) . . . . ?
C67A C68A C73A C72A 177.9(8) . . . . ?
C69A C68A C73A C72A -2.3(13) . . . . ?
C68A C67A C74A C79A -94.1(12) . . . . ?
C66A C67A C74A C79A 79.9(13) . . . . ?
C68A C67A C74A C75A 85.6(11) . . . . ?
C66A C67A C74A C75A -100.4(11) . . . . ?
C79A C74A C75A C76A 2.0(16) . . . . ?
C67A C74A C75A C76A -177.7(9) . . . . ?
C79A C74A C75A C80A 178.5(11) . . . . ?
C67A C74A C75A C80A -1.2(15) . . . . ?
C74A C75A C76A C77A -1.6(18) . . . . ?
C80A C75A C76A C77A -178.0(12) . . . . ?
C75A C76A C77A C78A -0.9(19) . . . . ?
C75A C76A C77A C81A 179.7(12) . . . . ?
C76A C77A C78A C79A 3.2(18) . . . . ?
C81A C77A C78A C79A -177.4(11) . . . . ?
C75A C74A C79A C78A 0.1(16) . . . . ?
C67A C74A C79A C78A 179.8(9) . . . . ?
C75A C74A C79A C82A 176.4(10) . . . . ?
C67A C74A C79A C82A -3.9(15) . . . . ?
C77A C78A C79A C74A -2.9(17) . . . . ?
C77A C78A C79A C82A -179.2(11) . . . . ?
C11B C7B C8B C9B -4.4(10) . . . . ?
C16B C7B C8B C9B -175.0(8) . . . . ?
Rh1B C7B C8B C9B 60.0(6) . . . . ?
C11B C7B C8B C12B 177.2(9) . . . . ?
C16B C7B C8B C12B 6.5(16) . . . . ?
Rh1B C7B C8B C12B -118.4(10) . . . . ?
C11B C7B C8B Rh1B -64.4(6) . . . . ?
C16B C7B C8B Rh1B 125.0(9) . . . . ?
C7B C8B C9B C13B -176.6(9) . . . . ?
C12B C8B C9B C13B 1.8(16) . . . . ?
Rh1B C8B C9B C13B -119.1(10) . . . . ?
C7B C8B C9B C10B 0.0(10) . . . . ?
C12B C8B C9B C10B 178.4(9) . . . . ?
Rh1B C8B C9B C10B 57.5(6) . . . . ?
C7B C8B C9B Rh1B -57.5(6) . . . . ?
C12B C8B C9B Rh1B 121.0(10) . . . . ?
C8B C9B C10B C11B 4.6(11) . . . . ?
C13B C9B C10B C11B -178.8(9) . . . . ?
Rh1B C9B C10B C11B 64.7(7) . . . . ?
C8B C9B C10B C14B 177.9(9) . . . . ?
C13B C9B C10B C14B -5.5(15) . . . . ?
Rh1B C9B C10B C14B -122.0(9) . . . . ?
C8B C9B C10B Rh1B -60.1(6) . . . . ?
C13B C9B C10B Rh1B 116.5(10) . . . . ?
C9B C10B C11B C7B -7.4(11) . . . . ?
C14B C10B C11B C7B 179.9(9) . . . . ?
Rh1B C10B C11B C7B 57.1(6) . . . . ?
C9B C10B C11B C15B 177.6(9) . . . . ?
C14B C10B C11B C15B 4.9(17) . . . . ?
Rh1B C10B C11B C15B -117.9(10) . . . . ?
C9B C10B C11B Rh1B -64.4(7) . . . . ?
C14B C10B C11B Rh1B 122.8(10) . . . . ?
C8B C7B C11B C10B 7.3(11) . . . . ?
C16B C7B C11B C10B 178.1(8) . . . . ?
Rh1B C7B C11B C10B -57.3(7) . . . . ?
C8B C7B C11B C15B -177.5(9) . . . . ?
C16B C7B C11B C15B -6.8(15) . . . . ?
Rh1B C7B C11B C15B 117.8(9) . . . . ?
C8B C7B C11B Rh1B 64.7(6) . . . . ?
C16B C7B C11B Rh1B -124.6(9) . . . . ?
C11B C7B C16B C17B -49.4(13) . . . . ?
C8B C7B C16B C17B 119.7(11) . . . . ?
Rh1B C7B C16B C17B -144.1(7) . . . . ?
C11B C7B C16B C21B 133.6(10) . . . . ?
C8B C7B C16B C21B -57.4(13) . . . . ?
Rh1B C7B C16B C21B 38.8(12) . . . . ?
C21B C16B C17B C18B 3.1(13) . . . . ?
C7B C16B C17B C18B -174.0(8) . . . . ?
C16B C17B C18B C19B 1.8(13) . . . . ?
C17B C18B C19B C20B -7.3(13) . . . . ?
C17B C18B C19B N22B 173.8(8) . . . . ?
C18B C19B C20B C21B 7.5(13) . . . . ?
N22B C19B C20B C21B -173.6(7) . . . . ?
C17B C16B C21B C20B -2.8(13) . . . . ?
C7B C16B C21B C20B 174.3(8) . . . . ?
C19B C20B C21B C16B -2.5(13) . . . . ?
C20B C19B N22B C35B 99.0(10) . . . . ?
C18B C19B N22B C35B -82.0(10) . . . . ?
C20B C19B N22B C23B -77.4(10) . . . . ?
C18B C19B N22B C23B 101.5(9) . . . . ?
C35B N22B C23B C28B -0.7(12) . . . . ?
C19B N22B C23B C28B 175.5(8) . . . . ?
C35B N22B C23B C24B -178.4(8) . . . . ?
C19B N22B C23B C24B -2.1(12) . . . . ?
N22B C23B C24B C25B -179.3(8) . . . . ?
C28B C23B C24B C25B 3.0(13) . . . . ?
C23B C24B C25B C26B -4.1(15) . . . . ?
C24B C25B C26B C27B 4.3(16) . . . . ?
C25B C26B C27B C28B -3.5(15) . . . . ?
N22B C23B C28B C27B -180.0(8) . . . . ?
C24B C23B C28B C27B -2.2(13) . . . . ?
N22B C23B C28B C29B 3.0(12) . . . . ?
C24B C23B C28B C29B -179.2(8) . . . . ?
C26B C27B C28B C23B 2.5(14) . . . . ?
C26B C27B C28B C29B 179.3(9) . . . . ?
C23B C28B C29B C30B -2.2(13) . . . . ?
C27B C28B C29B C30B -179.1(9) . . . . ?
C23B C28B C29B C36B -178.4(8) . . . . ?
C27B C28B C29B C36B 4.7(13) . . . . ?
C28B C29B C30B C35B -1.0(14) . . . . ?
C36B C29B C30B C35B 175.2(9) . . . . ?
C28B C29B C30B C31B 179.5(8) . . . . ?
C36B C29B C30B C31B -4.3(14) . . . . ?
C29B C30B C31B C32B 174.3(9) . . . . ?
C35B C30B C31B C32B -5.2(14) . . . . ?
C30B C31B C32B C33B 1.7(15) . . . . ?
C31B C32B C33B C34B 2.1(16) . . . . ?
C32B C33B C34B C35B -2.2(15) . . . . ?
C23B N22B C35B C30B -2.6(13) . . . . ?
C19B N22B C35B C30B -178.9(8) . . . . ?
C23B N22B C35B C34B 175.4(7) . . . . ?
C19B N22B C35B C34B -1.0(12) . . . . ?
C29B C30B C35B N22B 3.4(14) . . . . ?
C31B C30B C35B N22B -177.1(8) . . . . ?
C29B C30B C35B C34B -174.6(8) . . . . ?
C31B C30B C35B C34B 4.9(13) . . . . ?
C33B C34B C35B N22B -179.5(9) . . . . ?
C33B C34B C35B C30B -1.5(13) . . . . ?
C30B C29B C36B C37B -73.5(12) . . . . ?
C28B C29B C36B C37B 102.7(10) . . . . ?
C30B C29B C36B C41B 98.4(11) . . . . ?
C28B C29B C36B C41B -85.4(11) . . . . ?
C41B C36B C37B C38B 2.7(14) . . . . ?
C29B C36B C37B C38B 174.6(8) . . . . ?
C41B C36B C37B C42B -177.2(9) . . . . ?
C29B C36B C37B C42B -5.3(14) . . . . ?
C36B C37B C38B C39B -4.7(15) . . . . ?
C42B C37B C38B C39B 175.2(9) . . . . ?
C37B C38B C39B C40B 5.5(15) . . . . ?
C37B C38B C39B C43B -176.7(9) . . . . ?
C38B C39B C40B C41B -4.4(16) . . . . ?
C43B C39B C40B C41B 177.9(10) . . . . ?
C39B C40B C41B C36B 2.5(15) . . . . ?
C39B C40B C41B C44B -179.4(10) . . . . ?
C37B C36B C41B C40B -1.5(14) . . . . ?
C29B C36B C41B C40B -173.1(8) . . . . ?
C37B C36B C41B C44B -179.7(9) . . . . ?
C29B C36B C41B C44B 8.8(14) . . . . ?
C49B C45B C46B C47B -2.7(11) . . . . ?
C54B C45B C46B C47B -175.1(9) . . . . ?
Rh2B C45B C46B C47B 60.9(7) . . . . ?
C49B C45B C46B C50B 178.9(10) . . . . ?
C54B C45B C46B C50B 6.5(16) . . . . ?
Rh2B C45B C46B C50B -117.5(10) . . . . ?
C49B C45B C46B Rh2B -63.6(6) . . . . ?
C54B C45B C46B Rh2B 124.0(9) . . . . ?
C50B C46B C47B C48B 179.7(10) . . . . ?
C45B C46B C47B C48B 1.2(11) . . . . ?
Rh2B C46B C47B C48B 59.1(7) . . . . ?
C50B C46B C47B C51B 1.7(17) . . . . ?
C45B C46B C47B C51B -176.7(11) . . . . ?
Rh2B C46B C47B C51B -118.8(11) . . . . ?
C50B C46B C47B Rh2B 120.5(10) . . . . ?
C45B C46B C47B Rh2B -57.9(7) . . . . ?
C46B C47B C48B C52B 178.1(9) . . . . ?
C51B C47B C48B C52B -3.9(17) . . . . ?
Rh2B C47B C48B C52B -122.1(10) . . . . ?
C46B C47B C48B C49B 0.6(11) . . . . ?
C51B C47B C48B C49B 178.7(10) . . . . ?
Rh2B C47B C48B C49B 60.4(6) . . . . ?
C46B C47B C48B Rh2B -59.8(7) . . . . ?
C51B C47B C48B Rh2B 118.3(11) . . . . ?
C54B C45B C49B C48B 175.1(9) . . . . ?
C46B C45B C49B C48B 3.2(11) . . . . ?
Rh2B C45B C49B C48B -60.1(7) . . . . ?
C54B C45B C49B C53B -7.7(16) . . . . ?
C46B C45B C49B C53B -179.6(9) . . . . ?
Rh2B C45B C49B C53B 117.1(10) . . . . ?
C54B C45B C49B Rh2B -124.8(10) . . . . ?
C46B C45B C49B Rh2B 63.3(6) . . . . ?
C52B C48B C49B C45B -179.8(10) . . . . ?
C47B C48B C49B C45B -2.4(11) . . . . ?
Rh2B C48B C49B C45B 59.5(7) . . . . ?
C52B C48B C49B C53B 3.0(17) . . . . ?
C47B C48B C49B C53B -179.7(9) . . . . ?
Rh2B C48B C49B C53B -117.8(10) . . . . ?
C52B C48B C49B Rh2B 120.8(11) . . . . ?
C47B C48B C49B Rh2B -61.9(7) . . . . ?
C49B C45B C54B C55B 133.5(11) . . . . ?
C46B C45B C54B C55B -55.9(14) . . . . ?
Rh2B C45B C54B C55B 36.7(14) . . . . ?
C49B C45B C54B C59B -49.4(14) . . . . ?
C46B C45B C54B C59B 121.2(10) . . . . ?
Rh2B C45B C54B C59B -146.2(8) . . . . ?
C59B C54B C55B C56B 1.0(14) . . . . ?
C45B C54B C55B C56B 178.1(9) . . . . ?
C54B C55B C56B C57B -1.5(14) . . . . ?
C55B C56B C57B C58B 1.2(13) . . . . ?
C55B C56B C57B N60B 179.5(8) . . . . ?
C56B C57B C58B C59B -0.5(14) . . . . ?
N60B C57B C58B C59B -178.8(8) . . . . ?
C57B C58B C59B C54B 0.1(14) . . . . ?
C55B C54B C59B C58B -0.4(13) . . . . ?
C45B C54B C59B C58B -177.7(9) . . . . ?
C58B C57B N60B C61B -85.1(11) . . . . ?
C56B C57B N60B C61B 96.6(10) . . . . ?
C58B C57B N60B C73B 94.2(10) . . . . ?
C56B C57B N60B C73B -84.1(10) . . . . ?
C73B N60B C61B C62B 177.1(9) . . . . ?
C57B N60B C61B C62B -3.6(14) . . . . ?
C73B N60B C61B C66B 1.8(14) . . . . ?
C57B N60B C61B C66B -178.9(8) . . . . ?
N60B C61B C62B C63B 179.5(10) . . . . ?
C66B C61B C62B C63B -5.2(15) . . . . ?
C61B C62B C63B C64B 0(2) . . . . ?
C62B C63B C64B C65B 4(2) . . . . ?
C63B C64B C65B C66B -4(2) . . . . ?
C64B C65B C66B C61B -1.1(18) . . . . ?
C64B C65B C66B C67B -178.6(11) . . . . ?
N60B C61B C66B C65B -178.9(10) . . . . ?
C62B C61B C66B C65B 5.6(15) . . . . ?
N60B C61B C66B C67B -1.4(14) . . . . ?
C62B C61B C66B C67B -176.8(9) . . . . ?
C65B C66B C67B C68B 177.0(10) . . . . ?
C61B C66B C67B C68B -0.5(14) . . . . ?
C65B C66B C67B C74B -3.9(15) . . . . ?
C61B C66B C67B C74B 178.7(9) . . . . ?
C66B C67B C68B C69B 179.8(8) . . . . ?
C74B C67B C68B C69B 0.7(14) . . . . ?
C66B C67B C68B C73B 2.0(14) . . . . ?
C74B C67B C68B C73B -177.2(8) . . . . ?
C67B C68B C69B C70B 179.6(9) . . . . ?
C73B C68B C69B C70B -2.5(14) . . . . ?
C68B C69B C70B C71B 1.5(16) . . . . ?
C69B C70B C71B C72B 1.6(17) . . . . ?
C70B C71B C72B C73B -3.5(16) . . . . ?
C61B N60B C73B C72B 179.5(9) . . . . ?
C57B N60B C73B C72B 0.2(12) . . . . ?
C61B N60B C73B C68B -0.3(13) . . . . ?
C57B N60B C73B C68B -179.7(8) . . . . ?
C71B C72B C73B N60B -177.5(9) . . . . ?
C71B C72B C73B C68B 2.3(14) . . . . ?
C67B C68B C73B N60B -1.7(13) . . . . ?
C69B C68B C73B N60B -179.6(8) . . . . ?
C67B C68B C73B C72B 178.5(9) . . . . ?
C69B C68B C73B C72B 0.6(13) . . . . ?
C68B C67B C74B C79B 88.1(13) . . . . ?
C66B C67B C74B C79B -91.1(13) . . . . ?
C68B C67B C74B C75B -85.0(13) . . . . ?
C66B C67B C74B C75B 95.8(12) . . . . ?
C79B C74B C75B C76B -1(2) . . . . ?
C67B C74B C75B C76B 171.9(13) . . . . ?
C79B C74B C75B C80B 176.9(14) . . . . ?
C67B C74B C75B C80B -9.9(19) . . . . ?
C74B C75B C76B C77B 2(2) . . . . ?
C80B C75B C76B C77B -176.0(16) . . . . ?
C75B C76B C77B C78B -2(2) . . . . ?
C75B C76B C77B C81B -176.2(15) . . . . ?
C76B C77B C78B C79B 1.7(19) . . . . ?
C81B C77B C78B C79B 175.9(12) . . . . ?
C75B C74B C79B C78B 1.0(19) . . . . ?
C67B C74B C79B C78B -171.9(11) . . . . ?
C75B C74B C79B C82B 178.5(12) . . . . ?
C67B C74B C79B C82B 5.6(18) . . . . ?
C77B C78B C79B C74B -1.1(19) . . . . ?
C77B C78B C79B C82B -178.8(12) . . . . ?
C11C C7C C8C C9C 4.3(9) . . . . ?
C16C C7C C8C C9C 176.1(8) . . . . ?
Rh1C C7C C8C C9C -58.8(6) . . . . ?
C11C C7C C8C C12C -177.7(9) . . . . ?
C16C C7C C8C C12C -5.9(14) . . . . ?
Rh1C C7C C8C C12C 119.2(9) . . . . ?
C11C C7C C8C Rh1C 63.2(6) . . . . ?
C16C C7C C8C Rh1C -125.0(8) . . . . ?
C12C C8C C9C C10C 179.6(9) . . . . ?
C7C C8C C9C C10C -2.3(9) . . . . ?
Rh1C C8C C9C C10C -59.5(6) . . . . ?
C12C C8C C9C C13C 0.0(15) . . . . ?
C7C C8C C9C C13C 178.1(8) . . . . ?
Rh1C C8C C9C C13C 120.9(9) . . . . ?
C12C C8C C9C Rh1C -120.8(9) . . . . ?
C7C C8C C9C Rh1C 57.2(6) . . . . ?
C8C C9C C10C C11C -0.4(10) . . . . ?
C13C C9C C10C C11C 179.2(9) . . . . ?
Rh1C C9C C10C C11C -62.0(6) . . . . ?
C8C C9C C10C C14C -178.0(8) . . . . ?
C13C C9C C10C C14C 1.6(14) . . . . ?
Rh1C C9C C10C C14C 120.5(9) . . . . ?
C8C C9C C10C Rh1C 61.6(6) . . . . ?
C13C C9C C10C Rh1C -118.8(9) . . . . ?
C16C C7C C11C C10C -175.3(9) . . . . ?
C8C C7C C11C C10C -4.6(10) . . . . ?
Rh1C C7C C11C C10C 58.2(6) . . . . ?
C16C C7C C11C C15C 2.9(15) . . . . ?
C8C C7C C11C C15C 173.6(9) . . . . ?
Rh1C C7C C11C C15C -123.6(9) . . . . ?
C16C C7C C11C Rh1C 126.5(10) . . . . ?
C8C C7C C11C Rh1C -62.8(5) . . . . ?
C9C C10C C11C C7C 3.3(10) . . . . ?
C14C C10C C11C C7C -179.3(9) . . . . ?
Rh1C C10C C11C C7C -58.8(6) . . . . ?
C9C C10C C11C C15C -174.9(9) . . . . ?
C14C C10C C11C C15C 2.5(16) . . . . ?
Rh1C C10C C11C C15C 123.0(10) . . . . ?
C9C C10C C11C Rh1C 62.1(6) . . . . ?
C14C C10C C11C Rh1C -120.5(10) . . . . ?
C11C C7C C16C C21C 55.6(14) . . . . ?
C8C C7C C16C C21C -114.0(9) . . . . ?
Rh1C C7C C16C C21C 155.5(7) . . . . ?
C11C C7C C16C C17C -124.8(11) . . . . ?
C8C C7C C16C C17C 65.7(13) . . . . ?
Rh1C C7C C16C C17C -24.9(14) . . . . ?
C21C C16C C17C C18C 2.9(14) . . . . ?
C7C C16C C17C C18C -176.7(9) . . . . ?
C16C C17C C18C C19C -1.5(15) . . . . ?
C17C C18C C19C C20C -1.8(14) . . . . ?
C17C C18C C19C N22C 177.5(9) . . . . ?
C18C C19C C20C C21C 3.5(15) . . . . ?
N22C C19C C20C C21C -175.9(9) . . . . ?
C17C C16C C21C C20C -1.2(14) . . . . ?
C7C C16C C21C C20C 178.4(9) . . . . ?
C19C C20C C21C C16C -1.9(15) . . . . ?
C18C C19C N22C C35C -100.6(10) . . . . ?
C20C C19C N22C C35C 78.7(11) . . . . ?
C18C C19C N22C C23C 74.9(11) . . . . ?
C20C C19C N22C C23C -105.7(10) . . . . ?
C35C N22C C23C C24C -179.7(8) . . . . ?
C19C N22C C23C C24C 4.9(11) . . . . ?
C35C N22C C23C C28C -0.3(12) . . . . ?
C19C N22C C23C C28C -175.7(7) . . . . ?
N22C C23C C24C C25C -180.0(8) . . . . ?
C28C C23C C24C C25C 0.6(12) . . . . ?
C23C C24C C25C C26C 0.8(13) . . . . ?
C24C C25C C26C C27C -2.6(14) . . . . ?
C25C C26C C27C C28C 3.0(14) . . . . ?
C26C C27C C28C C23C -1.6(13) . . . . ?
C26C C27C C28C C29C 175.9(8) . . . . ?
C24C C23C C28C C27C -0.2(12) . . . . ?
N22C C23C C28C C27C -179.7(8) . . . . ?
C24C C23C C28C C29C -177.8(8) . . . . ?
N22C C23C C28C C29C 2.7(12) . . . . ?
C27C C28C C29C C30C 178.6(8) . . . . ?
C23C C28C C29C C30C -3.9(12) . . . . ?
C27C C28C C29C C36C 2.2(13) . . . . ?
C23C C28C C29C C36C 179.8(8) . . . . ?
C28C C29C C30C C31C 179.9(8) . . . . ?
C36C C29C C30C C31C -3.7(13) . . . . ?
C28C C29C C30C C35C 2.7(12) . . . . ?
C36C C29C C30C C35C 179.1(8) . . . . ?
C35C C30C C31C C32C -0.6(14) . . . . ?
C29C C30C C31C C32C -177.8(9) . . . . ?
C30C C31C C32C C33C 1.0(15) . . . . ?
C31C C32C C33C C34C -1.2(16) . . . . ?
C32C C33C C34C C35C 0.9(15) . . . . ?
C23C N22C C35C C30C -1.0(12) . . . . ?
C19C N22C C35C C30C 174.4(8) . . . . ?
C23C N22C C35C C34C -178.8(7) . . . . ?
C19C N22C C35C C34C -3.5(12) . . . . ?
C31C C30C C35C N22C -177.5(8) . . . . ?
C29C C30C C35C N22C -0.3(13) . . . . ?
C31C C30C C35C C34C 0.3(13) . . . . ?
C29C C30C C35C C34C 177.5(8) . . . . ?
C33C C34C C35C N22C 177.4(8) . . . . ?
C33C C34C C35C C30C -0.4(14) . . . . ?
C30C C29C C36C C41C -76.3(13) . . . . ?
C28C C29C C36C C41C 100.1(13) . . . . ?
C30C C29C C36C C37C 111.0(11) . . . . ?
C28C C29C C36C C37C -72.7(12) . . . . ?
C41C C36C C37C C38C 1.9(16) . . . . ?
C29C C36C C37C C38C 175.0(10) . . . . ?
C41C C36C C37C C42C 177.7(11) . . . . ?
C29C C36C C37C C42C -9.1(16) . . . . ?
C36C C37C C38C C39C -0.2(16) . . . . ?
C42C C37C C38C C39C -176.1(11) . . . . ?
C37C C38C C39C C40C -1.0(18) . . . . ?
C37C C38C C39C C43C -175.4(11) . . . . ?
C38C C39C C40C C41C 0.4(19) . . . . ?
C43C C39C C40C C41C 174.7(11) . . . . ?
C37C C36C C41C C40C -2.5(16) . . . . ?
C29C C36C C41C C40C -175.2(10) . . . . ?
C37C C36C C41C C44C 177.4(10) . . . . ?
C29C C36C C41C C44C 4.6(17) . . . . ?
C39C C40C C41C C36C 1.4(18) . . . . ?
C39C C40C C41C C44C -178.5(12) . . . . ?
C54C C45C C46C C47C -179.6(8) . . . . ?
C49C C45C C46C C47C -3.3(9) . . . . ?
Rh2C C45C C46C C47C 59.4(6) . . . . ?
C54C C45C C46C C50C -0.9(13) . . . . ?
C49C C45C C46C C50C 175.4(7) . . . . ?
Rh2C C45C C46C C50C -121.9(8) . . . . ?
C54C C45C C46C Rh2C 121.0(9) . . . . ?
C49C C45C C46C Rh2C -62.7(5) . . . . ?
C45C C46C C47C C48C -1.5(9) . . . . ?
C50C C46C C47C C48C 179.8(8) . . . . ?
Rh2C C46C C47C C48C 58.1(6) . . . . ?
C45C C46C C47C C51C -177.5(8) . . . . ?
C50C C46C C47C C51C 3.7(13) . . . . ?
Rh2C C46C C47C C51C -118.0(9) . . . . ?
C45C C46C C47C Rh2C -59.6(6) . . . . ?
C50C C46C C47C Rh2C 121.7(8) . . . . ?
C46C C47C C48C C49C 6.3(10) . . . . ?
C51C C47C C48C C49C -177.6(8) . . . . ?
Rh2C C47C C48C C49C 66.0(6) . . . . ?
C46C C47C C48C C52C 176.5(8) . . . . ?
C51C C47C C48C C52C -7.4(14) . . . . ?
Rh2C C47C C48C C52C -123.8(9) . . . . ?
C46C C47C C48C Rh2C -59.7(6) . . . . ?
C51C C47C C48C Rh2C 116.4(8) . . . . ?
C47C C48C C49C C53C -177.3(9) . . . . ?
C52C C48C C49C C53C 12.2(15) . . . . ?
Rh2C C48C C49C C53C -113.4(9) . . . . ?
C47C C48C C49C C45C -8.3(10) . . . . ?
C52C C48C C49C C45C -178.8(8) . . . . ?
Rh2C C48C C49C C45C 55.6(6) . . . . ?
C47C C48C C49C Rh2C -63.9(6) . . . . ?
C52C C48C C49C Rh2C 125.6(9) . . . . ?
C54C C45C C49C C48C -176.7(9) . . . . ?
C46C C45C C49C C48C 7.1(9) . . . . ?
Rh2C C45C C49C C48C -54.7(6) . . . . ?
C54C C45C C49C C53C -6.9(14) . . . . ?
C46C C45C C49C C53C 176.9(8) . . . . ?
Rh2C C45C C49C C53C 115.1(8) . . . . ?
C54C C45C C49C Rh2C -122.0(9) . . . . ?
C46C C45C C49C Rh2C 61.8(5) . . . . ?
C46C C45C C54C C59C -128.7(9) . . . . ?
C49C C45C C54C C59C 55.9(13) . . . . ?
Rh2C C45C C54C C59C -38.2(12) . . . . ?
C46C C45C C54C C55C 52.1(12) . . . . ?
C49C C45C C54C C55C -123.3(9) . . . . ?
Rh2C C45C C54C C55C 142.7(7) . . . . ?
C59C C54C C55C C56C 4.2(12) . . . . ?
C45C C54C C55C C56C -176.6(8) . . . . ?
C54C C55C C56C C57C -4.0(12) . . . . ?
C55C C56C C57C C58C -0.6(13) . . . . ?
C55C C56C C57C N60C -179.3(7) . . . . ?
C56C C57C C58C C59C 5.0(13) . . . . ?
N60C C57C C58C C59C -176.3(8) . . . . ?
C45C C54C C59C C58C -179.0(8) . . . . ?
C55C C54C C59C C58C 0.2(12) . . . . ?
C57C C58C C59C C54C -4.8(13) . . . . ?
C58C C57C N60C C61C -85.3(11) . . . . ?
C56C C57C N60C C61C 93.5(9) . . . . ?
C58C C57C N60C C73C 91.3(10) . . . . ?
C56C C57C N60C C73C -89.9(10) . . . . ?
C73C N60C C61C C62C -170.1(8) . . . . ?
C57C N60C C61C C62C 6.4(12) . . . . ?
C73C N60C C61C C66C 7.0(12) . . . . ?
C57C N60C C61C C66C -176.5(8) . . . . ?
N60C C61C C62C C63C 177.1(8) . . . . ?
C66C C61C C62C C63C 0.0(13) . . . . ?
C61C C62C C63C C64C 3.5(14) . . . . ?
C62C C63C C64C C65C -1.7(15) . . . . ?
C63C C64C C65C C66C -3.6(15) . . . . ?
N60C C61C C66C C67C -1.1(13) . . . . ?
C62C C61C C66C C67C 176.1(8) . . . . ?
N60C C61C C66C C65C 178.1(8) . . . . ?
C62C C61C C66C C65C -4.8(12) . . . . ?
C64C C65C C66C C67C -174.1(9) . . . . ?
C64C C65C C66C C61C 6.7(14) . . . . ?
C61C C66C C67C C68C -4.4(13) . . . . ?
C65C C66C C67C C68C 176.5(8) . . . . ?
C61C C66C C67C C74C 178.7(8) . . . . ?
C65C C66C C67C C74C -0.4(14) . . . . ?
C66C C67C C68C C73C 4.4(13) . . . . ?
C74C C67C C68C C73C -178.7(9) . . . . ?
C66C C67C C68C C69C -172.9(8) . . . . ?
C74C C67C C68C C69C 3.9(14) . . . . ?
C67C C68C C69C C70C 178.5(9) . . . . ?
C73C C68C C69C C70C 1.1(14) . . . . ?
C68C C69C C70C C71C 3.1(15) . . . . ?
C69C C70C C71C C72C -4.0(16) . . . . ?
C70C C71C C72C C73C 0.7(16) . . . . ?
C61C N60C C73C C72C 176.1(8) . . . . ?
C57C N60C C73C C72C -0.5(13) . . . . ?
C61C N60C C73C C68C -6.9(13) . . . . ?
C57C N60C C73C C68C 176.5(8) . . . . ?
C71C C72C C73C N60C -179.4(9) . . . . ?
C71C C72C C73C C68C 3.6(15) . . . . ?
C67C C68C C73C N60C 1.1(14) . . . . ?
C69C C68C C73C N60C 178.6(8) . . . . ?
C67C C68C C73C C72C 178.1(9) . . . . ?
C69C C68C C73C C72C -4.3(13) . . . . ?
C66C C67C C74C C79C 96.8(12) . . . . ?
C68C C67C C74C C79C -79.9(12) . . . . ?
C66C C67C C74C C75C -81.4(11) . . . . ?
C68C C67C C74C C75C 101.8(11) . . . . ?
C79C C74C C75C C76C 3.6(13) . . . . ?
C67C C74C C75C C76C -178.1(8) . . . . ?
C79C C74C C75C C80C -178.7(10) . . . . ?
C67C C74C C75C C80C -0.4(13) . . . . ?
C74C C75C C76C C77C 0.9(13) . . . . ?
C80C C75C C76C C77C -176.9(9) . . . . ?
C75C C76C C77C C78C -3.5(14) . . . . ?
C75C C76C C77C C81C 178.4(9) . . . . ?
C76C C77C C78C C79C 1.6(14) . . . . ?
C81C C77C C78C C79C 179.7(9) . . . . ?
C75C C74C C79C C78C -5.6(15) . . . . ?
C67C C74C C79C C78C 176.2(9) . . . . ?
C75C C74C C79C C82C 179.4(9) . . . . ?
C67C C74C C79C C82C 1.1(15) . . . . ?
C77C C78C C79C C74C 2.9(16) . . . . ?
C77C C78C C79C C82C 178.1(9) . . . . ?
C11D C7D C8D C9D 3.8(9) . . . . ?
C16D C7D C8D C9D 175.0(8) . . . . ?
Rh1D C7D C8D C9D -59.7(6) . . . . ?
C11D C7D C8D C12D -176.3(8) . . . . ?
C16D C7D C8D C12D -5.1(14) . . . . ?
Rh1D C7D C8D C12D 120.1(9) . . . . ?
C11D C7D C8D Rh1D 63.6(6) . . . . ?
C16D C7D C8D Rh1D -125.3(9) . . . . ?
C7D C8D C9D C10D -1.8(10) . . . . ?
C12D C8D C9D C10D 178.3(8) . . . . ?
Rh1D C8D C9D C10D -60.4(6) . . . . ?
C7D C8D C9D C13D -179.2(8) . . . . ?
C12D C8D C9D C13D 1.0(14) . . . . ?
Rh1D C8D C9D C13D 122.2(9) . . . . ?
C7D C8D C9D Rh1D 58.6(6) . . . . ?
C12D C8D C9D Rh1D -121.3(8) . . . . ?
C8D C9D C10D C11D -1.0(10) . . . . ?
C13D C9D C10D C11D 176.4(8) . . . . ?
Rh1D C9D C10D C11D -61.3(6) . . . . ?
C8D C9D C10D C14D -178.8(8) . . . . ?
C13D C9D C10D C14D -1.5(15) . . . . ?
Rh1D C9D C10D C14D 120.9(9) . . . . ?
C8D C9D C10D Rh1D 60.3(6) . . . . ?
C13D C9D C10D Rh1D -122.3(9) . . . . ?
C9D C10D C11D C15D -178.3(9) . . . . ?
C14D C10D C11D C15D -0.4(15) . . . . ?
Rh1D C10D C11D C15D 121.0(10) . . . . ?
C9D C10D C11D C7D 3.3(10) . . . . ?
C14D C10D C11D C7D -178.8(8) . . . . ?
Rh1D C10D C11D C7D -57.3(6) . . . . ?
C9D C10D C11D Rh1D 60.7(6) . . . . ?
C14D C10D C11D Rh1D -121.4(9) . . . . ?
C8D C7D C11D C10D -4.4(10) . . . . ?
C16D C7D C11D C10D -175.5(9) . . . . ?
Rh1D C7D C11D C10D 58.6(6) . . . . ?
C8D C7D C11D C15D 177.2(9) . . . . ?
C16D C7D C11D C15D 6.2(15) . . . . ?
Rh1D C7D C11D C15D -119.8(10) . . . . ?
C8D C7D C11D Rh1D -63.0(6) . . . . ?
C16D C7D C11D Rh1D 126.0(9) . . . . ?
C8D C7D C16D C17D -120.7(10) . . . . ?
C11D C7D C16D C17D 48.9(14) . . . . ?
Rh1D C7D C16D C17D 145.3(7) . . . . ?
C8D C7D C16D C21D 61.1(13) . . . . ?
C11D C7D C16D C21D -129.4(10) . . . . ?
Rh1D C7D C16D C21D -32.9(13) . . . . ?
C21D C16D C17D C18D -1.5(13) . . . . ?
C7D C16D C17D C18D -179.8(9) . . . . ?
C16D C17D C18D C19D -0.7(14) . . . . ?
C17D C18D C19D C20D 0.8(14) . . . . ?
C17D C18D C19D N22D -179.7(8) . . . . ?
C18D C19D C20D C21D 1.5(14) . . . . ?
N22D C19D C20D C21D -178.1(8) . . . . ?
C19D C20D C21D C16D -3.8(13) . . . . ?
C17D C16D C21D C20D 3.8(13) . . . . ?
C7D C16D C21D C20D -177.9(9) . . . . ?
C18D C19D N22D C35D -96.6(11) . . . . ?
C20D C19D N22D C35D 83.0(11) . . . . ?
C18D C19D N22D C23D 86.0(11) . . . . ?
C20D C19D N22D C23D -94.4(10) . . . . ?
C35D N22D C23D C28D -2.8(12) . . . . ?
C19D N22D C23D C28D 174.6(8) . . . . ?
C35D N22D C23D C24D -177.9(8) . . . . ?
C19D N22D C23D C24D -0.5(12) . . . . ?
N22D C23D C24D C25D 176.3(8) . . . . ?
C28D C23D C24D C25D 1.1(13) . . . . ?
C23D C24D C25D C26D -2.9(15) . . . . ?
C24D C25D C26D C27D 4.7(15) . . . . ?
C25D C26D C27D C28D -4.7(14) . . . . ?
C26D C27D C28D C23D 3.2(14) . . . . ?
C26D C27D C28D C29D -176.2(8) . . . . ?
N22D C23D C28D C27D -176.4(8) . . . . ?
C24D C23D C28D C27D -1.5(13) . . . . ?
N22D C23D C28D C29D 3.0(12) . . . . ?
C24D C23D C28D C29D 178.0(8) . . . . ?
C27D C28D C29D C30D 176.0(9) . . . . ?
C23D C28D C29D C30D -3.4(13) . . . . ?
C27D C28D C29D C36D -4.1(13) . . . . ?
C23D C28D C29D C36D 176.5(8) . . . . ?
C28D C29D C30D C31D -178.7(8) . . . . ?
C36D C29D C30D C31D 1.4(15) . . . . ?
C28D C29D C30D C35D 3.7(13) . . . . ?
C36D C29D C30D C35D -176.2(9) . . . . ?
C29D C30D C31D C32D -179.2(9) . . . . ?
C35D C30D C31D C32D -1.4(14) . . . . ?
C30D C31D C32D C33D 1.2(15) . . . . ?
C31D C32D C33D C34D -0.3(15) . . . . ?
C32D C33D C34D C35D -0.2(15) . . . . ?
C23D N22D C35D C30D 2.9(12) . . . . ?
C19D N22D C35D C30D -174.4(8) . . . . ?
C23D N22D C35D C34D -179.1(8) . . . . ?
C19D N22D C35D C34D 3.5(13) . . . . ?
C29D C30D C35D N22D -3.4(13) . . . . ?
C31D C30D C35D N22D 178.8(8) . . . . ?
C29D C30D C35D C34D 178.6(9) . . . . ?
C31D C30D C35D C34D 0.8(12) . . . . ?
C33D C34D C35D N22D -178.0(9) . . . . ?
C33D C34D C35D C30D 0.0(14) . . . . ?
C30D C29D C36D C37D -91.4(14) . . . . ?
C28D C29D C36D C37D 88.7(13) . . . . ?
C30D C29D C36D C41D 83.1(12) . . . . ?
C28D C29D C36D C41D -96.8(11) . . . . ?
C41D C36D C37D C38D -0.4(17) . . . . ?
C29D C36D C37D C38D 174.1(11) . . . . ?
C41D C36D C37D C42D 174.9(12) . . . . ?
C29D C36D C37D C42D -10.6(19) . . . . ?
C36D C37D C38D C39D 1(2) . . . . ?
C42D C37D C38D C39D -174.5(14) . . . . ?
C37D C38D C39D C40D 2(2) . . . . ?
C37D C38D C39D C43D 179.0(12) . . . . ?
C38D C39D C40D C41D -5(2) . . . . ?
C43D C39D C40D C41D 177.9(12) . . . . ?
C39D C40D C41D C36D 5.8(18) . . . . ?
C39D C40D C41D C44D -168.7(13) . . . . ?
C37D C36D C41D C40D -2.8(16) . . . . ?
C29D C36D C41D C40D -177.7(10) . . . . ?
C37D C36D C41D C44D 171.6(12) . . . . ?
C29D C36D C41D C44D -3.2(16) . . . . ?
C49D C45D C46D C47D 5.3(11) . . . . ?
C54D C45D C46D C47D 179.0(9) . . . . ?
Rh2D C45D C46D C47D -57.6(7) . . . . ?
C49D C45D C46D C50D 179.9(9) . . . . ?
C54D C45D C46D C50D -6.4(15) . . . . ?
Rh2D C45D C46D C50D 116.9(9) . . . . ?
C49D C45D C46D Rh2D 62.9(6) . . . . ?
C54D C45D C46D Rh2D -123.3(10) . . . . ?
C45D C46D C47D C48D -4.9(12) . . . . ?
C50D C46D C47D C48D -178.8(10) . . . . ?
Rh2D C46D C47D C48D -62.6(7) . . . . ?
C45D C46D C47D C51D -179.7(9) . . . . ?
C50D C46D C47D C51D 6.4(17) . . . . ?
Rh2D C46D C47D C51D 122.6(10) . . . . ?
C45D C46D C47D Rh2D 57.7(7) . . . . ?
C50D C46D C47D Rh2D -116.2(12) . . . . ?
C46D C47D C48D C49D 2.5(12) . . . . ?
C51D C47D C48D C49D 176.9(10) . . . . ?
Rh2D C47D C48D C49D -60.5(7) . . . . ?
C46D C47D C48D C52D -176.5(10) . . . . ?
C51D C47D C48D C52D -2.1(18) . . . . ?
Rh2D C47D C48D C52D 120.5(11) . . . . ?
C46D C47D C48D Rh2D 63.0(8) . . . . ?
C51D C47D C48D Rh2D -122.7(11) . . . . ?
C46D C45D C49D C48D -3.7(11) . . . . ?
C54D C45D C49D C48D -177.8(9) . . . . ?
Rh2D C45D C49D C48D 58.8(7) . . . . ?
C46D C45D C49D C53D 178.5(10) . . . . ?
C54D C45D C49D C53D 4.5(16) . . . . ?
Rh2D C45D C49D C53D -118.9(10) . . . . ?
C46D C45D C49D Rh2D -62.6(6) . . . . ?
C54D C45D C49D Rh2D 123.4(9) . . . . ?
C47D C48D C49D C45D 0.9(11) . . . . ?
C52D C48D C49D C45D 179.9(10) . . . . ?
Rh2D C48D C49D C45D -58.9(7) . . . . ?
C47D C48D C49D C53D 178.7(10) . . . . ?
C52D C48D C49D C53D -2.3(17) . . . . ?
Rh2D C48D C49D C53D 118.9(10) . . . . ?
C47D C48D C49D Rh2D 59.8(7) . . . . ?
C52D C48D C49D Rh2D -121.2(11) . . . . ?
C49D C45D C54D C59D -125.9(11) . . . . ?
C46D C45D C54D C59D 61.6(15) . . . . ?
Rh2D C45D C54D C59D -33.2(14) . . . . ?
C49D C45D C54D C55D 55.3(14) . . . . ?
C46D C45D C54D C55D -117.3(11) . . . . ?
Rh2D C45D C54D C55D 148.0(8) . . . . ?
C59D C54D C55D C56D -0.7(15) . . . . ?
C45D C54D C55D C56D 178.2(9) . . . . ?
C54D C55D C56D C57D -2.4(15) . . . . ?
C55D C56D C57D C58D 4.5(14) . . . . ?
C55D C56D C57D N60D -176.5(8) . . . . ?
C56D C57D C58D C59D -3.4(13) . . . . ?
N60D C57D C58D C59D 177.6(8) . . . . ?
C55D C54D C59D C58D 1.8(15) . . . . ?
C45D C54D C59D C58D -177.1(9) . . . . ?
C57D C58D C59D C54D 0.2(14) . . . . ?
C56D C57D N60D C73D 84.2(11) . . . . ?
C58D C57D N60D C73D -96.7(10) . . . . ?
C56D C57D N60D C61D -96.1(11) . . . . ?
C58D C57D N60D C61D 82.9(10) . . . . ?
C73D N60D C61D C62D -179.7(9) . . . . ?
C57D N60D C61D C62D 0.6(13) . . . . ?
C73D N60D C61D C66D -1.1(14) . . . . ?
C57D N60D C61D C66D 179.2(9) . . . . ?
N60D C61D C62D C63D -176.4(9) . . . . ?
C66D C61D C62D C63D 5.0(15) . . . . ?
C61D C62D C63D C64D -6.3(16) . . . . ?
C62D C63D C64D C65D 3.7(17) . . . . ?
C63D C64D C65D C66D 0.0(17) . . . . ?
N60D C61D C66D C67D 1.5(15) . . . . ?
C62D C61D C66D C67D -179.9(9) . . . . ?
N60D C61D C66D C65D -179.7(8) . . . . ?
C62D C61D C66D C65D -1.1(14) . . . . ?
C64D C65D C66D C61D -1.4(15) . . . . ?
C64D C65D C66D C67D 177.4(10) . . . . ?
C61D C66D C67D C68D 1.7(15) . . . . ?
C65D C66D C67D C68D -177.1(9) . . . . ?
C61D C66D C67D C74D 180.0(9) . . . . ?
C65D C66D C67D C74D 1.2(15) . . . . ?
C66D C67D C68D C73D -5.1(14) . . . . ?
C74D C67D C68D C73D 176.6(9) . . . . ?
C66D C67D C68D C69D 177.8(10) . . . . ?
C74D C67D C68D C69D -0.5(15) . . . . ?
C73D C68D C69D C70D 2.5(15) . . . . ?
C67D C68D C69D C70D 179.6(9) . . . . ?
C68D C69D C70D C71D -2.4(16) . . . . ?
C69D C70D C71D C72D -0.3(16) . . . . ?
C70D C71D C72D C73D 2.8(15) . . . . ?
C61D N60D C73D C68D -2.6(14) . . . . ?
C57D N60D C73D C68D 177.1(9) . . . . ?
C61D N60D C73D C72D -179.5(8) . . . . ?
C57D N60D C73D C72D 0.2(13) . . . . ?
C69D C68D C73D N60D -177.2(9) . . . . ?
C67D C68D C73D N60D 5.6(14) . . . . ?
C69D C68D C73D C72D -0.2(14) . . . . ?
C67D C68D C73D C72D -177.4(8) . . . . ?
C71D C72D C73D N60D 174.6(9) . . . . ?
C71D C72D C73D C68D -2.5(14) . . . . ?
C66D C67D C74D C79D -75.4(13) . . . . ?
C68D C67D C74D C79D 102.8(12) . . . . ?
C66D C67D C74D C75D 99.9(13) . . . . ?
C68D C67D C74D C75D -81.9(12) . . . . ?
C79D C74D C75D C76D 0.0(16) . . . . ?
C67D C74D C75D C76D -175.1(9) . . . . ?
C79D C74D C75D C80D 178.5(11) . . . . ?
C67D C74D C75D C80D 3.4(15) . . . . ?
C74D C75D C76D C77D -5.9(18) . . . . ?
C80D C75D C76D C77D 175.7(13) . . . . ?
C75D C76D C77D C78D 9(2) . . . . ?
C75D C76D C77D C81D 178.7(12) . . . . ?
C76D C77D C78D C79D -5.5(19) . . . . ?
C81D C77D C78D C79D -177.3(11) . . . . ?
C75D C74D C79D C78D 2.1(17) . . . . ?
C67D C74D C79D C78D 177.2(10) . . . . ?
C75D C74D C79D C82D 173.5(10) . . . . ?
C67D C74D C79D C82D -11.4(16) . . . . ?
C77D C78D C79D C74D 0.3(17) . . . . ?
C77D C78D C79D C82D -170.7(12) . . . . ?
